data_7106761
loop_
_publ_author_name
'Liang Zhao'
'Cheng He'
'Rong Zhang'
'Chun-ying Duan'

_publ_section_title
;
 Face-driven octanuclear cerium(IV) luminescence polyhedra: synthesis and
 luminescent sensing natural saccharides
;
_journal_name_full Chem.Commun.
_journal_page_first 9387
_journal_paper_doi 10.1039/c1cc12766g
_journal_volume 47
_journal_year 2011
_chemical_formula_sum 'C380 H382 Ce8 N62 O80'
_chemical_formula_weight 8218.44
_chemical_name_systematic
;
?
;
_space_group_IT_number 2
_symmetry_cell_setting triclinic
_symmetry_space_group_name_Hall '-P 1'
_symmetry_space_group_name_H-M 'P -1'
_atom_sites_solution_hydrogens geom
_atom_sites_solution_primary direct
_atom_sites_solution_secondary difmap
_audit_creation_method SHELXL-97
_cell_angle_alpha 91.857(6)
_cell_angle_beta 97.731(6)
_cell_angle_gamma 95.082(6)
_cell_formula_units_Z 2
_cell_length_a 27.928(3)
_cell_length_b 29.218(3)
_cell_length_c 31.579(3)
_cell_measurement_temperature 180(2)
_cell_volume 25408(5)
_computing_cell_refinement 'Bruker SMART'
_computing_data_collection 'Bruker SMART'
_computing_data_reduction 'Bruker SAINT'
_computing_molecular_graphics 'Bruker SHELXTL'
_computing_publication_material 'Bruker SHELXTL'
_computing_structure_refinement 'Bruker SHELXTL'
_computing_structure_solution 'Bruker SHELXTL'
_diffrn_ambient_temperature 180(2)
_diffrn_measured_fraction_theta_full 0.997
_diffrn_measured_fraction_theta_max 0.997
_diffrn_measurement_device_type 'CCD area detector'
_diffrn_measurement_method 'phi and omega scans'
_diffrn_radiation_monochromator graphite
_diffrn_radiation_source 'fine-focus sealed tube'
_diffrn_radiation_type MoK\a
_diffrn_radiation_wavelength 0.71073
_diffrn_reflns_av_R_equivalents 0.2098
_diffrn_reflns_av_sigmaI/netI 0.4784
_diffrn_reflns_limit_h_max 30
_diffrn_reflns_limit_h_min -30
_diffrn_reflns_limit_k_max 31
_diffrn_reflns_limit_k_min -31
_diffrn_reflns_limit_l_max 30
_diffrn_reflns_limit_l_min -34
_diffrn_reflns_number 153940
_diffrn_reflns_theta_full 22.50
_diffrn_reflns_theta_max 22.50
_diffrn_reflns_theta_min 1.78
_exptl_absorpt_coefficient_mu 0.765
_exptl_crystal_colour black
_exptl_crystal_density_diffrn 1.074
_exptl_crystal_density_method 'not measured'
_exptl_crystal_description block
_exptl_crystal_F_000 8400
_exptl_crystal_size_max 0.40
_exptl_crystal_size_mid 0.35
_exptl_crystal_size_min 0.33
_refine_diff_density_max 0.843
_refine_diff_density_min -0.363
_refine_diff_density_rms 0.100
_refine_ls_extinction_method none
_refine_ls_goodness_of_fit_ref 0.906
_refine_ls_hydrogen_treatment 'riding mode'
_refine_ls_matrix_type fullcycle
_refine_ls_number_parameters 5240
_refine_ls_number_reflns 66258
_refine_ls_number_restraints 3912
_refine_ls_restrained_S_all 0.893
_refine_ls_R_factor_all 0.3509
_refine_ls_R_factor_gt 0.1189
_refine_ls_shift/su_max 0.009
_refine_ls_shift/su_mean 0.004
_refine_ls_structure_factor_coef Fsqd
_refine_ls_weighting_details
; calc
[0.00000+1.00000exp(5.50(sin\q/\l)^2^)]/
[\s^2^(Fo^2^)+0.0000+0.0000*P+(0.0000P)^2^+0.0000sin\q/\l]
where P = 0.33333Fo^2^ + 0.66667Fc^2^
;
_refine_ls_weighting_scheme calc
_refine_ls_wR_factor_gt 0.2542
_refine_ls_wR_factor_ref 0.3634
_reflns_number_gt 11223
_reflns_number_total 66258
_reflns_threshold_expression >2sigma(I)
_cod_data_source_file c1cc12766g.txt
_cod_data_source_block ?
_cod_original_sg_symbol_H-M P-1
_cod_database_code 7106761

loop_
_symmetry_equiv_pos_as_xyz
'x, y, z'
'-x, -y, -z'

loop_
_atom_site_label
_atom_site_type_symbol
_atom_site_fract_x
_atom_site_fract_y
_atom_site_fract_z
_atom_site_U_iso_or_equiv
_atom_site_adp_type
_atom_site_occupancy
_atom_site_symmetry_multiplicity
_atom_site_calc_flag
_atom_site_refinement_flags
_atom_site_disorder_assembly
_atom_site_disorder_group
Ce1 Ce 0.41287(5) -0.37467(4) 0.43282(3) 0.1423(4) Uani 1 1 d . . .
Ce2 Ce -0.06198(4) -0.12220(4) 0.64655(4) 0.1389(4) Uani 1 1 d . F .
Ce3 Ce -0.01005(4) -0.35405(4) 0.93418(3) 0.1316(4) Uani 1 1 d . . .
Ce5 Ce 0.30960(4) -0.47593(5) 0.97011(4) 0.1488(5) Uani 1 1 d . . .
Ce4 Ce 0.23092(4) 0.17992(4) 0.72769(4) 0.1420(4) Uani 1 1 d . A .
Ce6 Ce 0.55968(19) 0.08450(17) 0.82725(19) 0.159(2) Uani 0.25 1 d PDU A 1
Ce6' Ce 0.54505(6) 0.08501(5) 0.85543(5) 0.1199(6) Uani 0.75 1 d PU A 2
Ce7 Ce 0.58893(4) -0.29893(4) 0.78129(3) 0.1243(4) Uani 1 1 d . . .
Ce8 Ce 0.06580(4) -0.33473(4) 0.37729(3) 0.1401(4) Uani 1 1 d . . .
C111 C 0.0062(6) -0.4252(5) 1.0381(4) 0.159(8) Uani 1 1 d D . .
C112 C -0.0141(6) -0.3834(5) 1.0346(4) 0.140(7) Uani 1 1 d D . .
C113 C -0.0301(6) -0.3676(5) 1.0710(5) 0.182(9) Uani 1 1 d D . .
H11A H -0.0413 -0.3385 1.0707 0.218 Uiso 1 1 calc R . .
C114 C -0.0310(6) -0.3915(5) 1.1087(5) 0.164(8) Uani 1 1 d D . .
H11B H -0.0423 -0.3795 1.1327 0.196 Uiso 1 1 calc R . .
C115 C -0.0136(7) -0.4351(6) 1.1074(5) 0.190(7) Uani 1 1 d DU . .
H11C H -0.0169 -0.4536 1.1305 0.228 Uiso 1 1 calc R . .
C116 C 0.0080(6) -0.4525(5) 1.0742(5) 0.153(8) Uani 1 1 d D . .
H11D H 0.0226 -0.4799 1.0756 0.183 Uiso 1 1 calc R . .
C117 C 0.0309(6) -0.4437(6) 1.0028(5) 0.132(6) Uani 1 1 d . . .
H11E H 0.0471 -0.4699 1.0078 0.158 Uiso 1 1 calc R . .
C118 C 0.0576(6) -0.4329(6) 0.9016(5) 0.132(6) Uani 1 1 d . . .
C121 C 0.3762(6) -0.5258(15) 0.8794(6) 0.210(3) Uani 0.50 1 d PDU B 1
C122 C 0.4031(6) -0.5151(14) 0.9193(7) 0.209(3) Uani 0.50 1 d PDU B 1
C123 C 0.4538(7) -0.5168(12) 0.9290(7) 0.211(3) Uani 0.50 1 d PDU B 1
H12A H 0.4722 -0.5038 0.9539 0.254 Uiso 0.50 1 calc PR B 1
C124 C 0.4734(7) -0.5403(13) 0.8970(7) 0.212(3) Uani 0.50 1 d PDU B 1
H12B H 0.5053 -0.5475 0.9034 0.254 Uiso 0.50 1 calc PR B 1
C125 C 0.4490(8) -0.5539(13) 0.8561(7) 0.213(4) Uani 0.50 1 d PDU B 1
H12C H 0.4610 -0.5734 0.8371 0.255 Uiso 0.50 1 calc PR B 1
C126 C 0.4053(8) -0.5353(14) 0.8472(7) 0.210(3) Uani 0.50 1 d PDU B 1
H12D H 0.3945 -0.5286 0.8191 0.251 Uiso 0.50 1 calc PR B 1
C127 C 0.3278(16) -0.5259(17) 0.8709(16) 0.205(4) Uani 0.50 1 d PU B 1
H12E H 0.3167 -0.5312 0.8419 0.246 Uiso 0.50 1 calc PR B 1
C21' C 0.3608(6) -0.5543(15) 0.8906(6) 0.208(3) Uani 0.50 1 d PDU B 2
C22' C 0.3835(7) -0.5468(14) 0.9323(6) 0.207(3) Uani 0.50 1 d PDU B 2
C23' C 0.4313(7) -0.5538(14) 0.9487(6) 0.210(3) Uani 0.50 1 d PDU B 2
H23A H 0.4447 -0.5475 0.9771 0.252 Uiso 0.50 1 calc PR B 2
C24' C 0.4565(8) -0.5712(14) 0.9175(7) 0.210(3) Uani 0.50 1 d PDU B 2
H24A H 0.4891 -0.5749 0.9259 0.252 Uiso 0.50 1 calc PR B 2
C25' C 0.4382(7) -0.5838(13) 0.8748(7) 0.209(3) Uani 0.50 1 d PDU B 2
H25A H 0.4544 -0.6003 0.8565 0.251 Uiso 0.50 1 calc PR B 2
C26' C 0.3928(8) -0.5684(15) 0.8631(7) 0.207(3) Uani 0.50 1 d PDU B 2
H26A H 0.3824 -0.5674 0.8339 0.248 Uiso 0.50 1 calc PR B 2
C27' C 0.3025(16) -0.5631(18) 0.8742(15) 0.207(5) Uani 0.50 1 d PU B 2
H27A H 0.2826 -0.5870 0.8590 0.248 Uiso 0.50 1 calc PR B 2
C128 C 0.2237(5) -0.4890(6) 0.8859(5) 0.130(6) Uani 1 1 d . B .
C131 C 0.0267(10) -0.2228(6) 0.3143(5) 0.247(14) Uani 1 1 d D . .
C132 C 0.0371(8) -0.2644(6) 0.2958(4) 0.196(11) Uani 1 1 d D . .
C133 C 0.0320(10) -0.2674(6) 0.2511(5) 0.253(14) Uani 1 1 d D . .
H13A H 0.0399 -0.2941 0.2378 0.304 Uiso 1 1 calc R . .
C134 C 0.0160(10) -0.2327(7) 0.2259(5) 0.315(15) Uani 1 1 d D . .
H13B H 0.0164 -0.2339 0.1965 0.378 Uiso 1 1 calc R . .
C135 C -0.0011(10) -0.1956(7) 0.2467(5) 0.317(16) Uani 1 1 d D . .
H13C H -0.0203 -0.1762 0.2306 0.381 Uiso 1 1 calc R . .
C136 C 0.0096(9) -0.1868(6) 0.2906(5) 0.242(12) Uani 1 1 d D . .
H13D H 0.0057 -0.1586 0.3034 0.291 Uiso 1 1 calc R . .
C137 C 0.0256(6) -0.2234(7) 0.3624(6) 0.157(8) Uani 1 1 d . . .
H13E H 0.0121 -0.1985 0.3735 0.189 Uiso 1 1 calc R . .
C138 C 0.0502(6) -0.2693(5) 0.4582(5) 0.120(6) Uani 1 1 d . . .
C141 C -0.0936(6) -0.0482(6) 0.5465(5) 0.187(10) Uani 1 1 d D . .
C142 C -0.1040(7) -0.0325(7) 0.5866(5) 0.186(10) Uani 1 1 d D . .
C143 C -0.1345(7) 0.0024(6) 0.5877(5) 0.217(11) Uani 1 1 d D . .
H14A H -0.1445 0.0110 0.6135 0.260 Uiso 1 1 calc R . .
C144 C -0.1503(8) 0.0250(6) 0.5507(5) 0.263(16) Uani 1 1 d D . .
H14B H -0.1659 0.0517 0.5525 0.315 Uiso 1 1 calc R . .
C145 C -0.1426(7) 0.0070(6) 0.5110(5) 0.217(12) Uani 1 1 d D . .
H14C H -0.1593 0.0171 0.4860 0.260 Uiso 1 1 calc R . .
C146 C -0.1103(8) -0.0256(6) 0.5088(5) 0.202(10) Uani 1 1 d D . .
H14D H -0.0994 -0.0327 0.4830 0.242 Uiso 1 1 calc R . .
C147 C -0.0629(7) -0.0885(7) 0.5374(7) 0.166(8) Uani 1 1 d . . .
H14E H -0.0566 -0.0940 0.5096 0.199 Uiso 1 1 calc R . .
C148 C -0.0098(6) -0.1790(5) 0.5788(5) 0.115(6) Uani 1 1 d . . .
C151 C 0.0940(6) -0.4510(6) 0.8748(5) 0.123(6) Uani 1 1 d . . .
C152 C 0.1438(6) -0.4628(6) 0.8908(6) 0.163(8) Uani 1 1 d . . .
H15A H 0.1544 -0.4604 0.9200 0.196 Uiso 1 1 calc R . .
C153 C 0.1746(7) -0.4770(7) 0.8639(7) 0.150(8) Uani 1 1 d . . .
C154 C 0.1582(7) -0.4800(6) 0.8224(5) 0.133(7) Uani 1 1 d . . .
H15B H 0.1775 -0.4917 0.8037 0.159 Uiso 1 1 calc R . .
C155 C 0.1142(6) -0.4665(6) 0.8061(5) 0.143(7) Uani 1 1 d . . .
C156 C 0.0790(6) -0.4535(5) 0.8307(5) 0.108(5) Uani 1 1 d . . .
H15C H 0.0482 -0.4470 0.8187 0.130 Uiso 1 1 calc R . .
C161 C 0.0408(6) -0.2609(5) 0.5028(5) 0.122(6) Uani 1 1 d . . .
C162 C 0.0222(5) -0.2211(5) 0.5198(5) 0.114(6) Uani 1 1 d . . .
H16A H 0.0167 -0.1969 0.5020 0.137 Uiso 1 1 calc R . .
C163 C 0.0118(7) -0.2169(7) 0.5611(4) 0.124(6) Uani 1 1 d . . .
C164 C 0.0248(8) -0.2562(6) 0.5884(6) 0.163(8) Uani 1 1 d . . .
H16B H 0.0200 -0.2582 0.6169 0.196 Uiso 1 1 calc R . .
C165 C 0.0472(6) -0.2930(5) 0.5629(9) 0.180(10) Uani 1 1 d . . .
C166 C 0.0511(9) -0.2972(10) 0.5246(6) 0.189(11) Uani 1 1 d . . .
H16D H 0.0605 -0.3237 0.5122 0.227 Uiso 1 1 calc R . .
C170 C 0.1194(6) -0.4422(5) 0.6960(5) 0.121(6) Uani 1 1 d . . .
C171 C 0.0941(6) -0.4599(5) 0.6593(6) 0.120(6) Uani 1 1 d . . .
C172 C 0.0802(6) -0.4362(5) 0.6258(6) 0.127(7) Uani 1 1 d . . .
C173 C 0.0941(7) -0.3924(6) 0.6267(5) 0.138(7) Uani 1 1 d . . .
C174 C 0.1196(7) -0.3689(5) 0.6633(7) 0.146(8) Uani 1 1 d . . .
C175 C 0.1316(6) -0.3986(7) 0.7006(5) 0.128(6) Uani 1 1 d . . .
C176 C 0.0789(7) -0.5085(8) 0.6545(6) 0.187(9) Uani 1 1 d . . .
H17A H 0.0907 -0.5232 0.6800 0.280 Uiso 1 1 calc R . .
H17B H 0.0919 -0.5215 0.6306 0.280 Uiso 1 1 calc R . .
H17C H 0.0441 -0.5130 0.6495 0.280 Uiso 1 1 calc R . .
C177 C 0.0535(8) -0.4548(7) 0.5843(6) 0.189(10) Uani 1 1 d . . .
H17D H 0.0478 -0.4300 0.5656 0.284 Uiso 1 1 calc R . .
H17E H 0.0230 -0.4704 0.5887 0.284 Uiso 1 1 calc R . .
H17F H 0.0723 -0.4760 0.5715 0.284 Uiso 1 1 calc R . .
C178 C 0.1398(8) -0.3165(7) 0.6702(6) 0.177(9) Uani 1 1 d . . .
H17G H 0.1301 -0.3005 0.6448 0.265 Uiso 1 1 calc R . .
H17H H 0.1746 -0.3141 0.6760 0.265 Uiso 1 1 calc R . .
H17I H 0.1270 -0.3030 0.6939 0.265 Uiso 1 1 calc R . .
C179 C 0.1552(8) -0.3744(6) 0.7457(6) 0.170(9) Uani 1 1 d . . .
H17J H 0.1605 -0.3974 0.7664 0.255 Uiso 1 1 calc R . .
H17K H 0.1337 -0.3536 0.7551 0.255 Uiso 1 1 calc R . .
H17L H 0.1856 -0.3577 0.7426 0.255 Uiso 1 1 calc R . .
C180 C 0.1332(5) -0.4696(5) 0.7351(4) 0.114(5) Uani 1 1 d . . .
H18A H 0.1352 -0.5014 0.7262 0.137 Uiso 1 1 calc R . .
H18B H 0.1649 -0.4574 0.7494 0.137 Uiso 1 1 calc R . .
C181 C 0.0844(7) -0.3603(6) 0.5886(6) 0.148(7) Uani 1 1 d . . .
H18C H 0.1148 -0.3459 0.5817 0.178 Uiso 1 1 calc R . .
H18D H 0.0677 -0.3780 0.5636 0.178 Uiso 1 1 calc R . .
C211 C -0.1111(5) -0.4248(5) 0.8532(4) 0.149(8) Uani 1 1 d D . .
C212 C -0.0914(6) -0.4395(5) 0.8923(4) 0.157(8) Uani 1 1 d D . .
C213 C -0.1104(6) -0.4825(5) 0.9015(4) 0.158(8) Uani 1 1 d D . .
H21A H -0.0999 -0.4929 0.9284 0.189 Uiso 1 1 calc R . .
C214 C -0.1436(7) -0.5117(5) 0.8746(5) 0.184(10) Uani 1 1 d D . .
H21B H -0.1548 -0.5409 0.8821 0.220 Uiso 1 1 calc R . .
C215 C -0.1593(6) -0.4932(5) 0.8343(5) 0.164(8) Uani 1 1 d D . .
H21C H -0.1817 -0.5113 0.8148 0.196 Uiso 1 1 calc R . .
C216 C -0.1432(7) -0.4504(5) 0.8226(5) 0.177(9) Uani 1 1 d D . .
H21D H -0.1532 -0.4394 0.7959 0.213 Uiso 1 1 calc R . .
C217 C -0.0949(6) -0.3929(11) 0.8386(8) 0.240(15) Uani 1 1 d . . .
H21F H -0.1084 -0.3894 0.8105 0.288 Uiso 1 1 calc R . .
C218 C -0.0089(6) -0.2882(5) 0.8472(6) 0.137(6) Uani 1 1 d . . .
C221 C -0.1513(7) -0.2303(6) 0.6139(6) 0.241(4) Uani 1 1 d DU . .
C222 C -0.1532(7) -0.1907(6) 0.5915(6) 0.235(4) Uani 1 1 d DU . .
C223 C -0.1818(8) -0.1854(6) 0.5531(6) 0.244(5) Uani 1 1 d DU . .
H22A H -0.1814 -0.1577 0.5393 0.293 Uiso 1 1 calc R . .
C224 C -0.2110(8) -0.2241(6) 0.5368(6) 0.245(5) Uani 1 1 d DU . .
H22B H -0.2266 -0.2235 0.5089 0.294 Uiso 1 1 calc R . .
C225 C -0.2193(7) -0.2647(7) 0.5590(6) 0.252(5) Uani 1 1 d DU . .
H22C H -0.2440 -0.2877 0.5497 0.302 Uiso 1 1 calc R . .
C226 C -0.1860(8) -0.2667(6) 0.5969(6) 0.245(4) Uani 1 1 d DU . .
H22E H -0.1871 -0.2938 0.6115 0.294 Uiso 1 1 calc R . .
C227 C -0.1198(9) -0.2333(10) 0.6540(8) 0.233(5) Uani 1 1 d U . .
H22F H -0.1250 -0.2593 0.6695 0.280 Uiso 1 1 calc R . .
C228 C -0.0272(6) -0.1856(6) 0.7259(5) 0.134(6) Uani 1 1 d . . .
C231 C 0.3120(13) 0.2914(7) 0.7626(11) 0.196(3) Uani 0.25 1 d PDU C 1
C232 C 0.2792(13) 0.2803(7) 0.7257(12) 0.196(3) Uani 0.25 1 d PDU C 1
C233 C 0.2515(12) 0.3137(7) 0.7069(13) 0.197(3) Uani 0.25 1 d PDU C 1
H23B H 0.2234 0.3055 0.6879 0.236 Uiso 0.25 1 calc PR C 1
C234 C 0.2672(14) 0.3598(7) 0.7177(12) 0.197(3) Uani 0.25 1 d PDU C 1
H23C H 0.2559 0.3826 0.7001 0.236 Uiso 0.25 1 calc PR C 1
C235 C 0.2998(17) 0.3719(7) 0.7546(13) 0.197(3) Uani 0.25 1 d PDU C 1
H23D H 0.3080 0.4026 0.7634 0.237 Uiso 0.25 1 calc PR C 1
C236 C 0.320(2) 0.3369(8) 0.7784(14) 0.197(3) Uani 0.25 1 d PDU C 1
H23E H 0.3386 0.3441 0.8048 0.236 Uiso 0.25 1 calc PR C 1
C237 C 0.3282(9) 0.2534(5) 0.7826(7) 0.187(4) Uani 1 1 d U . .
H23F H 0.3577 0.2578 0.8004 0.224 Uiso 1 1 calc R C 1
C41' C 0.3186(9) 0.2878(5) 0.7536(7) 0.196(3) Uani 0.75 1 d PDU C 2
C42' C 0.2873(9) 0.2852(5) 0.7155(7) 0.195(3) Uani 0.75 1 d PDU C 2
C43' C 0.2744(8) 0.3207(5) 0.6882(7) 0.197(3) Uani 0.75 1 d PDU C 2
H43A H 0.2507 0.3173 0.6644 0.237 Uiso 0.75 1 calc PR C 2
C44' C 0.3026(8) 0.3619(6) 0.7024(7) 0.198(3) Uani 0.75 1 d PDU C 2
H44A H 0.2953 0.3873 0.6868 0.238 Uiso 0.75 1 calc PR C 2
C45' C 0.3405(9) 0.3704(5) 0.7369(7) 0.201(3) Uani 0.75 1 d PDU C 2
H45A H 0.3590 0.3983 0.7437 0.241 Uiso 0.75 1 calc PR C 2
C46' C 0.3458(9) 0.3300(6) 0.7592(7) 0.199(3) Uani 0.75 1 d PDU C 2
H46A H 0.3717 0.3319 0.7812 0.238 Uiso 0.75 1 calc PR C 2
C238 C 0.2941(7) 0.1468(4) 0.8097(5) 0.137(6) Uani 1 1 d . A .
C241 C 0.5732(5) -0.0002(5) 0.9437(5) 0.178(4) Uani 1 1 d DU . .
C242 C 0.6083(5) 0.0179(5) 0.9202(5) 0.178(4) Uani 1 1 d DU A .
C243 C 0.6552(5) 0.0027(5) 0.9270(5) 0.188(4) Uani 1 1 d DU . .
H24B H 0.6787 0.0141 0.9109 0.225 Uiso 1 1 calc R . .
C244 C 0.6664(5) -0.0291(5) 0.9572(5) 0.187(4) Uani 1 1 d DU . .
H24C H 0.6977 -0.0381 0.9622 0.224 Uiso 1 1 calc R . .
C245 C 0.6304(5) -0.0478(5) 0.9806(5) 0.190(4) Uani 1 1 d DU . .
H24D H 0.6372 -0.0706 0.9998 0.228 Uiso 1 1 calc R . .
C246 C 0.5844(5) -0.0320(5) 0.9746(5) 0.186(4) Uani 1 1 d DU . .
H24E H 0.5611 -0.0427 0.9913 0.223 Uiso 1 1 calc R . .
C247 C 0.5234(8) 0.0118(6) 0.9398(6) 0.180(5) Uani 1 1 d U A .
H24F H 0.5002 0.0000 0.9562 0.215 Uiso 1 1 calc R . .
C248 C 0.4471(5) 0.0722(6) 0.8799(7) 0.145(8) Uani 1 1 d . . .
C251 C -0.0100(5) -0.2039(5) 0.7668(4) 0.143(7) Uani 1 1 d D . .
C252 C -0.0168(5) -0.2440(4) 0.7896(4) 0.135(7) Uani 1 1 d D . .
H25B H -0.0361 -0.2685 0.7748 0.161 Uiso 1 1 calc R . .
C253 C 0.0026(4) -0.2514(3) 0.8329(3) 0.090(3) Uani 1 1 d DU . .
C254 C 0.04099(19) -0.2219(3) 0.84261(18) 0.1139(17) Uani 1 1 d DU . .
H25C H 0.0633 -0.2317 0.8642 0.137 Uiso 1 1 calc R . .
C255 C 0.0556(5) -0.1804(4) 0.8285(5) 0.146(6) Uani 1 1 d DU . .
C256 C 0.0280(6) -0.1731(5) 0.7885(4) 0.164(7) Uani 1 1 d D . .
H25D H 0.0356 -0.1459 0.7754 0.197 Uiso 1 1 calc R . .
C261 C 0.3166(7) 0.1109(6) 0.8455(6) 0.137(7) Uani 1 1 d . A .
C262 C 0.3689(8) 0.1090(6) 0.8510(6) 0.156(8) Uani 1 1 d . . .
H26B H 0.3875 0.1310 0.8379 0.187 Uiso 1 1 calc R A .
C263 C 0.3960(9) 0.0725(8) 0.8775(7) 0.163(9) Uani 1 1 d . A .
C264 C 0.3637(6) 0.0495(10) 0.8927(8) 0.204(12) Uani 1 1 d . . .
H26D H 0.3754 0.0293 0.9129 0.245 Uiso 1 1 calc R A .
C265 C 0.3138(11) 0.0477(5) 0.8859(6) 0.191(11) Uani 1 1 d . A .
C266 C 0.2887(8) 0.0816(6) 0.8609(7) 0.140(8) Uani 1 1 d . . .
H26E H 0.2551 0.0815 0.8567 0.169 Uiso 1 1 calc R A .
C270 C 0.1714(5) -0.1215(5) 0.8912(4) 0.180(9) Uani 1 1 d D . .
C271 C 0.1765(5) -0.0967(6) 0.9305(4) 0.173(9) Uani 1 1 d D . .
C272 C 0.2154(6) -0.0647(6) 0.9450(4) 0.173(10) Uani 1 1 d D . .
C273 C 0.2448(6) -0.0522(5) 0.9142(5) 0.157(9) Uani 1 1 d D . .
C274 C 0.2435(6) -0.0743(6) 0.8745(6) 0.41(3) Uani 1 1 d D . .
C275 C 0.2055(6) -0.1070(6) 0.8635(4) 0.226(10) Uani 1 1 d D . .
C276 C 0.1414(10) -0.1074(9) 0.9627(9) 0.244(14) Uani 1 1 d . . .
H27C H 0.1504 -0.0873 0.9877 0.366 Uiso 1 1 calc R . .
H27D H 0.1426 -0.1387 0.9706 0.366 Uiso 1 1 calc R . .
H27E H 0.1091 -0.1028 0.9500 0.366 Uiso 1 1 calc R . .
C277 C 0.2170(10) -0.0365(9) 0.9849(8) 0.231(13) Uani 1 1 d . . .
H27F H 0.1953 -0.0511 1.0026 0.347 Uiso 1 1 calc R . .
H27G H 0.2072 -0.0066 0.9781 0.347 Uiso 1 1 calc R . .
H27H H 0.2494 -0.0334 0.9999 0.347 Uiso 1 1 calc R . .
C278 C 0.2804(15) -0.0758(14) 0.8411(11) 0.39(3) Uani 1 1 d . . .
H27I H 0.2674 -0.0975 0.8181 0.579 Uiso 1 1 calc R . .
H27J H 0.3106 -0.0850 0.8549 0.579 Uiso 1 1 calc R . .
H27K H 0.2858 -0.0458 0.8301 0.579 Uiso 1 1 calc R . .
C279 C 0.1971(11) -0.1384(9) 0.8217(8) 0.264(14) Uani 1 1 d . . .
H27L H 0.2206 -0.1288 0.8035 0.396 Uiso 1 1 calc R . .
H27M H 0.1650 -0.1360 0.8071 0.396 Uiso 1 1 calc R . .
H27N H 0.2004 -0.1698 0.8289 0.396 Uiso 1 1 calc R . .
C280 C 0.1254(8) -0.1596(8) 0.8863(7) 0.206(10) Uani 1 1 d . . .
H28A H 0.1354 -0.1899 0.8807 0.247 Uiso 1 1 calc R . .
H28B H 0.1104 -0.1600 0.9123 0.247 Uiso 1 1 calc R . .
C281 C 0.2861(7) -0.0230(7) 0.9219(7) 0.171(9) Uani 1 1 d . A .
H28C H 0.3119 -0.0353 0.9087 0.205 Uiso 1 1 calc R . .
H28D H 0.2965 -0.0185 0.9524 0.205 Uiso 1 1 calc R . .
C311 C 0.5556(7) 0.2167(5) 0.8689(6) 0.224(4) Uani 1 1 d DU . .
C312 C 0.5727(8) 0.1876(5) 0.9009(6) 0.238(4) Uani 1 1 d DU A .
C313 C 0.6027(8) 0.2055(5) 0.9388(6) 0.244(4) Uani 1 1 d DU . .
H31A H 0.6100 0.1873 0.9619 0.293 Uiso 1 1 calc R . .
C314 C 0.6208(8) 0.2518(5) 0.9397(6) 0.244(4) Uani 1 1 d DU . .
H31B H 0.6432 0.2635 0.9629 0.293 Uiso 1 1 calc R . .
C315 C 0.6065(7) 0.2807(5) 0.9077(7) 0.243(4) Uani 1 1 d DU . .
H31C H 0.6210 0.3106 0.9076 0.291 Uiso 1 1 calc R . .
C316 C 0.5700(8) 0.2638(5) 0.8755(7) 0.238(4) Uani 1 1 d DU . .
H31D H 0.5545 0.2844 0.8578 0.286 Uiso 1 1 calc R . .
C317 C 0.5218(8) 0.2009(7) 0.8281(9) 0.212(4) Uani 1 1 d U A .
H31E H 0.5060 0.2227 0.8122 0.254 Uiso 1 1 calc R . .
N311 N 0.5150(5) 0.1609(5) 0.8158(6) 0.184(4) Uani 1 1 d DU . .
N312 N 0.4808(5) 0.1503(5) 0.7818(6) 0.178(4) Uani 1 1 d U A .
H31F H 0.4614 0.1701 0.7726 0.214 Uiso 1 1 calc R . .
O331 O 0.5039(4) 0.0809(4) 0.7749(4) 0.165(3) Uani 1 1 d DU . .
C351 C 0.4395(7) 0.1003(6) 0.7241(8) 0.165(3) Uani 1 1 d U . .
C352 C 0.3960(6) 0.1212(6) 0.7192(7) 0.157(4) Uani 1 1 d U A .
H35A H 0.3889 0.1435 0.7384 0.189 Uiso 1 1 calc R . .
C353 C 0.3625(6) 0.1041(6) 0.6806(8) 0.157(4) Uani 1 1 d U . .
C354 C 0.3690(6) 0.0746(6) 0.6539(7) 0.154(4) Uani 1 1 d U A .
H35C H 0.3448 0.0661 0.6311 0.185 Uiso 1 1 calc R . .
C355 C 0.4127(6) 0.0535(6) 0.6576(7) 0.161(4) Uani 1 1 d U . .
C356 C 0.4480(7) 0.0679(6) 0.6950(7) 0.161(4) Uani 1 1 d U A .
H35D H 0.4772 0.0544 0.6990 0.193 Uiso 1 1 calc R . .
C318 C 0.4775(7) 0.1073(6) 0.7619(8) 0.165(4) Uani 1 1 d U A .
C321 C 0.1701(5) 0.1695(6) 0.6057(4) 0.149(7) Uani 1 1 d D . .
C322 C 0.1486(5) 0.1911(6) 0.6381(4) 0.157(7) Uani 1 1 d D C .
C323 C 0.1066(6) 0.2144(7) 0.6301(4) 0.211(10) Uani 1 1 d D . .
H32A H 0.0942 0.2303 0.6515 0.254 Uiso 1 1 calc R . .
C324 C 0.0853(6) 0.2116(7) 0.5880(5) 0.196(9) Uani 1 1 d D . .
H32B H 0.0583 0.2278 0.5811 0.235 Uiso 1 1 calc R . .
C325 C 0.1011(6) 0.1863(8) 0.5549(5) 0.222(12) Uani 1 1 d D . .
H32C H 0.0839 0.1835 0.5275 0.266 Uiso 1 1 calc R . .
C326 C 0.1432(6) 0.1661(8) 0.5650(4) 0.209(11) Uani 1 1 d D . .
H32D H 0.1545 0.1492 0.5437 0.251 Uiso 1 1 calc R . .
C327 C 0.2155(6) 0.1479(7) 0.6117(6) 0.162(8) Uani 1 1 d . A .
H32E H 0.2253 0.1314 0.5891 0.194 Uiso 1 1 calc R . .
C328 C 0.3214(12) 0.1228(8) 0.6809(8) 0.258(13) Uani 1 1 d . A .
C331 C 0.4369(6) -0.5012(4) 0.4668(4) 0.134(6) Uani 1 1 d D . .
C332 C 0.4197(6) -0.4923(4) 0.4251(4) 0.137(6) Uani 1 1 d D . .
C333 C 0.4089(6) -0.5254(5) 0.3908(4) 0.155(7) Uani 1 1 d D . .
H33A H 0.3980 -0.5178 0.3630 0.187 Uiso 1 1 calc R . .
C334 C 0.4156(7) -0.5699(5) 0.4014(4) 0.169(9) Uani 1 1 d D . .
H33B H 0.4114 -0.5923 0.3793 0.203 Uiso 1 1 calc R . .
C335 C 0.4284(8) -0.5838(5) 0.4430(5) 0.168(9) Uani 1 1 d D . .
H33C H 0.4302 -0.6144 0.4496 0.202 Uiso 1 1 calc R . .
C336 C 0.4383(7) -0.5475(5) 0.4739(4) 0.153(8) Uani 1 1 d D . .
H33D H 0.4466 -0.5553 0.5021 0.184 Uiso 1 1 calc R . .
C337 C 0.4447(6) -0.4660(5) 0.4999(6) 0.135(6) Uani 1 1 d . . .
H33E H 0.4557 -0.4763 0.5267 0.161 Uiso 1 1 calc R . .
C338 C 0.4430(7) -0.3588(6) 0.5360(5) 0.140(7) Uani 1 1 d . . .
C341 C 0.6227(6) -0.4168(6) 0.7587(5) 0.200(10) Uani 1 1 d D . .
C342 C 0.6365(6) -0.3961(5) 0.7991(5) 0.187(9) Uani 1 1 d D . .
C343 C 0.6696(6) -0.4137(5) 0.8284(4) 0.168(9) Uani 1 1 d D . .
H34A H 0.6772 -0.4003 0.8559 0.201 Uiso 1 1 calc R . .
C344 C 0.6920(6) -0.4519(6) 0.8165(5) 0.196(10) Uani 1 1 d D . .
H34B H 0.7174 -0.4616 0.8352 0.235 Uiso 1 1 calc R D .
C345 C 0.6774(7) -0.4759(6) 0.7775(5) 0.215(11) Uani 1 1 d D . .
H34C H 0.6901 -0.5033 0.7708 0.258 Uiso 1 1 calc R . .
C346 C 0.6432(7) -0.4572(7) 0.7491(5) 0.232(12) Uani 1 1 d D . .
H34D H 0.6333 -0.4721 0.7225 0.278 Uiso 1 1 calc R D .
C347 C 0.5901(6) -0.4031(6) 0.7283(6) 0.151(7) Uani 1 1 d . . .
H34E H 0.5815 -0.4226 0.7041 0.182 Uiso 1 1 calc R D .
C348 C 0.5262(6) -0.3211(5) 0.6891(5) 0.117(6) Uani 1 1 d . . .
C361 C 0.4590(6) -0.3285(5) 0.5746(7) 0.144(7) Uani 1 1 d . . .
C362 C 0.4834(6) -0.3407(6) 0.6141(5) 0.140(7) Uani 1 1 d . . .
H36A H 0.4909 -0.3709 0.6176 0.168 Uiso 1 1 calc R D .
C363 C 0.4957(6) -0.3102(6) 0.6462(5) 0.136(6) Uani 1 1 d . . .
C364 C 0.4892(6) -0.2628(7) 0.6440(5) 0.155(8) Uani 1 1 d . . .
H36B H 0.5027 -0.2416 0.6659 0.187 Uiso 1 1 calc R D .
C365 C 0.4611(7) -0.2497(6) 0.6067(6) 0.139(7) Uani 1 1 d . . .
C366 C 0.4467(6) -0.2827(8) 0.5710(5) 0.141(7) Uani 1 1 d . . .
H36C H 0.4295 -0.2737 0.5458 0.170 Uiso 1 1 calc R D .
C370 C 0.3949(7) -0.0495(7) 0.5910(6) 0.143(7) Uani 1 1 d . A .
C371 C 0.3804(6) -0.0806(6) 0.6171(7) 0.130(7) Uani 1 1 d . . .
C372 C 0.3880(7) -0.1279(7) 0.6108(6) 0.131(7) Uani 1 1 d . . .
C373 C 0.4091(7) -0.1439(5) 0.5752(6) 0.137(7) Uani 1 1 d . . .
C374 C 0.4248(8) -0.1136(6) 0.5467(9) 0.202(11) Uani 1 1 d . . .
C375 C 0.4173(7) -0.0641(8) 0.5563(6) 0.146(8) Uani 1 1 d . . .
C376 C 0.3688(7) -0.1631(7) 0.6406(6) 0.164(8) Uani 1 1 d . . .
H37A H 0.3767 -0.1932 0.6323 0.247 Uiso 1 1 calc R . .
H37B H 0.3342 -0.1631 0.6387 0.247 Uiso 1 1 calc R . .
H37C H 0.3834 -0.1553 0.6695 0.247 Uiso 1 1 calc R . .
C377 C 0.3585(6) -0.0641(6) 0.6583(7) 0.165(9) Uani 1 1 d . . .
H37D H 0.3556 -0.0316 0.6576 0.247 Uiso 1 1 calc R . .
H37E H 0.3795 -0.0705 0.6836 0.247 Uiso 1 1 calc R . .
H37F H 0.3270 -0.0801 0.6585 0.247 Uiso 1 1 calc R . .
C378 C 0.4400(9) -0.0225(8) 0.5311(8) 0.218(11) Uani 1 1 d . . .
H37G H 0.4309 0.0061 0.5420 0.327 Uiso 1 1 calc R . .
H37H H 0.4279 -0.0266 0.5012 0.327 Uiso 1 1 calc R . .
H37I H 0.4747 -0.0220 0.5351 0.327 Uiso 1 1 calc R . .
C379 C 0.4475(9) -0.1288(9) 0.5127(7) 0.270(13) Uani 1 1 d . . .
H37J H 0.4480 -0.1616 0.5130 0.405 Uiso 1 1 calc R . .
H37K H 0.4801 -0.1145 0.5155 0.405 Uiso 1 1 calc R . .
H37L H 0.4298 -0.1207 0.4862 0.405 Uiso 1 1 calc R . .
C380 C 0.3842(8) 0.0011(7) 0.5997(6) 0.176(9) Uani 1 1 d . . .
H38A H 0.3855 0.0185 0.5742 0.211 Uiso 1 1 calc R A .
H38B H 0.3524 0.0021 0.6085 0.211 Uiso 1 1 calc R . .
C381 C 0.4171(7) -0.1896(6) 0.5676(6) 0.185(9) Uani 1 1 d . . .
H38C H 0.4300 -0.1929 0.5407 0.222 Uiso 1 1 calc R . .
H38D H 0.3867 -0.2089 0.5654 0.222 Uiso 1 1 calc R . .
C411 C 0.3565(5) -0.3963(7) 0.3129(4) 0.162(7) Uani 1 1 d DU . .
C412 C 0.4035(5) -0.3764(8) 0.3272(4) 0.323(13) Uani 1 1 d D . .
C413 C 0.4377(6) -0.3658(6) 0.3003(5) 0.202(11) Uani 1 1 d D . .
H41A H 0.4683 -0.3514 0.3105 0.242 Uiso 1 1 calc R . .
C414 C 0.4234(6) -0.3779(10) 0.2566(5) 0.269(16) Uani 1 1 d D . .
H41B H 0.4465 -0.3730 0.2381 0.323 Uiso 1 1 calc R . .
C415 C 0.3775(6) -0.3967(9) 0.2393(4) 0.249(15) Uani 1 1 d D . .
H41C H 0.3687 -0.4026 0.2100 0.298 Uiso 1 1 calc R . .
C416 C 0.3455(6) -0.4063(8) 0.2683(5) 0.225(12) Uani 1 1 d D . .
H41D H 0.3147 -0.4202 0.2579 0.270 Uiso 1 1 calc R . .
C417 C 0.3264(8) -0.4091(6) 0.3385(6) 0.157(8) Uani 1 1 d . . .
H41E H 0.2955 -0.4220 0.3272 0.188 Uiso 1 1 calc R . .
C418 C 0.3038(8) -0.4157(5) 0.4424(5) 0.141(7) Uani 1 1 d . . .
C421 C -0.0407(5) -0.3938(6) 0.4272(5) 0.156(8) Uani 1 1 d D . .
C422 C -0.0451(4) -0.3603(5) 0.3967(5) 0.170(8) Uani 1 1 d D . .
C423 C -0.0897(5) -0.3430(7) 0.3842(7) 0.226(12) Uani 1 1 d D . .
H42A H -0.0917 -0.3183 0.3664 0.271 Uiso 1 1 calc R . .
C424 C -0.1308(6) -0.3630(6) 0.3985(6) 0.246(16) Uani 1 1 d D . .
H42B H -0.1611 -0.3545 0.3873 0.295 Uiso 1 1 calc R . .
C425 C -0.1277(5) -0.3955(7) 0.4294(6) 0.229(13) Uani 1 1 d D . .
H42C H -0.1549 -0.4059 0.4416 0.275 Uiso 1 1 calc R . .
C426 C -0.0827(6) -0.4125(6) 0.4421(6) 0.191(11) Uani 1 1 d D . .
H42D H -0.0809 -0.4365 0.4608 0.229 Uiso 1 1 calc R . .
C427 C 0.0079(7) -0.4082(6) 0.4404(5) 0.151(7) Uani 1 1 d . . .
H42E H 0.0076 -0.4303 0.4610 0.181 Uiso 1 1 calc R . .
C428 C 0.1243(5) -0.4011(5) 0.4427(5) 0.124(6) Uani 1 1 d . . .
C431 C 0.4032(6) -0.4150(5) 1.0660(4) 0.194(9) Uani 1 1 d D . .
C432 C 0.3701(6) -0.4532(5) 1.0700(4) 0.171(8) Uani 1 1 d D B .
C433 C 0.3646(6) -0.4662(6) 1.1112(4) 0.187(10) Uani 1 1 d D . .
H43B H 0.3407 -0.4895 1.1148 0.225 Uiso 1 1 calc R . .
C434 C 0.3933(8) -0.4456(8) 1.1469(5) 0.257(16) Uani 1 1 d D . .
H43C H 0.3902 -0.4556 1.1742 0.308 Uiso 1 1 calc R . .
C435 C 0.4269(8) -0.4097(7) 1.1407(4) 0.205(12) Uani 1 1 d D . .
H43D H 0.4453 -0.3946 1.1647 0.246 Uiso 1 1 calc R . .
C436 C 0.4346(6) -0.3949(6) 1.1014(4) 0.176(9) Uani 1 1 d D . .
H43E H 0.4595 -0.3726 1.0982 0.212 Uiso 1 1 calc R . .
C437 C 0.4136(6) -0.4006(6) 1.0242(6) 0.136(7) Uani 1 1 d . B .
H43F H 0.4402 -0.3792 1.0240 0.163 Uiso 1 1 calc R . .
C438 C 0.3790(6) -0.4069(7) 0.9149(5) 0.149(7) Uani 1 1 d . B .
C441 C 0.6456(5) -0.2689(6) 0.9012(4) 0.147(8) Uani 1 1 d D . .
C442 C 0.6682(5) -0.2564(7) 0.8654(4) 0.151(8) Uani 1 1 d D . .
C443 C 0.7165(6) -0.2386(7) 0.8719(5) 0.212(11) Uani 1 1 d D . .
H44B H 0.7326 -0.2321 0.8485 0.255 Uiso 1 1 calc R . .
C444 C 0.7412(6) -0.2303(10) 0.9137(5) 0.228(14) Uani 1 1 d D . .
H44C H 0.7735 -0.2183 0.9179 0.273 Uiso 1 1 calc R D .
C445 C 0.7178(5) -0.2399(9) 0.9480(5) 0.221(13) Uani 1 1 d D . .
H44D H 0.7341 -0.2331 0.9755 0.265 Uiso 1 1 calc R . .
C446 C 0.6707(6) -0.2596(8) 0.9427(5) 0.197(10) Uani 1 1 d D . .
H44E H 0.6556 -0.2667 0.9665 0.237 Uiso 1 1 calc R D .
C447 C 0.6008(6) -0.2867(6) 0.8956(6) 0.148(7) Uani 1 1 d . . .
H44F H 0.5862 -0.2904 0.9202 0.177 Uiso 1 1 calc R D .
C448 C 0.5037(5) -0.3370(5) 0.8203(7) 0.158(9) Uani 1 1 d . D .
C451 C 0.2545(8) -0.4277(6) 0.4625(6) 0.135(7) Uani 1 1 d . . .
C452 C 0.2092(6) -0.4106(5) 0.4450(5) 0.123(6) Uani 1 1 d . . .
H45B H 0.2074 -0.3944 0.4201 0.148 Uiso 1 1 calc R . .
C453 C 0.1686(7) -0.4184(6) 0.4653(6) 0.125(7) Uani 1 1 d . . .
C454 C 0.1745(7) -0.4382(5) 0.5046(5) 0.128(6) Uani 1 1 d . . .
H45D H 0.1480 -0.4434 0.5193 0.154 Uiso 1 1 calc R . .
C455 C 0.2200(7) -0.4505(6) 0.5224(5) 0.129(6) Uani 1 1 d . . .
C456 C 0.2607(7) -0.4438(6) 0.5036(5) 0.130(7) Uani 1 1 d . . .
H45E H 0.2909 -0.4496 0.5174 0.156 Uiso 1 1 calc R . .
C461 C 0.3916(6) -0.3947(7) 0.8753(5) 0.136(7) Uani 1 1 d . . .
C462 C 0.4366(6) -0.3718(6) 0.8717(6) 0.135(7) Uani 1 1 d . . .
H46B H 0.4568 -0.3638 0.8972 0.162 Uiso 1 1 calc R . .
C463 C 0.4561(7) -0.3587(6) 0.8323(4) 0.134(6) Uani 1 1 d . . .
C464 C 0.4189(6) -0.3746(6) 0.7963(5) 0.123(6) Uani 1 1 d . . .
H46C H 0.4261 -0.3705 0.7686 0.147 Uiso 1 1 calc R . .
C465 C 0.3721(7) -0.3963(6) 0.8017(7) 0.144(8) Uani 1 1 d . . .
C466 C 0.3558(7) -0.4065(7) 0.8411(5) 0.145(7) Uani 1 1 d . . .
H46D H 0.3248 -0.4195 0.8437 0.174 Uiso 1 1 calc R . .
C470 C 0.2212(6) -0.4531(6) 0.6364(5) 0.125(6) Uani 1 1 d . . .
C471 C 0.2297(6) -0.4887(6) 0.6633(6) 0.127(6) Uani 1 1 d . . .
C472 C 0.2553(6) -0.4780(6) 0.7061(5) 0.121(6) Uani 1 1 d . . .
C473 C 0.2693(7) -0.4304(6) 0.7175(7) 0.143(7) Uani 1 1 d . . .
C474 C 0.2632(7) -0.3932(8) 0.6917(6) 0.146(7) Uani 1 1 d . . .
C475 C 0.2382(7) -0.4094(6) 0.6497(7) 0.141(7) Uani 1 1 d . . .
C476 C 0.2795(9) -0.3453(7) 0.7031(7) 0.189(10) Uani 1 1 d . . .
H47A H 0.2951 -0.3425 0.7322 0.284 Uiso 1 1 calc R . .
H47B H 0.2521 -0.3274 0.7002 0.284 Uiso 1 1 calc R . .
H47C H 0.3020 -0.3342 0.6845 0.284 Uiso 1 1 calc R . .
C477 C 0.2315(8) -0.3721(7) 0.6184(7) 0.182(9) Uani 1 1 d . . .
H47D H 0.2146 -0.3852 0.5916 0.274 Uiso 1 1 calc R . .
H47E H 0.2627 -0.3578 0.6140 0.274 Uiso 1 1 calc R . .
H47F H 0.2129 -0.3495 0.6294 0.274 Uiso 1 1 calc R . .
C478 C 0.2152(7) -0.5367(6) 0.6488(6) 0.161(8) Uani 1 1 d . . .
H47G H 0.1986 -0.5378 0.6201 0.242 Uiso 1 1 calc R . .
H47H H 0.1939 -0.5506 0.6673 0.242 Uiso 1 1 calc R . .
H47I H 0.2435 -0.5532 0.6496 0.242 Uiso 1 1 calc R . .
C479 C 0.2658(8) -0.5197(6) 0.7345(7) 0.189(10) Uani 1 1 d . . .
H47J H 0.2829 -0.5086 0.7618 0.283 Uiso 1 1 calc R . .
H47K H 0.2851 -0.5395 0.7207 0.283 Uiso 1 1 calc R . .
H47L H 0.2356 -0.5364 0.7384 0.283 Uiso 1 1 calc R . .
C480 C 0.1939(6) -0.4654(7) 0.5917(5) 0.140(7) Uani 1 1 d . . .
H48A H 0.1749 -0.4949 0.5915 0.169 Uiso 1 1 calc R . .
H48B H 0.1720 -0.4423 0.5834 0.169 Uiso 1 1 calc R . .
C481 C 0.2918(6) -0.4196(8) 0.7631(5) 0.164(8) Uani 1 1 d . . .
H48C H 0.2778 -0.3939 0.7755 0.197 Uiso 1 1 calc R D .
H48D H 0.2877 -0.4460 0.7805 0.197 Uiso 1 1 calc R . .
C511 C 0.6758(7) -0.2330(5) 0.7124(8) 0.209(3) Uani 0.75 1 d PDU D 1
C512 C 0.6677(7) -0.2802(6) 0.7172(8) 0.208(3) Uani 0.75 1 d PDU D 1
C513 C 0.6994(8) -0.3049(6) 0.6973(8) 0.214(3) Uani 0.75 1 d PDU D 1
H51A H 0.6990 -0.3360 0.7026 0.256 Uiso 0.75 1 calc PR D 1
C514 C 0.7319(8) -0.2878(6) 0.6700(9) 0.218(4) Uani 0.75 1 d PDU D 1
H51B H 0.7449 -0.3061 0.6505 0.261 Uiso 0.75 1 calc PR D 1
C515 C 0.7426(7) -0.2399(6) 0.6757(9) 0.222(4) Uani 0.75 1 d PDU D 1
H51D H 0.7718 -0.2272 0.6681 0.266 Uiso 0.75 1 calc PR D 1
C516 C 0.7127(8) -0.2101(6) 0.6917(9) 0.214(4) Uani 0.75 1 d PDU D 1
H51E H 0.7164 -0.1784 0.6892 0.257 Uiso 0.75 1 calc PR D 1
C517 C 0.6410(12) -0.2049(11) 0.7317(11) 0.199(4) Uani 0.75 1 d PU D 1
H51F H 0.6445 -0.1734 0.7276 0.239 Uiso 0.75 1 calc PR D 1
C51' C 0.6240(11) -0.2572(9) 0.6876(8) 0.207(3) Uani 0.25 1 d PDU D 2
C52' C 0.6391(13) -0.2985(9) 0.7037(7) 0.209(4) Uani 0.25 1 d PDU D 2
C53' C 0.6630(13) -0.3266(9) 0.6784(9) 0.212(4) Uani 0.25 1 d PDU D 2
H53A H 0.6701 -0.3557 0.6871 0.255 Uiso 0.25 1 calc PR D 2
C54' C 0.6763(11) -0.3103(11) 0.6399(9) 0.212(4) Uani 0.25 1 d PDU D 2
H54A H 0.7032 -0.3197 0.6288 0.255 Uiso 0.25 1 calc PR D 2
C55' C 0.6467(13) -0.2793(12) 0.6190(8) 0.212(4) Uani 0.25 1 d PDU D 2
H55A H 0.6388 -0.2803 0.5894 0.255 Uiso 0.25 1 calc PR D 2
C56' C 0.630(2) -0.2468(12) 0.6454(9) 0.210(4) Uani 0.25 1 d PDU D 2
H56A H 0.6225 -0.2184 0.6351 0.252 Uiso 0.25 1 calc PR D 2
C57' C 0.602(4) -0.225(3) 0.712(3) 0.200(4) Uani 0.25 1 d PU D 2
H57A H 0.5815 -0.2060 0.6961 0.240 Uiso 0.25 1 calc PR D 2
C518 C 0.5569(8) -0.1964(7) 0.7910(7) 0.157(4) Uani 1 1 d U . .
N511 N 0.6089(7) -0.2183(6) 0.7521(7) 0.184(3) Uani 1 1 d U D .
N512 N 0.5904(6) -0.1825(6) 0.7661(6) 0.175(4) Uani 1 1 d U D .
H51G H 0.5983 -0.1545 0.7604 0.210 Uiso 1 1 calc R . .
N521 N 0.5912(7) 0.0245(6) 0.8027(6) 0.192(4) Uani 1 1 d DU . .
N522 N 0.5774(6) -0.0190(5) 0.7992(6) 0.173(4) Uani 1 1 d DU A .
H52F H 0.5891 -0.0405 0.7857 0.207 Uiso 1 1 calc R . .
O512 O 0.5435(5) -0.2352(4) 0.7999(4) 0.151(3) Uani 1 1 d U D .
O532 O 0.5174(4) 0.0069(4) 0.8320(4) 0.155(3) Uani 1 1 d DU . .
C551 C 0.5382(8) -0.1514(7) 0.8135(7) 0.157(3) Uani 1 1 d U D .
C552 C 0.5532(7) -0.1053(6) 0.8057(6) 0.155(3) Uani 1 1 d U . .
H55B H 0.5777 -0.0977 0.7892 0.186 Uiso 1 1 calc R D .
C553 C 0.5282(7) -0.0715(6) 0.8245(7) 0.151(3) Uani 1 1 d U A .
C554 C 0.4903(7) -0.0827(6) 0.8475(6) 0.149(3) Uani 1 1 d U . .
H55D H 0.4743 -0.0588 0.8576 0.179 Uiso 1 1 calc R D .
C555 C 0.4750(7) -0.1265(6) 0.8562(6) 0.149(4) Uani 1 1 d U D .
C556 C 0.4987(7) -0.1617(7) 0.8380(6) 0.154(4) Uani 1 1 d U . .
H55E H 0.4886 -0.1923 0.8420 0.184 Uiso 1 1 calc R D .
C521 C 0.6470(8) 0.1048(7) 0.7779(10) 0.232(3) Uani 0.50 1 d PDU A 1
C522 C 0.6244(8) 0.1295(8) 0.8064(10) 0.230(3) Uani 0.50 1 d PDU A 1
C523 C 0.6543(8) 0.1717(7) 0.8096(10) 0.233(4) Uani 0.50 1 d PDU A 1
H52A H 0.6488 0.1901 0.8327 0.280 Uiso 0.50 1 calc PR A 1
C524 C 0.6903(11) 0.1935(7) 0.7874(10) 0.234(3) Uani 0.50 1 d PDU A 1
H52B H 0.7070 0.2226 0.7921 0.280 Uiso 0.50 1 calc PR A 1
C525 C 0.6938(12) 0.1587(7) 0.7562(10) 0.234(3) Uani 0.50 1 d PDU A 1
H52C H 0.7038 0.1705 0.7315 0.281 Uiso 0.50 1 calc PR A 1
C526 C 0.6858(12) 0.1104(7) 0.7534(11) 0.234(3) Uani 0.50 1 d PDU A 1
H52D H 0.7013 0.0886 0.7396 0.281 Uiso 0.50 1 calc PR A 1
C31' C 0.6268(9) 0.0887(4) 0.7559(6) 0.230(3) Uani 0.50 1 d PDU A 2
C32' C 0.6252(9) 0.1224(5) 0.7878(6) 0.229(3) Uani 0.50 1 d PDU A 2
C33' C 0.6397(10) 0.1678(4) 0.7809(6) 0.233(3) Uani 0.50 1 d PDU A 2
H33F H 0.6370 0.1908 0.8013 0.280 Uiso 0.50 1 calc PR A 2
C34' C 0.6584(11) 0.1790(4) 0.7435(7) 0.233(3) Uani 0.50 1 d PDU A 2
H34F H 0.6633 0.2096 0.7366 0.279 Uiso 0.50 1 calc PR A 2
C35' C 0.6696(9) 0.1440(5) 0.7165(6) 0.234(4) Uani 0.50 1 d PDU A 2
H35E H 0.6883 0.1509 0.6950 0.281 Uiso 0.50 1 calc PR A 2
C36' C 0.6525(12) 0.0987(5) 0.7221(7) 0.233(4) Uani 0.50 1 d PDU A 2
H36E H 0.6583 0.0753 0.7034 0.280 Uiso 0.50 1 calc PR A 2
C527 C 0.6152(10) 0.0438(9) 0.7830(9) 0.217(4) Uani 1 1 d U A .
H52E H 0.6226 0.0242 0.7616 0.261 Uiso 1 1 calc R E 1
C528 C 0.5415(8) -0.0219(7) 0.8209(7) 0.154(4) Uani 1 1 d U A .
C531 C 0.2375(6) -0.5437(5) 1.0410(5) 0.185(9) Uani 1 1 d D . .
C532 C 0.2651(7) -0.5659(5) 1.0146(6) 0.181(9) Uani 1 1 d D B .
C533 C 0.2748(6) -0.6109(5) 1.0231(5) 0.197(10) Uani 1 1 d D . .
H53B H 0.2912 -0.6267 1.0044 0.237 Uiso 1 1 calc R . .
C534 C 0.2611(6) -0.6330(6) 1.0583(5) 0.226(12) Uani 1 1 d D . .
H53C H 0.2722 -0.6612 1.0657 0.271 Uiso 1 1 calc R . .
C535 C 0.2305(6) -0.6123(5) 1.0821(5) 0.182(9) Uani 1 1 d D . .
H53D H 0.2166 -0.6286 1.1028 0.218 Uiso 1 1 calc R . .
C536 C 0.2200(6) -0.5662(5) 1.0752(5) 0.181(10) Uani 1 1 d D . .
H53E H 0.2018 -0.5513 1.0930 0.218 Uiso 1 1 calc R . .
C537 C 0.2197(6) -0.4975(4) 1.0392(5) 0.121(5) Uani 1 1 d DU B .
H53F H 0.1955 -0.4900 1.0551 0.145 Uiso 1 1 calc R . .
C538 C 0.2373(5) -0.3941(6) 1.0002(5) 0.165(7) Uani 1 1 d . B .
C541 C -0.0470(5) -0.2462(7) 0.9974(7) 0.219(4) Uani 1 1 d DU . .
C542 C -0.0799(5) -0.2736(7) 0.9675(6) 0.216(4) Uani 1 1 d DU . .
C543 C -0.1300(5) -0.2726(6) 0.9677(6) 0.218(4) Uani 1 1 d DU . .
H54B H -0.1518 -0.2939 0.9510 0.262 Uiso 1 1 calc R . .
C544 C -0.1464(5) -0.2395(7) 0.9931(7) 0.223(4) Uani 1 1 d DU . .
H54C H -0.1790 -0.2339 0.9891 0.268 Uiso 1 1 calc R . .
C545 C -0.1135(5) -0.2145(7) 1.0249(7) 0.224(4) Uani 1 1 d DU . .
H54D H -0.1249 -0.1978 1.0464 0.269 Uiso 1 1 calc R . .
C546 C -0.0646(6) -0.2147(7) 1.0240(7) 0.224(4) Uani 1 1 d DU . .
H54E H -0.0431 -0.1936 1.0413 0.269 Uiso 1 1 calc R . .
C547 C 0.0064(8) -0.2469(9) 0.9918(8) 0.219(5) Uani 1 1 d U . .
H54F H 0.0260 -0.2214 1.0045 0.263 Uiso 1 1 calc R . .
C548 C 0.1016(5) -0.3044(6) 0.9678(5) 0.129(6) Uani 1 1 d . . .
C561 C 0.2235(6) -0.3488(8) 0.9905(5) 0.135(7) Uani 1 1 d . . .
C562 C 0.1733(7) -0.3444(6) 0.9839(5) 0.123(6) Uani 1 1 d . . .
H56B H 0.1517 -0.3703 0.9850 0.148 Uiso 1 1 calc R . .
C563 C 0.1560(8) -0.3037(6) 0.9761(6) 0.142(8) Uani 1 1 d . . .
C564 C 0.1798(6) -0.2646(6) 0.9779(5) 0.124(6) Uani 1 1 d . . .
H56C H 0.1648 -0.2375 0.9755 0.148 Uiso 1 1 calc R . .
C565 C 0.2334(8) -0.2652(6) 0.9843(5) 0.147(7) Uani 1 1 d . . .
C566 C 0.2531(7) -0.3078(8) 0.9914(5) 0.142(7) Uani 1 1 d . . .
H56D H 0.2866 -0.3084 0.9967 0.170 Uiso 1 1 calc R . .
C570 C 0.3706(7) -0.1243(6) 0.9093(8) 0.137(8) Uani 1 1 d . . .
C571 C 0.3602(7) -0.1142(5) 0.9527(7) 0.126(7) Uani 1 1 d . . .
C572 C 0.3253(6) -0.1351(6) 0.9713(6) 0.114(6) Uani 1 1 d . . .
C573 C 0.2925(6) -0.1655(6) 0.9497(6) 0.119(6) Uani 1 1 d . . .
C574 C 0.3008(7) -0.1805(6) 0.9065(7) 0.135(7) Uani 1 1 d . . .
C575 C 0.3400(9) -0.1556(7) 0.8881(7) 0.150(8) Uani 1 1 d . . .
C576 C 0.3991(8) -0.0785(6) 0.9720(7) 0.169(8) Uani 1 1 d . . .
H57B H 0.3940 -0.0705 1.0007 0.254 Uiso 1 1 calc R . .
H57C H 0.3983 -0.0517 0.9553 0.254 Uiso 1 1 calc R . .
H57D H 0.4302 -0.0904 0.9726 0.254 Uiso 1 1 calc R . .
C577 C 0.3216(7) -0.1170(6) 1.0149(6) 0.149(7) Uani 1 1 d . . .
H57E H 0.3489 -0.0952 1.0245 0.224 Uiso 1 1 calc R . .
H57F H 0.3212 -0.1419 1.0340 0.224 Uiso 1 1 calc R . .
H57G H 0.2922 -0.1022 1.0145 0.224 Uiso 1 1 calc R . .
C578 C 0.2631(9) -0.2201(7) 0.8854(7) 0.193(10) Uani 1 1 d . . .
H57H H 0.2708 -0.2287 0.8577 0.290 Uiso 1 1 calc R . .
H57I H 0.2311 -0.2098 0.8824 0.290 Uiso 1 1 calc R . .
H57J H 0.2640 -0.2462 0.9031 0.290 Uiso 1 1 calc R . .
C579 C 0.3406(8) -0.1729(7) 0.8397(6) 0.179(9) Uani 1 1 d . . .
H57K H 0.3665 -0.1556 0.8282 0.269 Uiso 1 1 calc R . .
H57L H 0.3102 -0.1684 0.8230 0.269 Uiso 1 1 calc R . .
H57M H 0.3456 -0.2050 0.8387 0.269 Uiso 1 1 calc R . .
C580 C 0.4075(7) -0.1055(6) 0.8856(6) 0.152(7) Uani 1 1 d . D .
H58A H 0.3928 -0.0966 0.8578 0.182 Uiso 1 1 calc R . .
H58B H 0.4251 -0.0784 0.9008 0.182 Uiso 1 1 calc R . .
C581 C 0.2534(7) -0.1873(5) 0.9686(6) 0.134(7) Uani 1 1 d . . .
H58C H 0.2450 -0.1672 0.9909 0.161 Uiso 1 1 calc R . .
H58D H 0.2251 -0.1938 0.9471 0.161 Uiso 1 1 calc R . .
C611 C 0.5269(5) -0.2817(5) 0.4543(7) 0.311(10) Uani 1 1 d D . .
C612 C 0.5261(4) -0.3295(5) 0.4516(6) 0.174(7) Uani 1 1 d D . .
C613 C 0.5748(5) -0.3397(5) 0.4608(6) 0.198(10) Uani 1 1 d D . .
H61A H 0.5792 -0.3708 0.4619 0.237 Uiso 1 1 calc R . .
C614 C 0.6181(5) -0.3096(6) 0.4685(12) 0.272(18) Uani 1 1 d D . .
H61B H 0.6496 -0.3182 0.4698 0.327 Uiso 1 1 calc R . .
C615 C 0.6051(6) -0.2641(6) 0.4738(12) 0.36(3) Uani 1 1 d D . .
H61C H 0.6296 -0.2407 0.4725 0.433 Uiso 1 1 calc R . .
C616 C 0.5599(7) -0.2498(7) 0.4806(13) 0.84(8) Uani 1 1 d D . .
H61D H 0.5534 -0.2255 0.4981 1.007 Uiso 1 1 calc R . .
C617 C 0.4763(8) -0.2660(6) 0.4460(6) 0.150(8) Uani 1 1 d . . .
H61E H 0.4748 -0.2344 0.4490 0.180 Uiso 1 1 calc R . .
C618 C 0.3574(6) -0.2804(6) 0.4281(5) 0.120(6) Uani 1 1 d . . .
C621 C 0.0967(5) -0.3997(5) 0.2811(4) 0.167(9) Uani 1 1 d D . .
C622 C 0.0545(5) -0.4160(6) 0.2975(4) 0.185(9) Uani 1 1 d D . .
C623 C 0.0178(5) -0.4421(7) 0.2707(5) 0.184(10) Uani 1 1 d D . .
H62A H -0.0126 -0.4480 0.2793 0.220 Uiso 1 1 calc R . .
C624 C 0.0261(6) -0.4595(7) 0.2315(5) 0.200(11) Uani 1 1 d D . .
H62B H 0.0032 -0.4805 0.2155 0.240 Uiso 1 1 calc R . .
C625 C 0.0688(6) -0.4454(8) 0.2159(5) 0.224(13) Uani 1 1 d D . .
H62C H 0.0734 -0.4550 0.1885 0.269 Uiso 1 1 calc R . .
C626 C 0.1052(6) -0.4169(8) 0.2413(6) 0.233(14) Uani 1 1 d D . .
H62D H 0.1349 -0.4094 0.2317 0.280 Uiso 1 1 calc R . .
C627 C 0.1409(7) -0.3688(7) 0.2977(5) 0.174(9) Uani 1 1 d . . .
H62E H 0.1682 -0.3664 0.2837 0.209 Uiso 1 1 calc R . .
C628 C 0.1871(7) -0.2851(6) 0.3811(7) 0.208(8) Uani 1 1 d . . .
C631 C -0.0918(9) -0.0750(12) 0.7648(6) 0.259(3) Uani 0.50 1 d PDU F 1
C632 C -0.1225(9) -0.1041(12) 0.7349(6) 0.260(3) Uani 0.50 1 d PDU F 1
C633 C -0.1600(9) -0.1292(12) 0.7516(7) 0.259(3) Uani 0.50 1 d PDU F 1
H63A H -0.1796 -0.1510 0.7334 0.311 Uiso 0.50 1 calc PR F 1
C634 C -0.1704(9) -0.1242(12) 0.7933(7) 0.261(4) Uani 0.50 1 d PDU F 1
H63B H -0.1973 -0.1398 0.8025 0.313 Uiso 0.50 1 calc PR F 1
C635 C -0.1372(9) -0.0942(13) 0.8199(7) 0.261(4) Uani 0.50 1 d PDU F 1
H63C H -0.1430 -0.0898 0.8480 0.313 Uiso 0.50 1 calc PR F 1
C636 C -0.0961(11) -0.0700(13) 0.8083(7) 0.261(4) Uani 0.50 1 d PDU F 1
H63D H -0.0735 -0.0521 0.8277 0.313 Uiso 0.50 1 calc PR F 1
C61' C -0.1005(7) -0.0678(10) 0.7459(9) 0.259(3) Uani 0.50 1 d PDU F 2
C62' C -0.1266(7) -0.1041(11) 0.7207(11) 0.260(4) Uani 0.50 1 d PDU F 2
C63' C -0.1759(7) -0.1112(10) 0.7255(10) 0.260(4) Uani 0.50 1 d PDU F 2
H63E H -0.1953 -0.1332 0.7074 0.312 Uiso 0.50 1 calc PR F 2
C64' C -0.1974(7) -0.0875(12) 0.7555(10) 0.262(4) Uani 0.50 1 d PDU F 2
H64A H -0.2307 -0.0904 0.7561 0.314 Uiso 0.50 1 calc PR F 2
C65' C -0.1651(7) -0.0587(14) 0.7851(12) 0.261(3) Uani 0.50 1 d PDU F 2
H65A H -0.1778 -0.0427 0.8063 0.314 Uiso 0.50 1 calc PR F 2
C66' C -0.1147(8) -0.0526(14) 0.7844(10) 0.260(3) Uani 0.50 1 d PDU F 2
H66A H -0.0929 -0.0397 0.8074 0.313 Uiso 0.50 1 calc PR F 2
C637 C -0.0527(10) -0.0540(11) 0.7482(10) 0.261(4) Uani 1 1 d U . .
H63F H -0.0321 -0.0321 0.7654 0.313 Uiso 1 1 calc R F 1
C638 C 0.0364(7) -0.0456(6) 0.6768(5) 0.154(7) Uani 1 1 d . F .
C641 C 0.1441(8) 0.2035(7) 0.8116(8) 0.199(3) Uani 0.50 1 d PDU A 1
C642 C 0.1833(8) 0.2349(7) 0.8077(8) 0.200(3) Uani 0.50 1 d PDU A 1
C643 C 0.2000(8) 0.2754(8) 0.8315(8) 0.201(3) Uani 0.50 1 d PDU A 1
H64B H 0.2267 0.2951 0.8267 0.242 Uiso 0.50 1 calc PR A 1
C644 C 0.1710(8) 0.2824(8) 0.8635(8) 0.204(3) Uani 0.50 1 d PDU A 1
H64C H 0.1781 0.3103 0.8790 0.244 Uiso 0.50 1 calc PR A 1
C645 C 0.1328(10) 0.2534(8) 0.8757(8) 0.201(3) Uani 0.50 1 d PDU A 1
H64D H 0.1176 0.2585 0.8996 0.242 Uiso 0.50 1 calc PR A 1
C646 C 0.1214(10) 0.2160(9) 0.8465(9) 0.202(3) Uani 0.50 1 d PDU A 1
H64E H 0.0946 0.1964 0.8509 0.242 Uiso 0.50 1 calc PR A 1
C647 C 0.1329(9) 0.1603(8) 0.7878(7) 0.201(4) Uani 1 1 d U . .
H64F H 0.1063 0.1422 0.7948 0.241 Uiso 1 1 calc R A 1
C71' C 0.1367(7) 0.2091(7) 0.8052(9) 0.199(3) Uani 0.50 1 d PDU A 2
C72' C 0.1768(8) 0.2387(7) 0.8000(10) 0.200(3) Uani 0.50 1 d PDU A 2
C73' C 0.1792(8) 0.2840(7) 0.8160(9) 0.200(3) Uani 0.50 1 d PDU A 2
H73A H 0.2012 0.3063 0.8072 0.240 Uiso 0.50 1 calc PR A 2
C74' C 0.1488(8) 0.2961(7) 0.8453(10) 0.200(3) Uani 0.50 1 d PDU A 2
H74A H 0.1545 0.3242 0.8605 0.240 Uiso 0.50 1 calc PR A 2
C75' C 0.1093(9) 0.2649(7) 0.8513(11) 0.201(3) Uani 0.50 1 d PDU A 2
H75A H 0.0861 0.2741 0.8675 0.241 Uiso 0.50 1 calc PR A 2
C76' C 0.1046(10) 0.2206(8) 0.8334(10) 0.200(3) Uani 0.50 1 d PDU A 2
H76A H 0.0806 0.1989 0.8400 0.240 Uiso 0.50 1 calc PR A 2
C648 C 0.1692(6) 0.0866(5) 0.7145(5) 0.149(6) Uani 1 1 d . A .
C651 C 0.3154(7) -0.2576(6) 0.4219(6) 0.148(7) Uani 1 1 d . . .
C652 C 0.2753(6) -0.2774(6) 0.4041(5) 0.135(7) Uani 1 1 d . . .
H65B H 0.2728 -0.3073 0.3925 0.163 Uiso 1 1 calc R . .
C653 C 0.2318(6) -0.2499(11) 0.4026(6) 0.224(13) Uani 1 1 d . . .
C654 C 0.2443(11) -0.2063(6) 0.4258(8) 0.217(12) Uani 1 1 d . . .
H65C H 0.2160 -0.1936 0.4308 0.261 Uiso 1 1 calc R . .
C655 C 0.2747(13) -0.1838(12) 0.4390(11) 0.259(17) Uani 1 1 d . . .
C656 C 0.3149(7) -0.2128(7) 0.4374(7) 0.166(9) Uani 1 1 d . . .
H65D H 0.3452 -0.1986 0.4488 0.199 Uiso 1 1 calc R . .
C661 C 0.0836(6) -0.0190(7) 0.6719(6) 0.124(6) Uani 1 1 d . . .
C662 C 0.0990(7) 0.0193(6) 0.6958(5) 0.127(6) Uani 1 1 d . . .
H66B H 0.0799 0.0302 0.7151 0.152 Uiso 1 1 calc R . .
C663 C 0.1452(7) 0.0439(8) 0.6919(6) 0.145(7) Uani 1 1 d . . .
C664 C 0.1683(8) 0.0272(6) 0.6595(6) 0.152(8) Uani 1 1 d . . .
H66C H 0.1971 0.0428 0.6541 0.183 Uiso 1 1 calc R . .
C665 C 0.1496(6) -0.0130(7) 0.6341(5) 0.131(6) Uani 1 1 d . . .
C666 C 0.1065(6) -0.0341(7) 0.6398(6) 0.131(7) Uani 1 1 d . . .
H66E H 0.0924 -0.0589 0.6218 0.157 Uiso 1 1 calc R . .
C670 C 0.2443(6) -0.0417(6) 0.5718(5) 0.115(6) Uani 1 1 d . . .
C671 C 0.2530(8) -0.0883(9) 0.5714(7) 0.173(9) Uani 1 1 d . . .
C672 C 0.2594(12) -0.1160(12) 0.5438(7) 0.239(16) Uani 1 1 d . . .
C673 C 0.2802(7) -0.1017(7) 0.5155(9) 0.169(10) Uani 1 1 d . . .
C674 C 0.2781(7) -0.0522(12) 0.5097(6) 0.204(12) Uani 1 1 d . . .
C675 C 0.2609(7) -0.0248(8) 0.5413(7) 0.147(8) Uani 1 1 d . . .
C676 C 0.2612(8) -0.1702(5) 0.5445(8) 0.195(11) Uani 1 1 d . . .
H67A H 0.2722 -0.1810 0.5188 0.292 Uiso 1 1 calc R . .
H67B H 0.2293 -0.1846 0.5462 0.292 Uiso 1 1 calc R . .
H67C H 0.2831 -0.1775 0.5689 0.292 Uiso 1 1 calc R . .
C677 C 0.2300(8) -0.1052(8) 0.6079(9) 0.224(12) Uani 1 1 d . . .
H67D H 0.2332 -0.1375 0.6101 0.336 Uiso 1 1 calc R . .
H67E H 0.1963 -0.1001 0.6036 0.336 Uiso 1 1 calc R . .
H67F H 0.2456 -0.0890 0.6337 0.336 Uiso 1 1 calc R . .
C678 C 0.2663(10) 0.0314(6) 0.5357(8) 0.225(12) Uani 1 1 d . . .
H67G H 0.2546 0.0465 0.5592 0.338 Uiso 1 1 calc R . .
H67H H 0.2476 0.0384 0.5093 0.338 Uiso 1 1 calc R . .
H67I H 0.2998 0.0418 0.5354 0.338 Uiso 1 1 calc R . .
C679 C 0.2959(8) -0.0290(7) 0.4724(9) 0.241(13) Uani 1 1 d . . .
H67J H 0.2916 0.0032 0.4744 0.362 Uiso 1 1 calc R . .
H67K H 0.2777 -0.0425 0.4463 0.362 Uiso 1 1 calc R . .
H67L H 0.3297 -0.0329 0.4725 0.362 Uiso 1 1 calc R . .
C680 C 0.3019(6) -0.1273(6) 0.4812(7) 0.146(8) Uani 1 1 d . . .
H68A H 0.3226 -0.1062 0.4670 0.175 Uiso 1 1 calc R . .
H68B H 0.3212 -0.1507 0.4939 0.175 Uiso 1 1 calc R . .
C681 C 0.2232(8) -0.0156(7) 0.6026(7) 0.183(9) Uani 1 1 d . . .
H68C H 0.2273 0.0168 0.5965 0.219 Uiso 1 1 calc R . .
H68D H 0.2404 -0.0193 0.6309 0.219 Uiso 1 1 calc R . .
O111 O -0.0164(4) -0.3572(4) 1.0024(3) 0.141(4) Uani 1 1 d . . .
O141 O -0.0868(4) -0.0569(4) 0.6217(4) 0.170(5) Uani 1 1 d . . .
O131 O 0.0511(4) -0.3014(4) 0.3165(3) 0.154(5) Uani 1 1 d . . .
O121 O 0.3716(4) -0.5131(5) 0.9536(4) 0.193(6) Uani 1 1 d . . .
O112 O 0.0290(4) -0.4022(4) 0.8853(3) 0.138(4) Uani 1 1 d . . .
O122 O 0.2346(4) -0.4666(4) 0.9245(4) 0.147(4) Uani 1 1 d . . .
O142 O -0.0166(4) -0.1778(4) 0.6170(3) 0.142(4) Uani 1 1 d . . .
O132 O 0.0677(4) -0.3054(4) 0.4484(3) 0.143(4) Uani 1 1 d . . .
O151 O 0.0993(3) -0.4677(4) 0.7637(3) 0.125(4) Uani 1 1 d . . .
O152 O 0.0538(5) -0.3245(4) 0.6016(3) 0.158(5) Uani 1 1 d . . .
O211 O -0.0653(4) -0.4158(5) 0.9211(3) 0.158(5) Uani 1 1 d . . .
O212 O -0.1239(4) -0.1563(5) 0.6033(4) 0.165(5) Uani 1 1 d . . .
O221 O 0.2645(4) 0.2429(4) 0.7044(4) 0.158(5) Uani 1 1 d . . .
O222 O 0.5993(5) 0.0499(4) 0.8918(4) 0.200(6) Uani 1 1 d D . .
O231 O 0.0191(4) -0.3003(3) 0.8855(3) 0.130(4) Uani 1 1 d . . .
O232 O -0.0140(5) -0.1525(4) 0.7079(4) 0.160(5) Uani 1 1 d . . .
O241 O 0.2547(4) 0.1391(4) 0.7918(4) 0.160(5) Uani 1 1 d . . .
O242 O 0.4699(4) 0.0895(4) 0.8532(4) 0.168(5) Uani 1 1 d D A .
O251 O 0.0896(5) -0.1463(5) 0.8487(5) 0.200(6) Uani 1 1 d . . .
O252 O 0.2742(5) 0.0219(4) 0.9028(4) 0.174(5) Uani 1 1 d . . .
O311 O 0.5626(6) 0.1383(5) 0.8918(6) 0.319(10) Uani 1 1 d D . .
O312 O 0.1680(4) 0.1910(4) 0.6814(3) 0.134(4) Uani 1 1 d . . .
O321 O 0.4179(5) -0.4492(4) 0.4143(3) 0.149(5) Uani 1 1 d . . .
O322 O 0.6176(4) -0.3607(3) 0.8065(3) 0.136(4) Uani 1 1 d . D .
O332 O 0.3042(4) 0.1435(4) 0.7139(5) 0.177(6) Uani 1 1 d . . .
O341 O 0.4205(4) -0.3404(4) 0.5041(3) 0.134(4) Uani 1 1 d . . .
O342 O 0.5360(4) -0.2896(3) 0.7178(3) 0.131(4) Uani 1 1 d . D .
O351 O 0.4209(4) 0.0193(4) 0.6329(5) 0.175(6) Uani 1 1 d . A .
O352 O 0.4517(5) -0.2043(4) 0.6027(4) 0.173(5) Uani 1 1 d . . .
O411 O 0.4231(5) -0.3635(4) 0.3673(4) 0.170(5) Uani 1 1 d . . .
O412 O -0.0097(4) -0.3421(5) 0.3809(4) 0.159(5) Uani 1 1 d . . .
O421 O 0.3401(4) -0.4747(5) 1.0377(3) 0.190(6) Uani 1 1 d . . .
O422 O 0.6499(4) -0.2608(4) 0.8265(4) 0.154(5) Uani 1 1 d . D .
O431 O 0.3430(4) -0.4099(4) 0.4631(3) 0.144(4) Uani 1 1 d . . .
O432 O 0.1271(4) -0.3717(3) 0.4170(3) 0.151(4) Uani 1 1 d . . .
O441 O 0.3346(4) -0.4255(5) 0.9142(3) 0.179(5) Uani 1 1 d . . .
O442 O 0.5184(6) -0.3286(5) 0.7904(4) 0.206(7) Uani 1 1 d . D .
O451 O 0.2290(5) -0.4676(4) 0.5622(3) 0.164(5) Uani 1 1 d . . .
O452 O 0.3421(4) -0.4079(5) 0.7592(4) 0.164(5) Uani 1 1 d . D .
O511 O 0.6398(5) -0.3038(4) 0.7411(4) 0.176(5) Uani 1 1 d . D .
O521 O 0.2781(4) -0.5449(4) 0.9861(4) 0.150(5) Uani 1 1 d . . .
O522 O -0.0667(4) -0.3062(4) 0.9382(4) 0.146(4) Uani 1 1 d . . .
O531 O 0.6084(5) 0.1284(6) 0.8287(6) 0.251(8) Uani 1 1 d D . .
O541 O 0.2795(4) -0.3972(4) 0.9875(3) 0.149(4) Uani 1 1 d . . .
O542 O 0.0775(3) -0.3411(4) 0.9521(3) 0.131(4) Uani 1 1 d . . .
O551 O 0.4398(4) -0.1395(3) 0.8804(4) 0.145(4) Uani 1 1 d . . .
O552 O 0.2676(4) -0.2283(4) 0.9858(4) 0.156(5) Uani 1 1 d . . .
O611 O 0.4874(5) -0.3602(4) 0.4469(4) 0.170(5) Uani 1 1 d . . .
O612 O 0.0522(5) -0.3990(5) 0.3368(3) 0.163(5) Uani 1 1 d . . .
O621 O -0.1152(5) -0.1185(5) 0.6909(4) 0.168(5) Uani 1 1 d . . .
O622 O 0.2078(5) 0.2299(4) 0.7743(4) 0.159(5) Uani 1 1 d . . .
O631 O 0.3528(4) -0.3258(3) 0.4242(4) 0.159(5) Uani 1 1 d . . .
O632 O 0.1434(4) -0.2790(3) 0.3901(3) 0.148(4) Uani 1 1 d . . .
O641 O 0.0155(5) -0.0819(4) 0.6504(4) 0.166(5) Uani 1 1 d . . .
O642 O 0.2055(4) 0.0990(4) 0.7136(4) 0.156(5) Uani 1 1 d . . .
O651 O 0.2637(4) -0.1475(4) 0.4522(4) 0.182(5) Uani 1 1 d . . .
O752 O 0.1727(4) -0.0292(4) 0.6024(4) 0.153(5) Uani 1 1 d . . .
N111 N 0.0313(4) -0.4270(4) 0.9681(4) 0.114(4) Uani 1 1 d . . .
N112 N 0.0598(4) -0.4463(5) 0.9416(4) 0.122(5) Uani 1 1 d . . .
H11F H 0.0787 -0.4666 0.9507 0.147 Uiso 1 1 calc R . .
N121 N 0.2941(6) -0.5205(7) 0.8921(5) 0.199(8) Uani 1 1 d . . .
N122 N 0.2462(6) -0.5154(7) 0.8669(5) 0.184(7) Uani 1 1 d . B .
N131 N 0.0397(5) -0.2515(4) 0.3901(4) 0.155(6) Uani 1 1 d . . .
N132 N 0.0377(5) -0.2378(4) 0.4318(4) 0.125(5) Uani 1 1 d . . .
H13F H 0.0292 -0.2115 0.4396 0.149 Uiso 1 1 calc R . .
N141 N -0.0457(5) -0.1149(5) 0.5674(4) 0.140(5) Uani 1 1 d . . .
N142 N -0.0216(6) -0.1475(4) 0.5501(4) 0.152(6) Uani 1 1 d . F .
H14F H -0.0148 -0.1480 0.5243 0.182 Uiso 1 1 calc R . .
N211 N -0.0610(5) -0.3601(5) 0.8534(5) 0.170(6) Uani 1 1 d . . .
N212 N -0.0481(5) -0.3202(5) 0.8369(5) 0.144(6) Uani 1 1 d . . .
H21E H -0.0683 -0.3131 0.8156 0.173 Uiso 1 1 calc R . .
N221 N -0.0894(5) -0.2066(6) 0.6680(5) 0.164(6) Uani 1 1 d . . .
N222 N -0.0659(5) -0.2174(5) 0.7080(5) 0.140(5) Uani 1 1 d . F .
N231 N 0.3080(6) 0.2147(4) 0.7795(5) 0.156(6) Uani 1 1 d . A .
N232 N 0.3262(5) 0.1858(4) 0.8101(4) 0.141(5) Uani 1 1 d . . .
H23G H 0.3532 0.1912 0.8268 0.169 Uiso 1 1 calc R C .
N241 N 0.5143(6) 0.0472(6) 0.9041(6) 0.209(10) Uani 1 1 d D . .
N242 N 0.4653(9) 0.0426(5) 0.9153(5) 0.212(10) Uani 1 1 d . A .
H24G H 0.4520 0.0283 0.9347 0.255 Uiso 1 1 calc R . .
N321 N 0.2425(5) 0.1518(5) 0.6492(5) 0.161(6) Uani 1 1 d . . .
N322 N 0.2863(6) 0.1281(5) 0.6466(5) 0.166(7) Uani 1 1 d . A .
H32F H 0.2904 0.1168 0.6220 0.199 Uiso 1 1 calc R . .
N331 N 0.4397(5) -0.4252(4) 0.4999(4) 0.125(5) Uani 1 1 d . . .
N332 N 0.4539(5) -0.4004(4) 0.5370(4) 0.127(5) Uani 1 1 d . . .
N341 N 0.5708(5) -0.3682(4) 0.7289(4) 0.132(5) Uani 1 1 d . D .
N342 N 0.5408(5) -0.3616(4) 0.6881(4) 0.126(5) Uani 1 1 d . D .
N411 N 0.3375(6) -0.4046(6) 0.3788(4) 0.172(7) Uani 1 1 d . . .
N412 N 0.2969(6) -0.4138(4) 0.3997(4) 0.143(6) Uani 1 1 d . . .
H41F H 0.2683 -0.4182 0.3855 0.172 Uiso 1 1 calc R . .
N421 N 0.0466(6) -0.3990(5) 0.4317(5) 0.160(6) Uani 1 1 d . . .
N422 N 0.0857(5) -0.4168(5) 0.4553(5) 0.143(6) Uani 1 1 d . . .
N431 N 0.3895(5) -0.4147(5) 0.9867(5) 0.153(6) Uani 1 1 d . . .
N432 N 0.4064(5) -0.3968(6) 0.9511(4) 0.149(6) Uani 1 1 d . B .
N441 N 0.5732(5) -0.3004(5) 0.8589(5) 0.134(5) Uani 1 1 d . D .
N442 N 0.5307(5) -0.3205(5) 0.8630(4) 0.136(5) Uani 1 1 d . . .
H44G H 0.5196 -0.3238 0.8870 0.163 Uiso 1 1 calc R D .
N531 N 0.2375(5) -0.4694(4) 1.0166(4) 0.119(4) Uani 1 1 d U . .
N532 N 0.2168(5) -0.4299(4) 1.0126(5) 0.147(5) Uani 1 1 d DU B .
N541 N 0.0285(5) -0.2748(5) 0.9737(5) 0.157(6) Uani 1 1 d . . .
N542 N 0.0786(4) -0.2699(5) 0.9794(5) 0.135(5) Uani 1 1 d . . .
H54G H 0.0944 -0.2448 0.9904 0.162 Uiso 1 1 calc R . .
N611 N 0.4366(6) -0.2888(5) 0.4360(5) 0.154(6) Uani 1 1 d . . .
N612 N 0.4001(5) -0.2569(5) 0.4341(4) 0.139(5) Uani 1 1 d . . .
N621 N 0.1390(5) -0.3460(5) 0.3319(4) 0.162(6) Uani 1 1 d . . .
N622 N 0.1825(5) -0.3198(5) 0.3475(4) 0.144(5) Uani 1 1 d . . .
H62F H 0.2080 -0.3250 0.3363 0.172 Uiso 1 1 calc R . .
N631 N -0.0423(7) -0.0638(6) 0.7071(8) 0.228(10) Uani 1 1 d . F .
N632 N 0.0030(6) -0.0401(5) 0.7078(4) 0.174(6) Uani 1 1 d . . .
H63G H 0.0123 -0.0202 0.7286 0.209 Uiso 1 1 calc R F .
N641 N 0.1542(6) 0.1430(5) 0.7583(4) 0.151(6) Uani 1 1 d . A .
N642 N 0.1368(6) 0.1018(4) 0.7382(4) 0.144(6) Uani 1 1 d . . .
H64G H 0.1090 0.0875 0.7403 0.173 Uiso 1 1 calc R A .
N71 N -0.1363(4) -0.4150(3) 1.0280(3) 0.132(5) Uiso 1 1 d D . .
O71 O -0.1152(4) -0.4872(3) 1.0189(4) 0.147(4) Uiso 1 1 d D . .
C711 C -0.1156(5) -0.4473(3) 1.0092(5) 0.140(6) Uiso 1 1 d D . .
H71A H -0.0996 -0.4387 0.9863 0.169 Uiso 1 1 calc R . .
C712 C -0.1417(7) -0.3715(4) 1.0140(6) 0.163(7) Uiso 1 1 d D . .
H71B H -0.1235 -0.3662 0.9907 0.244 Uiso 1 1 calc R . .
H71C H -0.1300 -0.3493 1.0370 0.244 Uiso 1 1 calc R . .
H71D H -0.1754 -0.3686 1.0046 0.244 Uiso 1 1 calc R . .
C713 C -0.1617(6) -0.4245(7) 1.0614(5) 0.192(9) Uiso 1 1 d D . .
H71E H -0.1572 -0.4552 1.0701 0.287 Uiso 1 1 calc R . .
H71F H -0.1956 -0.4220 1.0525 0.287 Uiso 1 1 calc R . .
H71G H -0.1501 -0.4030 1.0850 0.287 Uiso 1 1 calc R . .
N72 N 0.1163(5) 0.6584(4) 1.1007(3) 0.119(8) Uiso 0.50 1 d PD G 1
O72 O 0.1482(4) 0.5993(4) 1.0643(5) 0.075(4) Uiso 0.50 1 d PD G 1
C721 C 0.1231(7) 0.6301(6) 1.0692(4) 0.121(11) Uiso 0.50 1 d PD G 1
H72A H 0.1033 0.6352 1.0440 0.145 Uiso 0.50 1 calc PR G 1
C722 C 0.0806(7) 0.6874(7) 1.0940(6) 0.155(14) Uiso 0.50 1 d PD G 1
H72B H 0.0784 0.6976 1.0652 0.232 Uiso 0.50 1 calc PR G 1
H72C H 0.0880 0.7136 1.1137 0.232 Uiso 0.50 1 calc PR G 1
H72D H 0.0501 0.6715 1.0982 0.232 Uiso 0.50 1 calc PR G 1
C723 C 0.1212(13) 0.6416(9) 1.1407(4) 0.25(2) Uiso 0.50 1 d PD G 1
H72E H 0.1462 0.6210 1.1434 0.368 Uiso 0.50 1 calc PR G 1
H72F H 0.0910 0.6254 1.1454 0.368 Uiso 0.50 1 calc PR G 1
H72G H 0.1296 0.6667 1.1616 0.368 Uiso 0.50 1 calc PR G 1
O72' O -0.6606(4) 1.7183(8) 0.2855(6) 0.193(10) Uiso 0.50 1 d PDU H 2
N72' N -0.5839(3) 1.7449(9) 0.3031(3) 0.201(10) Uiso 0.50 1 d PDU H 2
C724 C -0.6282(4) 1.7345(11) 0.3127(4) 0.201(11) Uiso 0.50 1 d PDU H 2
H72H H -0.6345 1.7397 0.3405 0.242 Uiso 0.50 1 calc PR H 2
C725 C -0.5756(7) 1.7505(15) 0.2620(4) 0.231(14) Uiso 0.50 1 d PDU H 2
H72I H -0.6059 1.7519 0.2439 0.346 Uiso 0.50 1 calc PR H 2
H72J H -0.5597 1.7249 0.2526 0.346 Uiso 0.50 1 calc PR H 2
H72K H -0.5552 1.7785 0.2605 0.346 Uiso 0.50 1 calc PR H 2
C726 C -0.5445(5) 1.7399(16) 0.3329(7) 0.260(16) Uiso 0.50 1 d PDU H 2
H72L H -0.5546 1.7377 0.3607 0.390 Uiso 0.50 1 calc PR H 2
H72M H -0.5211 1.7659 0.3330 0.390 Uiso 0.50 1 calc PR H 2
H72N H -0.5303 1.7124 0.3259 0.390 Uiso 0.50 1 calc PR H 2
N73 N 0.4857(6) -0.5184(3) 0.6455(4) 0.166(8) Uiso 0.75 1 d PD I 1
O73 O 0.4603(5) -0.4618(5) 0.6028(4) 0.141(5) Uiso 0.75 1 d PD I 1
C731 C 0.4810(8) -0.4748(4) 0.6359(5) 0.171(10) Uiso 0.75 1 d PD I 1
H73B H 0.4950 -0.4522 0.6564 0.205 Uiso 0.75 1 calc PR I 1
C732 C 0.4667(9) -0.5547(6) 0.6184(7) 0.187(11) Uiso 0.75 1 d PD I 1
H73C H 0.4511 -0.5436 0.5923 0.280 Uiso 0.75 1 calc PR I 1
H73D H 0.4434 -0.5734 0.6317 0.280 Uiso 0.75 1 calc PR I 1
H73E H 0.4923 -0.5727 0.6123 0.280 Uiso 0.75 1 calc PR I 1
C733 C 0.5068(11) -0.5393(10) 0.6805(7) 0.260(18) Uiso 0.75 1 d PD I 1
H73F H 0.5218 -0.5162 0.7017 0.391 Uiso 0.75 1 calc PR I 1
H73G H 0.5310 -0.5578 0.6723 0.391 Uiso 0.75 1 calc PR I 1
H73H H 0.4825 -0.5584 0.6922 0.391 Uiso 0.75 1 calc PR I 1
N73' N 0.2571(4) -0.5527(7) 0.4405(3) 0.11(3) Uiso 0.13 1 d PD J 2
C734 C 0.2852(6) -0.5749(8) 0.4688(5) 0.05(2) Uiso 0.13 1 d PD J 2
H73I H 0.3140 -0.5849 0.4620 0.056 Uiso 0.13 1 calc PR J 2
C735 C 0.2643(9) -0.558(2) 0.3989(4) 0.08(3) Uiso 0.13 1 d PD J 2
H73J H 0.2983 -0.5592 0.3975 0.114 Uiso 0.13 1 calc PR J 2
H73K H 0.2525 -0.5332 0.3831 0.114 Uiso 0.13 1 calc PR J 2
H73L H 0.2470 -0.5867 0.3869 0.114 Uiso 0.13 1 calc PR J 2
C736 C 0.2094(5) -0.554(2) 0.4461(9) 0.12(4) Uiso 0.13 1 d PD J 2
H73M H 0.2069 -0.5508 0.4761 0.181 Uiso 0.13 1 calc PR J 2
H73N H 0.1929 -0.5832 0.4348 0.181 Uiso 0.13 1 calc PR J 2
H73O H 0.1947 -0.5297 0.4313 0.181 Uiso 0.13 1 calc PR J 2
O73' O 0.2726(14) -0.5819(14) 0.5037(6) 0.35(10) Uiso 0.13 1 d PD J 2
N74 N 0.2893(4) -0.2134(4) 0.7193(6) 0.085(12) Uiso 0.13 1 d PDU . .
O74 O 0.2198(4) -0.2144(10) 0.6771(9) 0.112(16) Uiso 0.13 1 d PDU . .
C741 C 0.2574(6) -0.2322(7) 0.6870(8) 0.077(13) Uiso 0.13 1 d PDU . .
H74B H 0.2637 -0.2585 0.6721 0.092 Uiso 0.13 1 calc PR . .
C743 C 0.3314(6) -0.2327(8) 0.7313(11) 0.035(13) Uiso 0.13 1 d PDU . .
H74C H 0.3286 -0.2637 0.7195 0.053 Uiso 0.13 1 calc PR . .
H74D H 0.3374 -0.2330 0.7620 0.053 Uiso 0.13 1 calc PR . .
H74E H 0.3578 -0.2151 0.7211 0.053 Uiso 0.13 1 calc PR . .
C742 C 0.2865(12) -0.1692(6) 0.7335(13) 0.089(16) Uiso 0.13 1 d PDU . .
H74F H 0.2548 -0.1601 0.7238 0.133 Uiso 0.13 1 calc PR . .
H74G H 0.3106 -0.1491 0.7226 0.133 Uiso 0.13 1 calc PR . .
H74H H 0.2920 -0.1673 0.7642 0.133 Uiso 0.13 1 calc PR . .
N74' N -0.0486(4) -0.1681(5) 0.9004(3) 0.270(11) Uiso 0.25 1 d PDU K 1
O74' O 0.0112(6) -0.1606(9) 0.9538(6) 0.31(2) Uiso 0.25 1 d PDU K 1
C744 C -0.0156(5) -0.1422(7) 0.9272(5) 0.273(11) Uiso 0.25 1 d PDU K 1
H74I H -0.0129 -0.1104 0.9258 0.327 Uiso 0.25 1 calc PR K 1
C745 C -0.0452(9) -0.1425(10) 0.8655(5) 0.274(12) Uiso 0.25 1 d PDU K 1
H74J H -0.0176 -0.1501 0.8524 0.411 Uiso 0.25 1 calc PR K 1
H74K H -0.0414 -0.1104 0.8741 0.411 Uiso 0.25 1 calc PR K 1
H74L H -0.0742 -0.1490 0.8453 0.411 Uiso 0.25 1 calc PR K 1
C746 C -0.0883(5) -0.1492(13) 0.9116(8) 0.275(12) Uiso 0.25 1 d PDU K 1
H74M H -0.0970 -0.1626 0.9372 0.412 Uiso 0.25 1 calc PR K 1
H74N H -0.1148 -0.1552 0.8889 0.412 Uiso 0.25 1 calc PR K 1
H74O H -0.0809 -0.1166 0.9165 0.412 Uiso 0.25 1 calc PR K 1
N75 N 0.3713(8) -0.3678(3) 0.6442(4) 0.139(10) Uiso 0.50 1 d PD L 1
O75 O 0.3939(9) -0.3173(11) 0.6907(6) 0.211(12) Uiso 0.50 1 d PD L 1
C751 C 0.3711(14) -0.3236(5) 0.6549(7) 0.23(2) Uiso 0.50 1 d PD L 1
H75B H 0.3563 -0.3016 0.6384 0.280 Uiso 0.50 1 calc PR L 1
C752 C 0.3502(11) -0.3892(10) 0.6064(6) 0.153(13) Uiso 0.50 1 d PD L 1
H75C H 0.3383 -0.3666 0.5872 0.229 Uiso 0.50 1 calc PR L 1
H75D H 0.3237 -0.4106 0.6114 0.229 Uiso 0.50 1 calc PR L 1
H75E H 0.3737 -0.4053 0.5939 0.229 Uiso 0.50 1 calc PR L 1
C753 C 0.3857(11) -0.4039(7) 0.6675(8) 0.139(12) Uiso 0.50 1 d PD L 1
H75F H 0.4008 -0.3927 0.6954 0.208 Uiso 0.50 1 calc PR L 1
H75G H 0.4084 -0.4194 0.6533 0.208 Uiso 0.50 1 calc PR L 1
H75H H 0.3579 -0.4250 0.6700 0.208 Uiso 0.50 1 calc PR L 1
N75' N 0.7289(3) -0.1813(4) 1.0642(6) 0.189(18) Uiso 0.37 1 d PD M 2
O75' O 0.7920(5) -0.1316(6) 1.0618(9) 0.239(19) Uiso 0.37 1 d PD M 2
C754 C 0.7740(5) -0.1643(7) 1.0792(8) 0.20(3) Uiso 0.37 1 d PD M 2
H75I H 0.7915 -0.1771 1.1023 0.245 Uiso 0.37 1 calc PR M 2
C755 C 0.7013(7) -0.1556(7) 1.0372(9) 0.18(2) Uiso 0.37 1 d PD M 2
H75J H 0.7220 -0.1333 1.0249 0.265 Uiso 0.37 1 calc PR M 2
H75K H 0.6797 -0.1402 1.0527 0.265 Uiso 0.37 1 calc PR M 2
H75L H 0.6828 -0.1754 1.0148 0.265 Uiso 0.37 1 calc PR M 2
C756 C 0.7051(7) -0.2109(11) 1.0883(10) 0.31(5) Uiso 0.37 1 d PD M 2
H75M H 0.7283 -0.2257 1.1072 0.468 Uiso 0.37 1 calc PR M 2
H75N H 0.6848 -0.2337 1.0699 0.468 Uiso 0.37 1 calc PR M 2
H75O H 0.6854 -0.1942 1.1049 0.468 Uiso 0.37 1 calc PR M 2
N77 N 0.4764(5) -0.1135(4) 0.7137(6) 0.152(11) Uiso 0.50 1 d PD N 1
O77 O 0.4525(10) -0.1812(5) 0.7296(10) 0.193(11) Uiso 0.50 1 d PD N 1
C771 C 0.4470(7) -0.1405(5) 0.7344(8) 0.142(13) Uiso 0.50 1 d PD N 1
H77A H 0.4248 -0.1294 0.7507 0.171 Uiso 0.50 1 calc PR N 1
C772 C 0.4723(13) -0.0674(5) 0.7179(13) 0.168(15) Uiso 0.50 1 d PD N 1
H77B H 0.4504 -0.0619 0.7381 0.252 Uiso 0.50 1 calc PR N 1
H77C H 0.4600 -0.0562 0.6907 0.252 Uiso 0.50 1 calc PR N 1
H77D H 0.5036 -0.0516 0.7279 0.252 Uiso 0.50 1 calc PR N 1
C773 C 0.5074(8) -0.1192(12) 0.6842(7) 0.142(12) Uiso 0.50 1 d PD N 1
H77E H 0.5113 -0.1513 0.6803 0.212 Uiso 0.50 1 calc PR N 1
H77F H 0.5383 -0.1027 0.6942 0.212 Uiso 0.50 1 calc PR N 1
H77G H 0.4942 -0.1075 0.6575 0.212 Uiso 0.50 1 calc PR N 1
O77' O 0.4762(6) -0.6853(8) 0.8083(4) 0.145(13) Uiso 0.25 1 d PDU O 2
N77' N 0.4491(4) -0.6914(7) 0.8705(3) 0.172(13) Uiso 0.25 1 d PDU O 2
C774 C 0.4553(8) -0.7089(6) 0.8326(4) 0.189(14) Uiso 0.25 1 d PDU O 2
H77H H 0.4438 -0.7392 0.8245 0.227 Uiso 0.25 1 calc PR O 2
C775 C 0.4075(6) -0.6714(12) 0.8741(8) 0.210(19) Uiso 0.25 1 d PDU O 2
H77I H 0.3942 -0.6614 0.8467 0.316 Uiso 0.25 1 calc PR O 2
H77J H 0.4145 -0.6454 0.8941 0.316 Uiso 0.25 1 calc PR O 2
H77K H 0.3843 -0.6933 0.8841 0.316 Uiso 0.25 1 calc PR O 2
C776 C 0.4696(14) -0.7107(14) 0.9065(5) 0.223(19) Uiso 0.25 1 d PDU O 2
H77L H 0.4959 -0.7274 0.8998 0.334 Uiso 0.25 1 calc PR O 2
H77M H 0.4456 -0.7314 0.9169 0.334 Uiso 0.25 1 calc PR O 2
H77N H 0.4816 -0.6870 0.9280 0.334 Uiso 0.25 1 calc PR O 2
N78 N 0.0090(4) 2.3770(3) 0.2672(6) 0.180(13) Uiso 0.25 1 d PDU P 1
O78 O 0.0739(4) 2.3396(8) 0.2813(10) 0.159(14) Uiso 0.25 1 d PDU P 1
C781 C 0.0357(5) 2.3500(6) 0.2914(6) 0.191(14) Uiso 0.25 1 d PDU P 1
H78A H 0.0251 2.3389 0.3162 0.229 Uiso 0.25 1 calc PR P 1
C782 C -0.0253(10) 2.3587(8) 0.2349(9) 0.184(18) Uiso 0.25 1 d PDU P 1
H78B H -0.0321 2.3264 0.2387 0.277 Uiso 0.25 1 calc PR P 1
H78C H -0.0134 2.3630 0.2080 0.277 Uiso 0.25 1 calc PR P 1
H78D H -0.0544 2.3738 0.2352 0.277 Uiso 0.25 1 calc PR P 1
C783 C 0.0222(14) 2.4230(4) 0.2674(15) 0.197(19) Uiso 0.25 1 d PDU P 1
H78E H 0.0472 2.4316 0.2910 0.295 Uiso 0.25 1 calc PR P 1
H78F H -0.0055 2.4396 0.2703 0.295 Uiso 0.25 1 calc PR P 1
H78G H 0.0341 2.4304 0.2411 0.295 Uiso 0.25 1 calc PR P 1
C791 C 0.2457(6) -0.7096(3) 0.5776(6) 0.165(13) Uiso 0.25 1 d PDU Q 1
H79A H 0.2129 -0.7151 0.5801 0.198 Uiso 0.25 1 calc PR Q 1
O79 O 0.2733(8) -0.7389(5) 0.5874(12) 0.183(16) Uiso 0.25 1 d PDU Q 1
C793 C 0.275(2) -0.6329(5) 0.5910(6) 0.197(18) Uiso 0.25 1 d PDU Q 1
H79B H 0.2795 -0.6429 0.6198 0.295 Uiso 0.25 1 calc PR Q 1
H79C H 0.2504 -0.6123 0.5877 0.295 Uiso 0.25 1 calc PR Q 1
H79D H 0.3053 -0.6174 0.5850 0.295 Uiso 0.25 1 calc PR Q 1
C792 C 0.252(2) -0.6612(8) 0.5212(4) 0.202(18) Uiso 0.25 1 d PDU Q 1
H79E H 0.2433 -0.6896 0.5047 0.302 Uiso 0.25 1 calc PR Q 1
H79F H 0.2793 -0.6449 0.5115 0.302 Uiso 0.25 1 calc PR Q 1
H79G H 0.2247 -0.6427 0.5176 0.302 Uiso 0.25 1 calc PR Q 1
N79 N 0.2626(12) -0.6701(4) 0.5633(4) 0.174(13) Uiso 0.25 1 d PDU Q 1
O79' O 0.2844(7) 0.6192(9) 1.1145(5) 0.22(3) Uiso 0.25 1 d PD R 2
N79' N 0.2557(6) 0.6338(3) 1.1742(5) 0.18(3) Uiso 0.25 1 d PD R 2
C794 C 0.2660(9) 0.6041(5) 1.1448(6) 0.107(19) Uiso 0.25 1 d PD R 2
H79H H 0.2595 0.5726 1.1472 0.128 Uiso 0.25 1 calc PR R 2
C795 C 0.2347(10) 0.6192(8) 1.2085(6) 0.109(19) Uiso 0.25 1 d PD R 2
H79I H 0.2236 0.5872 1.2040 0.163 Uiso 0.25 1 calc PR R 2
H79J H 0.2078 0.6366 1.2118 0.163 Uiso 0.25 1 calc PR R 2
H79K H 0.2582 0.6236 1.2338 0.163 Uiso 0.25 1 calc PR R 2
C796 C 0.2722(17) 0.6791(5) 1.1736(12) 0.33(7) Uiso 0.25 1 d PD R 2
H79L H 0.2877 0.6841 1.1485 0.495 Uiso 0.25 1 calc PR R 2
H79M H 0.2952 0.6875 1.1986 0.495 Uiso 0.25 1 calc PR R 2
H79N H 0.2454 0.6977 1.1731 0.495 Uiso 0.25 1 calc PR R 2
N81 N 0.2445(3) 0.7113(7) 0.5356(4) 0.121(8) Uiso 0.50 1 d PD . .
O81 O 0.2963(5) 0.7331(11) 0.5959(9) 0.095(11) Uiso 0.25 1 d PD S 1
O81' O 0.2258(19) 0.7358(18) 0.5882(17) 0.162(18) Uiso 0.25 1 d P S 2
C811 C 0.2557(7) 0.7280(10) 0.5759(5) 0.147(14) Uiso 0.50 1 d PD S .
H81I H 0.2303 0.7364 0.5898 0.176 Uiso 0.50 1 calc PR T 1
H81G H 0.2873 0.7314 0.5925 0.176 Uiso 0.50 1 d PR T 2
C812 C 0.2871(6) 0.6988(11) 0.5247(11) 0.162(14) Uiso 0.50 1 d PD U 2
H81A H 0.3130 0.7082 0.5473 0.242 Uiso 0.50 1 calc PR U 2
H81B H 0.2936 0.7133 0.4989 0.242 Uiso 0.50 1 calc PR U 2
H81C H 0.2849 0.6660 0.5200 0.242 Uiso 0.50 1 calc PR U 2
C813 C 0.1976(5) 0.7065(13) 0.5164(10) 0.163(15) Uiso 0.50 1 d PD U 2
H81D H 0.1774 0.7199 0.5348 0.245 Uiso 0.50 1 calc PR U 2
H81E H 0.1871 0.6744 0.5110 0.245 Uiso 0.50 1 calc PR U 2
H81F H 0.1952 0.7218 0.4899 0.245 Uiso 0.50 1 calc PR U 2
N82 N 0.0193(5) 0.0569(4) 0.6070(4) 0.117(8) Uiso 0.50 1 d PD V 1
O82 O -0.0193(8) 0.0786(8) 0.6696(6) 0.208(12) Uiso 0.50 1 d PD V 1
C821 C -0.0069(8) 0.0592(11) 0.6387(6) 0.147(13) Uiso 0.50 1 d PD V 1
H82A H -0.0261 0.0313 0.6359 0.176 Uiso 0.50 1 calc PR V 1
C822 C 0.0492(9) 0.0968(6) 0.6132(12) 0.161(14) Uiso 0.50 1 d PD V 1
H82B H 0.0433 0.1130 0.6386 0.241 Uiso 0.50 1 calc PR V 1
H82C H 0.0428 0.1156 0.5891 0.241 Uiso 0.50 1 calc PR V 1
H82D H 0.0824 0.0898 0.6162 0.241 Uiso 0.50 1 calc PR V 1
C823 C 0.0146(13) 0.0245(8) 0.5743(7) 0.158(14) Uiso 0.50 1 d PD V 1
H82E H -0.0104 0.0009 0.5782 0.236 Uiso 0.50 1 calc PR V 1
H82F H 0.0448 0.0112 0.5740 0.236 Uiso 0.50 1 calc PR V 1
H82G H 0.0060 0.0386 0.5476 0.236 Uiso 0.50 1 calc PR V 1
O82' O 0.4265(7) -0.1577(5) 0.3954(13) 0.12(3) Uiso 0.13 1 d PD W 2
N82' N 0.4473(13) -0.0895(3) 0.3725(3) 0.24(7) Uiso 0.13 1 d PD W 2
C824 C 0.4586(7) -0.1282(4) 0.3907(7) 0.39(19) Uiso 0.13 1 d PD W 2
H82H H 0.4909 -0.1326 0.3998 0.470 Uiso 0.13 1 calc PR W 2
C825 C 0.452(3) -0.0490(5) 0.3958(7) 0.14(5) Uiso 0.13 1 d PD W 2
H82I H 0.4565 -0.0549 0.4258 0.206 Uiso 0.13 1 calc PR W 2
H82J H 0.4234 -0.0333 0.3891 0.206 Uiso 0.13 1 calc PR W 2
H82K H 0.4797 -0.0301 0.3891 0.206 Uiso 0.13 1 calc PR W 2
C826 C 0.435(4) -0.0887(12) 0.3292(5) 0.31(14) Uiso 0.13 1 d PD W 2
H82L H 0.4173 -0.1172 0.3186 0.468 Uiso 0.13 1 calc PR W 2
H82M H 0.4646 -0.0848 0.3161 0.468 Uiso 0.13 1 calc PR W 2
H82N H 0.4162 -0.0637 0.3223 0.468 Uiso 0.13 1 calc PR W 2
O83 O 0.4581(9) -0.5855(6) 0.7670(12) 0.122(13) Uiso 0.25 1 d PD X 1
N83 N 0.4646(4) -0.5083(4) 0.7843(9) 0.123(17) Uiso 0.25 1 d PD X 1
C831 C 0.4813(6) -0.5488(4) 0.7780(16) 0.20(4) Uiso 0.25 1 d PD X 1
H83A H 0.5149 -0.5492 0.7826 0.246 Uiso 0.25 1 calc PR X 1
C832 C 0.4180(5) -0.5013(8) 0.7688(13) 0.12(2) Uiso 0.25 1 d PD X 1
H83B H 0.4018 -0.5292 0.7548 0.184 Uiso 0.25 1 calc PR X 1
H83C H 0.4180 -0.4774 0.7487 0.184 Uiso 0.25 1 calc PR X 1
H83D H 0.4013 -0.4925 0.7919 0.184 Uiso 0.25 1 calc PR X 1
C833 C 0.4931(9) -0.4732(7) 0.8072(13) 0.105(18) Uiso 0.25 1 d PD X 1
H83E H 0.5240 -0.4835 0.8176 0.157 Uiso 0.25 1 calc PR X 1
H83F H 0.4777 -0.4635 0.8309 0.157 Uiso 0.25 1 calc PR X 1
H83G H 0.4977 -0.4478 0.7891 0.157 Uiso 0.25 1 calc PR X 1
N83' N 0.3496(11) -0.4964(3) 0.6363(4) 0.25(4) Uiso 0.25 1 d PD Y 2
O83' O 0.3176(12) -0.5522(6) 0.5899(8) 0.41(6) Uiso 0.25 1 d PD Y 2
C834 C 0.3375(17) -0.5133(6) 0.5964(4) 0.27(6) Uiso 0.25 1 d PD Y 2
H83H H 0.3441 -0.4956 0.5735 0.324 Uiso 0.25 1 calc PR Y 2
C835 C 0.362(2) -0.4504(4) 0.6435(9) 0.20(4) Uiso 0.25 1 d PD Y 2
H83I H 0.3473 -0.4342 0.6200 0.299 Uiso 0.25 1 calc PR Y 2
H83J H 0.3966 -0.4443 0.6464 0.299 Uiso 0.25 1 calc PR Y 2
H83K H 0.3507 -0.4404 0.6694 0.299 Uiso 0.25 1 calc PR Y 2
C836 C 0.3649(19) -0.5247(7) 0.6676(7) 0.16(3) Uiso 0.25 1 d PD Y 2
H83L H 0.3530 -0.5559 0.6591 0.246 Uiso 0.25 1 calc PR Y 2
H83M H 0.3528 -0.5161 0.6935 0.246 Uiso 0.25 1 calc PR Y 2
H83N H 0.3997 -0.5221 0.6725 0.246 Uiso 0.25 1 calc PR Y 2
O84 O 0.6097(4) -0.4143(9) 0.9200(8) 0.169(19) Uiso 0.25 1 d PD Z 2
N84 N 0.5406(3) -0.4085(4) 0.9447(7) 0.14(2) Uiso 0.25 1 d PD Z 2
C841 C 0.5860(4) -0.3926(6) 0.9417(10) 0.18(3) Uiso 0.25 1 d PD Z 2
H84A H 0.5995 -0.3652 0.9560 0.221 Uiso 0.25 1 calc PR Z 2
C842 C 0.5107(6) -0.3834(6) 0.9646(7) 0.020(7) Uiso 0.25 1 d PD Z 2
H84B H 0.5261 -0.3529 0.9715 0.030 Uiso 0.25 1 calc PR Z 2
H84C H 0.5041 -0.3978 0.9904 0.030 Uiso 0.25 1 calc PR Z 2
H84D H 0.4808 -0.3819 0.9459 0.030 Uiso 0.25 1 calc PR Z 2
C843 C 0.5252(8) -0.4529(5) 0.9316(13) 0.11(2) Uiso 0.25 1 d PD Z 2
H84E H 0.5501 -0.4662 0.9185 0.168 Uiso 0.25 1 calc PR Z 2
H84F H 0.4963 -0.4536 0.9112 0.168 Uiso 0.25 1 calc PR Z 2
H84G H 0.5184 -0.4701 0.9558 0.168 Uiso 0.25 1 calc PR Z 2
N85 N 0.1946(3) -0.3223(4) 0.8449(4) 0.109(8) Uiso 0.50 1 d PD A .
O85 O 0.1353(6) -0.2883(7) 0.8682(11) 0.23(3) Uiso 0.25 1 d PD A 1
O85' O 0.2521(11) -0.3087(10) 0.8127(9) 0.072(9) Uiso 0.25 1 d P A 2
C851 C 0.1487(4) -0.3213(5) 0.8505(6) 0.105(9) Uiso 0.50 1 d PD . .
C852 C 0.2227(6) -0.3528(6) 0.8648(7) 0.140(12) Uiso 0.50 1 d PD . .
H85B H 0.2052 -0.3691 0.8848 0.210 Uiso 0.50 1 calc PR A .
H85C H 0.2518 -0.3367 0.8799 0.210 Uiso 0.50 1 calc PR . .
H85D H 0.2310 -0.3743 0.8440 0.210 Uiso 0.50 1 calc PR . .
C853 C 0.2138(7) -0.2956(7) 0.8158(7) 0.134(12) Uiso 0.50 1 d PD . .
N86 N 0.1309(4) -0.4941(6) 0.3434(5) 0.227(17) Uiso 0.50 1 d PD . .
O86 O 0.2098(4) -0.4490(6) 0.3445(6) 0.112(6) Uiso 0.50 1 d PD . .
C861 C 0.1704(5) -0.4645(7) 0.3524(9) 0.132(12) Uiso 0.50 1 d PD . .
H86A H 0.1652 -0.4473 0.3764 0.158 Uiso 0.50 1 calc PR . .
C862 C 0.1389(15) -0.5113(15) 0.3044(7) 0.23(2) Uiso 0.50 1 d PD . .
H86B H 0.1717 -0.5020 0.3001 0.347 Uiso 0.50 1 calc PR . .
H86C H 0.1168 -0.4997 0.2823 0.347 Uiso 0.50 1 calc PR . .
H86D H 0.1339 -0.5443 0.3036 0.347 Uiso 0.50 1 calc PR . .
C863 C 0.0881(7) -0.5011(16) 0.3599(11) 0.22(2) Uiso 0.50 1 d PD . .
H86E H 0.0912 -0.4855 0.3875 0.329 Uiso 0.50 1 calc PR . .
H86F H 0.0805 -0.5334 0.3627 0.329 Uiso 0.50 1 calc PR . .
H86G H 0.0627 -0.4893 0.3411 0.329 Uiso 0.50 1 calc PR . .
N87 N 0.1176(4) 0.3349(3) 0.7330(9) 0.164(12) Uiso 0.50 1 d PD . .
O87 O 0.1551(11) 0.4030(5) 0.7429(11) 0.208(12) Uiso 0.50 1 d PD . .
C871 C 0.1590(5) 0.3618(5) 0.7389(19) 0.26(3) Uiso 0.50 1 d PD . .
H87A H 0.1890 0.3501 0.7400 0.308 Uiso 0.50 1 calc PR . .
C872 C 0.0976(12) 0.2912(5) 0.7220(13) 0.185(17) Uiso 0.50 1 d PD . .
H87B H 0.1226 0.2724 0.7159 0.277 Uiso 0.50 1 calc PR . .
H87C H 0.0738 0.2914 0.6972 0.277 Uiso 0.50 1 calc PR . .
H87D H 0.0824 0.2789 0.7453 0.277 Uiso 0.50 1 calc PR . .
C873 C 0.0868(9) 0.3660(10) 0.7430(14) 0.22(2) Uiso 0.50 1 d PD . .
H87E H 0.1048 0.3955 0.7500 0.324 Uiso 0.50 1 calc PR . .
H87F H 0.0717 0.3561 0.7671 0.324 Uiso 0.50 1 calc PR . .
H87G H 0.0624 0.3685 0.7190 0.324 Uiso 0.50 1 calc PR . .
N88 N 0.3896(4) -0.2727(7) 0.8920(3) 0.130(9) Uiso 0.50 1 d PD . .
O88 O 0.4132(6) -0.2644(8) 0.8293(7) 0.177(10) Uiso 0.50 1 d PD . .
C881 C 0.3825(9) -0.2807(11) 0.8500(4) 0.163(15) Uiso 0.50 1 d PD . .
H88A H 0.3549 -0.2983 0.8366 0.195 Uiso 0.50 1 calc PR . .
C882 C 0.3558(8) -0.2920(11) 0.9154(9) 0.160(14) Uiso 0.50 1 d PD . .
H88B H 0.3256 -0.2996 0.8970 0.240 Uiso 0.50 1 calc PR . .
H88C H 0.3510 -0.2704 0.9377 0.240 Uiso 0.50 1 calc PR . .
H88D H 0.3670 -0.3193 0.9278 0.240 Uiso 0.50 1 calc PR . .
C883 C 0.4276(7) -0.2650(14) 0.9237(8) 0.178(16) Uiso 0.50 1 d PD . .
H88E H 0.4551 -0.2506 0.9123 0.268 Uiso 0.50 1 calc PR . .
H88F H 0.4356 -0.2937 0.9354 0.268 Uiso 0.50 1 calc PR . .
H88G H 0.4191 -0.2451 0.9458 0.268 Uiso 0.50 1 calc PR . .
O89 O 0.4386(6) -0.7681(6) 0.7466(5) 0.115(6) Uiso 0.50 1 d PD . .
N89 N 0.4155(4) -0.7345(4) 0.6986(5) 0.190(14) Uiso 0.50 1 d PD . .
C891 C 0.4551(5) -0.7521(6) 0.7162(6) 0.28(3) Uiso 0.50 1 d PD . .
H89A H 0.4858 -0.7522 0.7078 0.339 Uiso 0.50 1 calc PR . .
C892 C 0.4249(10) -0.6939(6) 0.6799(9) 0.28(3) Uiso 0.50 1 d PD . .
H89B H 0.4475 -0.6738 0.6993 0.421 Uiso 0.50 1 calc PR . .
H89C H 0.3953 -0.6797 0.6731 0.421 Uiso 0.50 1 calc PR . .
H89D H 0.4387 -0.6996 0.6542 0.421 Uiso 0.50 1 calc PR . .
C893 C 0.3859(9) -0.7643(6) 0.6709(8) 0.198(18) Uiso 0.50 1 d PD . .
H89E H 0.3797 -0.7928 0.6845 0.297 Uiso 0.50 1 calc PR . .
H89F H 0.4012 -0.7700 0.6460 0.297 Uiso 0.50 1 calc PR . .
H89G H 0.3557 -0.7515 0.6626 0.297 Uiso 0.50 1 calc PR . .
N91 N 0.3191(4) -0.0193(3) 0.7547(10) 0.200(15) Uiso 0.50 1 d PD B 1
C911 C 0.3138(5) -0.0648(4) 0.7479(11) 0.156(14) Uiso 0.50 1 d PD B 1
H91A H 0.3341 -0.0882 0.7529 0.187 Uiso 0.50 1 calc PR B 1
C912 C 0.2872(8) 0.0128(8) 0.7440(12) 0.160(14) Uiso 0.50 1 d PD B 1
H91B H 0.2566 -0.0024 0.7310 0.241 Uiso 0.50 1 calc PR B 1
H91C H 0.3000 0.0332 0.7241 0.241 Uiso 0.50 1 calc PR B 1
H91D H 0.2827 0.0301 0.7692 0.241 Uiso 0.50 1 calc PR B 1
C913 C 0.3632(7) 0.0009(11) 0.7731(11) 0.157(14) Uiso 0.50 1 d PD B 1
H91E H 0.3849 -0.0224 0.7795 0.236 Uiso 0.50 1 calc PR B 1
H91F H 0.3595 0.0175 0.7990 0.236 Uiso 0.50 1 calc PR B 1
H91G H 0.3761 0.0217 0.7536 0.236 Uiso 0.50 1 calc PR B 1
O91 O 0.2716(7) -0.0634(16) 0.7324(13) 0.30(2) Uiso 0.50 1 d PD B 1
O91' O 0.3739(6) -0.1021(4) 0.7756(13) 0.295(14) Uiso 0.50 1 d PDU C 2
N91' N 0.3563(4) -0.0306(3) 0.7696(10) 0.265(12) Uiso 0.50 1 d PDU C 2
C914 C 0.3441(6) -0.0757(3) 0.7640(13) 0.231(13) Uiso 0.50 1 d PDU C 2
H91H H 0.3131 -0.0869 0.7513 0.277 Uiso 0.50 1 calc PR C 2
C915 C 0.3239(6) 0.0002(5) 0.7574(15) 0.259(17) Uiso 0.50 1 d PDU C 2
H91I H 0.2952 -0.0157 0.7414 0.388 Uiso 0.50 1 calc PR C 2
H91J H 0.3380 0.0224 0.7398 0.388 Uiso 0.50 1 calc PR C 2
H91K H 0.3155 0.0156 0.7823 0.388 Uiso 0.50 1 calc PR C 2
C916 C 0.3992(8) -0.0145(8) 0.7937(13) 0.278(16) Uiso 0.50 1 d PDU C 2
H91L H 0.4178 -0.0398 0.8014 0.418 Uiso 0.50 1 calc PR C 2
H91M H 0.3928 0.0012 0.8192 0.418 Uiso 0.50 1 calc PR C 2
H91N H 0.4172 0.0064 0.7775 0.418 Uiso 0.50 1 calc PR C 2
N92 N 0.0990(4) -0.1305(9) 0.4845(4) 0.173(12) Uiso 0.50 1 d PD D 1
O92 O 0.0269(5) -0.1136(7) 0.4795(6) 0.136(7) Uiso 0.50 1 d PD D 1
C921 C 0.0570(5) -0.1276(9) 0.4592(5) 0.103(9) Uiso 0.50 1 d PD D 1
H92A H 0.0517 -0.1351 0.4300 0.123 Uiso 0.50 1 calc PR D 1
C922 C 0.1177(11) -0.1248(12) 0.5267(5) 0.143(13) Uiso 0.50 1 d PD D 1
H92B H 0.0933 -0.1150 0.5427 0.215 Uiso 0.50 1 calc PR D 1
H92C H 0.1449 -0.1019 0.5300 0.215 Uiso 0.50 1 calc PR D 1
H92D H 0.1280 -0.1533 0.5370 0.215 Uiso 0.50 1 calc PR D 1
C923 C 0.1408(7) -0.1446(13) 0.4733(12) 0.190(18) Uiso 0.50 1 d PD D 1
H92E H 0.1369 -0.1513 0.4430 0.285 Uiso 0.50 1 calc PR D 1
H92F H 0.1484 -0.1718 0.4881 0.285 Uiso 0.50 1 calc PR D 1
H92G H 0.1667 -0.1207 0.4810 0.285 Uiso 0.50 1 calc PR D 1
N92' N 0.1955(4) -0.6757(3) 0.2176(7) 0.21(3) Uiso 0.25 1 d PD E 2
O92' O 0.2140(11) -0.6105(6) 0.2559(9) 0.36(5) Uiso 0.25 1 d PD E 2
C924 C 0.1888(7) -0.6321(4) 0.2261(9) 0.55(16) Uiso 0.25 1 d PD E 2
H92H H 0.1648 -0.6180 0.2094 0.661 Uiso 0.25 1 calc PR E 2
C925 C 0.2351(6) -0.6864(9) 0.1997(12) 0.16(3) Uiso 0.25 1 d PD E 2
H92I H 0.2585 -0.6600 0.2020 0.246 Uiso 0.25 1 calc PR E 2
H92J H 0.2254 -0.6954 0.1700 0.246 Uiso 0.25 1 calc PR E 2
H92K H 0.2492 -0.7113 0.2143 0.246 Uiso 0.25 1 calc PR E 2
C926 C 0.1582(7) -0.7093(6) 0.2169(15) 0.12(2) Uiso 0.25 1 d PD E 2
H92L H 0.1328 -0.6976 0.2306 0.180 Uiso 0.25 1 calc PR E 2
H92M H 0.1697 -0.7352 0.2318 0.180 Uiso 0.25 1 calc PR E 2
H92N H 0.1459 -0.7188 0.1878 0.180 Uiso 0.25 1 calc PR E 2
N93 N -0.7444(4) 1.8517(3) 2.1088(6) 0.088(13) Uiso 0.25 1 d PD . .
O93 O -0.8013(8) 1.8111(6) 2.0650(10) 0.21(2) Uiso 0.25 1 d PD . .
C931 C -0.7826(7) 1.8488(5) 2.0785(8) 0.108(19) Uiso 0.25 1 d PD . .
H93A H -0.7948 1.8753 2.0677 0.129 Uiso 0.25 1 calc PR . .
C932 C -0.7205(8) 1.8943(4) 2.1170(17) 0.17(3) Uiso 0.25 1 d PD . .
H93B H -0.7432 1.9160 2.1219 0.261 Uiso 0.25 1 calc PR . .
H93C H -0.7045 1.9030 2.0931 0.261 Uiso 0.25 1 calc PR . .
H93D H -0.6968 1.8938 2.1420 0.261 Uiso 0.25 1 calc PR . .
C933 C -0.7146(7) 1.8175(7) 2.1072(17) 0.19(3) Uiso 0.25 1 d PD . .
H93E H -0.7337 1.7887 2.1000 0.283 Uiso 0.25 1 calc PR . .
H93F H -0.6954 1.8160 2.1347 0.283 Uiso 0.25 1 calc PR . .
H93G H -0.6936 1.8238 2.0860 0.283 Uiso 0.25 1 calc PR . .
N94 N 0.0939(3) -0.0295(5) 0.8213(4) 0.254(14) Uiso 0.25 1 d PDU . .
O94 O 0.1608(5) -0.0017(9) 0.7981(9) 0.258(18) Uiso 0.25 1 d PDU . .
C941 C 0.1248(5) -0.0293(9) 0.7927(6) 0.245(15) Uiso 0.25 1 d PDU . .
H94A H 0.1191 -0.0499 0.7691 0.294 Uiso 0.25 1 calc PR . .
C943 C 0.0567(7) -0.0094(11) 0.7992(8) 0.26(2) Uiso 0.25 1 d PDU . .
H94B H 0.0358 -0.0323 0.7814 0.383 Uiso 0.25 1 calc PR . .
H94C H 0.0695 0.0135 0.7815 0.383 Uiso 0.25 1 calc PR . .
H94D H 0.0385 0.0048 0.8189 0.383 Uiso 0.25 1 calc PR . .
C942 C 0.1143(9) 0.0077(8) 0.8468(10) 0.258(18) Uiso 0.25 1 d PDU . .
H94E H 0.1416 -0.0010 0.8657 0.387 Uiso 0.25 1 calc PR . .
H94F H 0.0907 0.0183 0.8634 0.387 Uiso 0.25 1 calc PR . .
H94G H 0.1249 0.0318 0.8294 0.387 Uiso 0.25 1 calc PR . .
N95 N 0.0890(5) -0.6495(4) 0.4475(3) 0.158(11) Uiso 0.50 1 d PD . .
O95 O 0.0621(13) -0.5925(6) 0.4422(10) 0.272(18) Uiso 0.50 1 d PD . .
C951 C 0.0522(6) -0.6285(6) 0.4588(6) 0.24(2) Uiso 0.50 1 d PD . .
H95A H 0.0272 -0.6380 0.4742 0.288 Uiso 0.50 1 calc PR . .
C952 C 0.0915(12) -0.6881(6) 0.4704(6) 0.189(17) Uiso 0.50 1 d PD . .
H95B H 0.1001 -0.6797 0.5002 0.283 Uiso 0.50 1 calc PR . .
H95C H 0.1155 -0.7061 0.4610 0.283 Uiso 0.50 1 calc PR . .
H95D H 0.0604 -0.7059 0.4660 0.283 Uiso 0.50 1 calc PR . .
C953 C 0.0755(15) -0.6653(10) 0.4063(5) 0.32(4) Uiso 0.50 1 d PD . .
H95E H 0.0719 -0.6397 0.3881 0.483 Uiso 0.50 1 calc PR . .
H95F H 0.0452 -0.6840 0.4040 0.483 Uiso 0.50 1 calc PR . .
H95G H 0.0999 -0.6833 0.3975 0.483 Uiso 0.50 1 calc PR . .
N96 N 0.6799(6) -0.1099(4) 0.8551(4) 0.21(3) Uiso 0.25 1 d PD F 1
O96 O 0.6642(12) -0.0611(6) 0.8047(4) 0.144(16) Uiso 0.25 1 d PD F 1
C961 C 0.6594(8) -0.0731(5) 0.8405(5) 0.092(16) Uiso 0.25 1 d PD F 1
H96A H 0.6415 -0.0567 0.8575 0.110 Uiso 0.25 1 calc PR F 1
C962 C 0.6609(8) -0.1316(6) 0.8875(6) 0.054(11) Uiso 0.25 1 d PD F 1
H96B H 0.6496 -0.1093 0.9058 0.081 Uiso 0.25 1 calc PR F 1
H96C H 0.6855 -0.1474 0.9037 0.081 Uiso 0.25 1 calc PR F 1
H96D H 0.6343 -0.1533 0.8757 0.081 Uiso 0.25 1 calc PR F 1
C963 C 0.6961(12) -0.1380(8) 0.8259(7) 0.20(4) Uiso 0.25 1 d PD F 1
H96E H 0.7071 -0.1199 0.8036 0.296 Uiso 0.25 1 calc PR F 1
H96F H 0.6701 -0.1603 0.8138 0.296 Uiso 0.25 1 calc PR F 1
H96G H 0.7224 -0.1535 0.8397 0.296 Uiso 0.25 1 calc PR F 1
N96' N 0.7778(4) -0.0687(4) 0.9071(14) 0.32(6) Uiso 0.25 1 d PD G 2
O96' O 0.7100(5) -0.1111(10) 0.8829(9) 0.17(2) Uiso 0.25 1 d PD G 2
C964 C 0.7474(6) -0.1069(6) 0.9081(7) 0.078(14) Uiso 0.25 1 d PD G 2
H96H H 0.7546 -0.1294 0.9275 0.094 Uiso 0.25 1 calc PR G 2
C965 C 0.8057(11) -0.0275(7) 0.9110(12) 0.25(5) Uiso 0.25 1 d PD G 2
H96I H 0.8003 -0.0118 0.8849 0.380 Uiso 0.25 1 calc PR G 2
H96J H 0.8393 -0.0328 0.9171 0.380 Uiso 0.25 1 calc PR G 2
H96K H 0.7970 -0.0091 0.9340 0.380 Uiso 0.25 1 calc PR G 2
C966 C 0.8125(19) -0.0825(17) 0.9783(12) 0.32(7) Uiso 0.25 1 d PD H 2
H96L H 0.8017 -0.1138 0.9832 0.474 Uiso 0.25 1 calc PR H 2
H96M H 0.8472 -0.0779 0.9849 0.474 Uiso 0.25 1 calc PR H 2
H96N H 0.8030 -0.0762 0.9489 0.474 Uiso 0.25 1 calc PR H 2
N97 N -0.4619(4) 1.8363(9) 0.0069(3) 0.085(12) Uiso 0.25 1 d PD . .
O97 O -0.439(3) 1.8477(10) -0.0586(8) 0.34(5) Uiso 0.25 1 d PD . .
C971 C -0.4386(7) 1.8269(12) -0.0258(4) 0.13(2) Uiso 0.25 1 d PD . .
C972 C -0.4430(9) 1.8279(16) 0.0476(4) 0.18(3) Uiso 0.25 1 d PD . .
C973 C -0.5048(8) 1.8553(15) 0.0005(9) 0.22(4) Uiso 0.25 1 d PD . .
N98 N 0.8220(5) 0.2171(4) 0.7499(3) 0.19(3) Uiso 0.25 1 d PD I 1
O98 O 0.8544(12) 0.2056(19) 0.8157(3) 0.26(3) Uiso 0.25 1 d PD I 1
C981 C 0.8568(7) 0.2023(8) 0.7775(4) 0.29(6) Uiso 0.25 1 d PD I 1
H98A H 0.8829 0.1896 0.7677 0.350 Uiso 0.25 1 calc PR I 1
C982 C 0.8463(9) 0.2183(9) 0.7154(5) 0.19(3) Uiso 0.25 1 d PD I 1
H98B H 0.8442 0.1880 0.7023 0.279 Uiso 0.25 1 calc PR I 1
H98C H 0.8797 0.2290 0.7245 0.279 Uiso 0.25 1 calc PR I 1
H98D H 0.8321 0.2388 0.6952 0.279 Uiso 0.25 1 calc PR I 1
C983 C 0.8314(14) 0.2626(4) 0.7612(8) 0.106(19) Uiso 0.25 1 d PD I 1
H98E H 0.8183 0.2691 0.7871 0.160 Uiso 0.25 1 calc PR I 1
H98F H 0.8168 0.2803 0.7387 0.160 Uiso 0.25 1 calc PR I 1
H98G H 0.8659 0.2705 0.7657 0.160 Uiso 0.25 1 calc PR I 1
N99 N 0.1251(4) -0.1533(3) 0.6784(4) 0.19(3) Uiso 0.25 1 d PD J 2
O99 O 0.1111(7) -0.2128(6) 0.7170(8) 0.21(2) Uiso 0.25 1 d PD J 2
C991 C 0.1396(5) -0.1903(5) 0.6980(7) 0.27(5) Uiso 0.25 1 d PD J 2
H99A H 0.1708 -0.1988 0.6972 0.318 Uiso 0.25 1 calc PR J 2
C992 C 0.0763(4) -0.1617(7) 0.6781(10) 0.037(9) Uiso 0.25 1 d PD J 2
H99B H 0.0639 -0.1863 0.6575 0.055 Uiso 0.25 1 calc PR J 2
H99C H 0.0608 -0.1345 0.6705 0.055 Uiso 0.25 1 calc PR J 2
H99D H 0.0697 -0.1703 0.7060 0.055 Uiso 0.25 1 calc PR J 2
C993 C 0.1345(11) -0.1218(7) 0.7117(8) 0.16(3) Uiso 0.25 1 d PD J 2
H99E H 0.1684 -0.1114 0.7161 0.238 Uiso 0.25 1 calc PR J 2
H99F H 0.1257 -0.1356 0.7371 0.238 Uiso 0.25 1 calc PR J 2
H99G H 0.1159 -0.0962 0.7056 0.238 Uiso 0.25 1 calc PR J 2
O701 O 0.0529(5) -0.5028(8) 0.4847(6) 0.220(9) Uiso 0.75 1 d PD K 2
C701 C 0.0848(9) -0.5154(13) 0.4599(9) 0.239(16) Uiso 0.75 1 d PD K 2
O702 O -0.7435(5) 1.6721(5) 0.3015(6) 0.099(5) Uiso 0.50 1 d PD L 1
C702 C -0.7055(9) 1.7028(10) 0.3070(16) 0.200(19) Uiso 0.50 1 d PD L 1
C704 C 0.8807(8) 0.019(5) 0.9426(16) 0.29(6) Uiso 0.25 1 d PD . .
O704 O 0.9209(18) 0.021(4) 0.970(2) 0.41(6) Uiso 0.25 1 d PD . .
O705 O 0.6340(9) -0.0835(10) 0.7476(8) 0.216(13) Uiso 0.50 1 d PD . .
C705 C 0.6036(14) -0.0996(16) 0.7137(11) 0.22(2) Uiso 0.50 1 d PD . .
O1W O 0.4493(3) -0.2628(3) 0.7546(3) 0.091(3) Uiso 1 1 d . . .
O2W O 0.0312(8) 0.0815(7) 0.7485(7) 0.129(7) Uiso 0.50 1 d P . .
O3W O -0.8839(9) 1.8068(8) 2.0340(8) 0.151(8) Uiso 0.50 1 d P . .
O4W O 0.4145(7) -0.7826(6) 0.8596(6) 0.111(6) Uiso 0.50 1 d P . .
O5W O 0.6766(11) 0.8566(10) 0.4299(10) 0.193(11) Uiso 0.50 1 d P . .
O6W O 0.2087(11) 0.4117(10) 0.8206(10) 0.197(11) Uiso 0.50 1 d P . .
O7W O 1.054(2) -0.120(2) 1.036(2) 0.21(2) Uiso 0.25 1 d P . .
O8W O 0.5849(18) 0.8871(17) 0.4428(17) 0.161(18) Uiso 0.25 1 d P . .

loop_
_atom_site_aniso_label
_atom_site_aniso_U_11
_atom_site_aniso_U_22
_atom_site_aniso_U_33
_atom_site_aniso_U_23
_atom_site_aniso_U_13
_atom_site_aniso_U_12
Ce1 0.1804(10) 0.1447(9) 0.1027(8) -0.0023(6) -0.0040(7) 0.0586(8)
Ce2 0.1411(9) 0.1440(9) 0.1341(9) 0.0278(7) 0.0075(7) 0.0376(8)
Ce3 0.1145(7) 0.1649(10) 0.1136(8) 0.0377(7) 0.0010(6) 0.0140(7)
Ce5 0.1264(8) 0.1937(11) 0.1192(8) 0.0513(8) -0.0197(7) 0.0147(8)
Ce4 0.1628(9) 0.1165(7) 0.1401(9) 0.0054(7) -0.0212(7) 0.0420(7)
Ce6 0.152(4) 0.123(3) 0.183(5) 0.021(3) -0.042(3) 0.011(3)
Ce6' 0.1262(11) 0.1089(10) 0.1174(12) 0.0035(9) -0.0084(9) 0.0107(9)
Ce7 0.1232(7) 0.1294(8) 0.1148(8) -0.0018(6) -0.0104(6) 0.0246(7)
Ce8 0.1616(9) 0.1532(9) 0.0990(7) 0.0032(7) -0.0201(7) 0.0379(8)
C111 0.134(14) 0.212(18) 0.124(14) 0.090(13) -0.020(11) -0.001(14)
C112 0.103(12) 0.24(2) 0.081(11) 0.042(13) 0.018(9) 0.002(14)
C113 0.109(14) 0.29(2) 0.152(17) 0.106(17) 0.015(13) 0.000(16)
C114 0.138(15) 0.21(2) 0.136(17) -0.028(16) 0.021(13) 0.006(16)
C115 0.194(10) 0.202(10) 0.172(10) 0.015(8) 0.024(7) 0.012(8)
C116 0.118(13) 0.188(18) 0.140(16) -0.009(14) -0.026(12) 0.018(13)
C117 0.126(13) 0.162(14) 0.102(12) 0.056(11) -0.013(10) 0.002(12)
C118 0.143(14) 0.149(15) 0.087(11) 0.018(11) -0.021(10) -0.024(13)
C121 0.168(5) 0.262(5) 0.197(5) -0.016(5) -0.002(5) 0.066(5)
C122 0.168(5) 0.263(5) 0.198(5) -0.015(5) -0.001(5) 0.068(5)
C123 0.169(6) 0.264(6) 0.200(6) -0.016(6) -0.003(6) 0.066(6)
C124 0.171(6) 0.265(6) 0.199(6) -0.014(6) 0.000(6) 0.064(6)
C125 0.171(6) 0.265(6) 0.200(6) -0.016(6) -0.002(6) 0.064(6)
C126 0.166(6) 0.263(6) 0.199(6) -0.016(6) -0.003(6) 0.070(6)
C127 0.162(7) 0.260(7) 0.193(7) -0.016(7) -0.002(7) 0.074(7)
C21' 0.167(6) 0.263(6) 0.193(6) -0.015(6) -0.003(6) 0.070(6)
C22' 0.164(6) 0.262(6) 0.195(6) -0.015(6) -0.002(6) 0.071(6)
C23' 0.168(6) 0.264(6) 0.196(6) -0.014(6) -0.003(6) 0.068(6)
C24' 0.168(6) 0.263(6) 0.198(6) -0.015(6) -0.002(6) 0.068(6)
C25' 0.168(5) 0.262(5) 0.196(5) -0.014(5) -0.002(5) 0.066(5)
C26' 0.165(5) 0.261(5) 0.196(5) -0.014(5) -0.002(5) 0.071(5)
C27' 0.165(8) 0.262(8) 0.194(8) -0.017(8) -0.001(8) 0.072(8)
C128 0.103(11) 0.179(15) 0.083(10) 0.044(10) -0.045(8) -0.041(11)
C131 0.35(4) 0.24(3) 0.13(2) -0.05(2) -0.02(2) 0.05(3)
C132 0.23(2) 0.27(3) 0.064(11) 0.038(14) -0.049(13) -0.01(2)
C133 0.36(4) 0.19(2) 0.20(3) -0.01(2) -0.02(3) 0.08(2)
C134 0.39(3) 0.44(3) 0.16(2) 0.16(2) 0.05(2) 0.22(3)
C135 0.43(3) 0.36(3) 0.20(3) 0.04(2) 0.03(3) 0.28(3)
C136 0.33(3) 0.28(2) 0.133(16) 0.120(16) -0.009(18) 0.11(2)
C137 0.140(14) 0.198(18) 0.134(16) -0.032(14) 0.001(12) 0.056(14)
C138 0.142(13) 0.106(10) 0.108(11) 0.066(9) -0.006(10) 0.002(10)
C141 0.160(16) 0.141(15) 0.26(3) 0.043(16) -0.018(17) 0.059(14)
C142 0.20(2) 0.20(2) 0.16(2) 0.011(17) 0.039(17) 0.067(18)
C143 0.23(2) 0.185(18) 0.24(3) 0.004(18) -0.01(2) 0.118(17)
C144 0.25(2) 0.136(17) 0.38(4) 0.02(2) -0.09(3) 0.088(18)
C145 0.25(2) 0.116(15) 0.27(3) 0.032(17) -0.07(2) 0.067(16)
C146 0.32(3) 0.154(15) 0.158(18) 0.079(13) 0.043(18) 0.096(18)
C147 0.163(17) 0.188(19) 0.153(17) 0.039(14) 0.027(14) 0.029(16)
C148 0.152(13) 0.074(9) 0.114(12) -0.022(9) 0.001(10) 0.029(10)
C151 0.143(14) 0.141(14) 0.094(12) 0.023(10) 0.039(11) 0.028(12)
C152 0.126(12) 0.124(13) 0.202(16) 0.067(12) -0.110(11) -0.020(11)
C153 0.156(16) 0.147(16) 0.157(18) -0.017(14) 0.049(15) 0.035(14)
C154 0.205(18) 0.132(13) 0.066(10) 0.015(10) 0.018(11) 0.041(13)
C155 0.112(10) 0.200(16) 0.112(12) 0.010(11) -0.043(10) 0.077(11)
C156 0.122(12) 0.121(12) 0.077(10) 0.019(9) -0.007(9) 0.017(11)
C161 0.155(13) 0.115(11) 0.095(11) 0.037(10) -0.017(10) 0.043(11)
C162 0.109(11) 0.084(10) 0.144(14) 0.002(10) -0.016(10) 0.029(9)
C163 0.165(15) 0.168(16) 0.039(8) 0.004(10) 0.024(9) -0.003(14)
C164 0.25(2) 0.121(13) 0.094(12) 0.027(11) -0.049(13) 0.000(15)
C165 0.144(13) 0.068(10) 0.30(3) 0.007(14) -0.087(16) 0.041(10)
C166 0.24(3) 0.24(3) 0.089(14) 0.032(16) 0.006(16) 0.01(2)
C170 0.144(13) 0.073(10) 0.121(13) -0.005(10) -0.054(11) -0.017(11)
C171 0.143(13) 0.044(8) 0.165(16) -0.001(10) -0.010(12) 0.019(9)
C172 0.153(14) 0.055(9) 0.156(16) 0.000(10) -0.037(12) 0.008(10)
C173 0.193(16) 0.139(14) 0.074(10) -0.012(10) -0.035(10) 0.063(14)
C174 0.164(16) 0.075(11) 0.19(2) 0.011(12) -0.003(15) 0.019(12)
C175 0.141(13) 0.139(14) 0.096(12) 0.009(11) -0.024(10) 0.029(13)
C176 0.212(19) 0.26(2) 0.094(13) 0.023(14) -0.005(13) 0.107(19)
C177 0.21(2) 0.188(19) 0.139(17) 0.008(15) -0.058(16) 0.002(18)
C178 0.21(2) 0.20(2) 0.120(15) -0.005(15) 0.036(15) 0.040(18)
C179 0.202(19) 0.123(15) 0.155(18) -0.026(13) -0.038(15) -0.037(15)
C180 0.109(11) 0.144(13) 0.092(11) 0.020(10) 0.012(9) 0.029(10)
C181 0.172(16) 0.153(14) 0.130(14) 0.045(12) 0.033(12) 0.046(13)
C211 0.095(12) 0.21(2) 0.143(16) 0.013(14) 0.062(11) -0.068(13)
C212 0.180(17) 0.191(16) 0.103(12) 0.088(12) 0.002(11) 0.025(15)
C213 0.171(17) 0.23(2) 0.067(11) 0.020(13) -0.005(11) 0.018(17)
C214 0.24(2) 0.145(17) 0.157(19) 0.026(15) -0.014(18) 0.015(18)
C215 0.156(17) 0.188(19) 0.135(17) -0.004(15) -0.016(14) 0.010(16)
C216 0.20(2) 0.125(15) 0.21(2) 0.063(15) 0.055(18) -0.014(17)
C217 0.067(12) 0.45(4) 0.18(2) 0.08(2) 0.009(13) -0.090(19)
C218 0.141(14) 0.108(11) 0.154(14) 0.083(10) 0.002(11) -0.037(11)
C221 0.198(7) 0.333(7) 0.172(7) 0.079(7) -0.007(7) -0.057(7)
C222 0.193(7) 0.327(7) 0.167(7) 0.080(7) -0.008(7) -0.051(7)
C223 0.201(8) 0.333(8) 0.179(8) 0.078(8) -0.010(7) -0.056(8)
C224 0.204(8) 0.336(8) 0.177(8) 0.084(8) -0.009(7) -0.051(8)
C225 0.209(8) 0.343(8) 0.181(8) 0.076(8) -0.012(8) -0.061(8)
C226 0.207(7) 0.335(8) 0.174(7) 0.086(7) -0.013(7) -0.052(7)
C227 0.192(9) 0.320(10) 0.168(9) 0.083(9) -0.016(9) -0.052(10)
C228 0.129(12) 0.166(14) 0.103(12) 0.009(11) -0.023(10) 0.052(11)
C231 0.279(5) 0.101(5) 0.198(5) 0.021(5) -0.018(5) 0.039(5)
C232 0.279(5) 0.101(5) 0.197(5) 0.020(5) -0.018(5) 0.040(5)
C233 0.280(6) 0.103(6) 0.198(6) 0.020(6) -0.018(6) 0.038(6)
C234 0.280(6) 0.103(6) 0.198(6) 0.022(6) -0.017(6) 0.039(6)
C235 0.280(5) 0.103(5) 0.199(5) 0.020(5) -0.017(5) 0.038(5)
C236 0.279(5) 0.103(5) 0.198(5) 0.021(5) -0.018(5) 0.039(5)
C237 0.273(7) 0.091(6) 0.190(7) 0.024(6) -0.022(7) 0.048(6)
C41' 0.279(5) 0.100(5) 0.199(5) 0.021(5) -0.018(5) 0.038(5)
C42' 0.279(5) 0.102(5) 0.196(5) 0.019(5) -0.015(5) 0.037(5)
C43' 0.279(6) 0.103(5) 0.199(6) 0.016(5) -0.018(6) 0.037(5)
C44' 0.282(6) 0.103(5) 0.199(6) 0.027(5) -0.021(6) 0.040(5)
C45' 0.283(6) 0.106(6) 0.203(6) 0.019(6) -0.018(6) 0.032(6)
C46' 0.281(5) 0.106(5) 0.200(5) 0.019(5) -0.018(5) 0.039(5)
C238 0.233(17) 0.062(8) 0.143(13) 0.053(8) 0.078(12) 0.061(10)
C241 0.242(7) 0.126(6) 0.146(7) -0.030(6) -0.071(6) 0.068(6)
C242 0.242(7) 0.124(6) 0.147(7) -0.037(6) -0.069(6) 0.066(6)
C243 0.250(8) 0.137(7) 0.154(7) -0.034(7) -0.073(7) 0.058(7)
C244 0.245(8) 0.138(7) 0.159(7) -0.037(7) -0.065(7) 0.065(7)
C245 0.253(8) 0.137(7) 0.158(7) -0.031(7) -0.070(7) 0.062(7)
C246 0.248(7) 0.137(7) 0.152(7) -0.033(6) -0.066(7) 0.063(7)
C247 0.247(9) 0.131(8) 0.140(9) -0.035(8) -0.066(8) 0.059(8)
C248 0.066(10) 0.113(13) 0.24(2) -0.074(13) 0.000(11) -0.023(10)
C251 0.088(11) 0.192(19) 0.145(16) -0.006(15) 0.016(11) -0.008(13)
C252 0.185(17) 0.128(12) 0.094(11) 0.066(10) 0.029(11) -0.002(13)
C253 0.084(6) 0.081(6) 0.114(6) 0.082(5) 0.073(5) -0.056(5)
C254 0.1352(19) 0.133(4) 0.115(2) 0.102(3) 0.1926(18) -0.062(3)
C255 0.131(8) 0.158(9) 0.144(9) 0.013(7) 0.022(7) -0.015(7)
C256 0.179(17) 0.173(14) 0.152(14) 0.119(12) 0.015(13) 0.049(14)
C261 0.137(14) 0.135(14) 0.135(14) 0.033(12) -0.014(12) 0.034(12)
C262 0.23(2) 0.121(13) 0.120(14) -0.007(11) -0.002(14) 0.072(14)
C263 0.162(19) 0.163(19) 0.157(18) 0.018(15) 0.033(16) -0.052(17)
C264 0.087(11) 0.31(3) 0.21(2) -0.050(19) -0.049(13) 0.089(15)
C265 0.36(3) 0.060(10) 0.156(16) 0.056(11) 0.072(19) -0.041(16)
C266 0.154(17) 0.084(12) 0.174(19) 0.005(13) 0.004(14) -0.016(13)
C270 0.180(15) 0.119(14) 0.194(17) 0.051(13) -0.121(14) -0.040(13)
C271 0.186(18) 0.24(2) 0.095(13) 0.021(14) -0.028(13) 0.078(17)
C272 0.21(2) 0.142(17) 0.145(19) 0.029(15) -0.029(17) -0.019(17)
C273 0.175(19) 0.111(15) 0.161(18) 0.021(14) -0.046(16) -0.011(15)
C274 0.204(19) 0.063(13) 0.86(8) 0.01(3) -0.31(3) 0.009(15)
C275 0.36(3) 0.27(2) 0.102(12) 0.122(13) 0.121(15) 0.16(2)
C276 0.25(3) 0.22(3) 0.23(3) 0.02(2) -0.05(2) -0.01(2)
C277 0.27(3) 0.25(3) 0.17(2) -0.03(2) -0.01(2) 0.06(2)
C278 0.49(6) 0.36(5) 0.23(3) -0.09(3) -0.10(4) -0.14(5)
C279 0.37(4) 0.29(3) 0.17(2) 0.09(2) 0.11(2) 0.10(3)
C280 0.21(2) 0.22(2) 0.168(18) 0.077(16) -0.059(16) 0.008(19)
C281 0.143(16) 0.18(2) 0.168(19) 0.009(15) -0.042(14) 0.014(16)
C311 0.196(6) 0.118(6) 0.321(7) 0.013(6) -0.095(6) 0.006(6)
C312 0.206(7) 0.140(7) 0.327(7) 0.005(7) -0.098(7) 0.002(7)
C313 0.217(8) 0.136(7) 0.338(8) 0.005(8) -0.100(8) 0.000(7)
C314 0.216(8) 0.135(7) 0.340(8) 0.010(8) -0.103(8) -0.001(7)
C315 0.217(8) 0.133(7) 0.338(8) 0.009(8) -0.099(8) 0.002(7)
C316 0.209(7) 0.134(7) 0.331(8) 0.006(7) -0.096(7) 0.002(7)
C317 0.182(7) 0.122(7) 0.299(8) 0.010(7) -0.080(7) 0.009(7)
N311 0.141(6) 0.113(6) 0.271(7) 0.010(7) -0.071(6) 0.017(6)
N312 0.146(6) 0.116(6) 0.254(7) 0.016(6) -0.057(6) 0.034(6)
O331 0.115(5) 0.111(5) 0.252(7) 0.004(6) -0.049(6) 0.033(5)
C351 0.132(6) 0.108(6) 0.241(6) -0.002(6) -0.033(6) 0.030(5)
C352 0.129(7) 0.099(6) 0.233(8) -0.002(7) -0.023(7) 0.032(6)
C353 0.119(7) 0.102(6) 0.241(8) -0.001(7) -0.028(7) 0.051(6)
C354 0.127(7) 0.095(6) 0.231(8) -0.017(7) -0.026(7) 0.042(6)
C355 0.123(7) 0.111(7) 0.237(8) -0.013(7) -0.029(7) 0.030(7)
C356 0.128(6) 0.105(6) 0.239(7) -0.001(6) -0.030(6) 0.037(6)
C318 0.131(6) 0.105(6) 0.244(7) 0.008(7) -0.043(6) 0.026(6)
C321 0.135(13) 0.206(18) 0.114(14) 0.028(13) 0.013(11) 0.065(13)
C322 0.199(18) 0.171(15) 0.113(13) 0.064(12) 0.021(13) 0.064(15)
C323 0.236(18) 0.27(2) 0.144(17) 0.052(15) -0.011(15) 0.161(17)
C324 0.175(16) 0.25(2) 0.19(2) 0.086(17) 0.044(16) 0.116(16)
C325 0.124(15) 0.32(3) 0.21(3) 0.03(2) -0.041(16) 0.053(19)
C326 0.21(2) 0.33(3) 0.095(14) 0.029(16) -0.004(14) 0.11(2)
C327 0.150(14) 0.212(18) 0.125(14) -0.002(13) -0.014(12) 0.081(14)
C328 0.40(4) 0.165(18) 0.21(2) -0.143(16) 0.15(2) -0.07(2)
C331 0.162(13) 0.132(12) 0.116(13) 0.007(11) 0.009(11) 0.078(11)
C332 0.189(16) 0.087(10) 0.160(16) 0.043(10) 0.085(13) 0.044(11)
C333 0.199(15) 0.164(15) 0.126(14) -0.024(12) 0.055(12) 0.103(13)
C334 0.166(18) 0.127(15) 0.21(2) -0.058(16) 0.036(16) 0.008(15)
C335 0.23(2) 0.160(17) 0.111(15) 0.008(13) 0.005(15) 0.040(17)
C336 0.183(18) 0.144(16) 0.135(16) 0.020(13) 0.015(14) 0.036(15)
C337 0.168(15) 0.117(12) 0.126(14) -0.009(11) 0.023(12) 0.054(12)
C338 0.217(17) 0.142(13) 0.059(9) -0.049(9) -0.004(10) 0.058(13)
C341 0.163(15) 0.209(19) 0.23(2) 0.024(17) -0.016(17) 0.106(15)
C342 0.216(16) 0.125(13) 0.178(15) 0.062(12) -0.126(13) 0.002(14)
C343 0.24(2) 0.100(12) 0.143(16) -0.018(12) -0.045(15) 0.037(14)
C344 0.196(18) 0.163(18) 0.19(2) 0.021(16) -0.104(16) 0.012(17)
C345 0.29(3) 0.155(17) 0.19(2) -0.074(17) -0.01(2) 0.057(19)
C346 0.177(17) 0.38(3) 0.117(14) 0.080(18) -0.077(13) 0.05(2)
C347 0.170(14) 0.148(13) 0.141(14) 0.062(11) -0.015(12) 0.075(12)
C348 0.140(13) 0.126(12) 0.086(10) 0.034(9) 0.000(9) 0.022(11)
C361 0.150(13) 0.104(11) 0.192(19) 0.029(12) 0.025(13) 0.076(10)
C362 0.191(15) 0.125(12) 0.101(12) -0.015(10) -0.019(12) 0.078(12)
C363 0.206(15) 0.128(12) 0.090(11) 0.010(10) 0.021(11) 0.106(11)
C364 0.158(15) 0.207(19) 0.095(12) -0.010(13) -0.027(11) 0.059(15)
C365 0.151(14) 0.121(13) 0.149(16) 0.022(12) 0.014(13) 0.043(12)
C366 0.113(12) 0.21(2) 0.089(12) -0.020(13) -0.022(10) -0.014(14)
C370 0.160(15) 0.151(15) 0.126(15) 0.027(12) 0.010(12) 0.057(13)
C371 0.105(12) 0.102(12) 0.175(18) -0.012(12) -0.014(12) 0.030(11)
C372 0.136(14) 0.142(15) 0.117(14) 0.034(12) 0.005(11) 0.027(13)
C373 0.175(16) 0.073(10) 0.153(16) 0.034(11) -0.026(13) 0.019(12)
C374 0.23(2) 0.077(11) 0.28(3) -0.038(15) -0.07(2) 0.073(13)
C375 0.131(14) 0.23(2) 0.081(12) 0.027(13) 0.023(10) -0.011(15)
C376 0.183(18) 0.163(17) 0.144(17) -0.022(14) -0.004(14) 0.049(15)
C377 0.108(13) 0.148(16) 0.24(2) -0.009(16) 0.018(15) 0.025(13)
C378 0.26(2) 0.20(2) 0.23(2) 0.072(18) 0.11(2) 0.07(2)
C379 0.35(3) 0.31(3) 0.18(2) -0.10(2) 0.07(2) 0.18(2)
C380 0.203(19) 0.152(16) 0.154(17) -0.024(14) -0.053(15) 0.043(16)
C381 0.255(19) 0.140(13) 0.162(16) 0.054(12) -0.029(15) 0.105(14)
C411 0.165(9) 0.166(9) 0.158(9) 0.002(7) 0.023(7) 0.027(7)
C412 0.26(2) 0.60(4) 0.205(19) 0.25(2) 0.159(16) 0.29(2)
C413 0.29(3) 0.134(16) 0.153(19) -0.013(15) -0.06(2) 0.017(19)
C414 0.25(3) 0.38(4) 0.19(3) -0.01(3) 0.04(2) 0.09(3)
C415 0.35(4) 0.34(4) 0.059(13) 0.008(17) 0.011(19) 0.08(3)
C416 0.28(3) 0.34(3) 0.064(13) -0.029(17) 0.024(15) 0.09(2)
C417 0.21(2) 0.158(16) 0.105(13) 0.013(12) 0.030(13) 0.037(16)
C418 0.24(2) 0.094(11) 0.075(10) 0.016(9) -0.024(12) 0.015(13)
C421 0.125(14) 0.179(19) 0.162(18) -0.020(15) 0.023(14) 0.019(15)
C422 0.160(13) 0.170(16) 0.158(15) -0.009(13) -0.094(12) 0.068(13)
C423 0.18(2) 0.29(3) 0.21(2) 0.10(2) 0.073(18) -0.06(2)
C424 0.42(4) 0.123(16) 0.16(2) 0.030(15) -0.09(2) 0.01(2)
C425 0.095(14) 0.29(3) 0.28(3) -0.12(3) 0.044(17) -0.049(18)
C426 0.21(2) 0.18(2) 0.17(2) 0.004(17) -0.01(2) -0.02(2)
C427 0.186(16) 0.142(14) 0.115(13) 0.011(11) -0.033(12) 0.048(14)
C428 0.110(10) 0.140(13) 0.117(12) -0.016(10) -0.030(9) 0.054(10)
C431 0.30(2) 0.200(17) 0.109(13) 0.100(12) 0.054(15) 0.103(18)
C432 0.26(2) 0.195(15) 0.081(10) 0.087(10) 0.029(12) 0.121(15)
C433 0.139(16) 0.29(3) 0.150(18) 0.018(18) 0.061(14) 0.024(18)
C434 0.25(3) 0.35(4) 0.12(2) -0.04(2) -0.02(2) -0.11(3)
C435 0.26(3) 0.25(3) 0.079(14) -0.032(16) -0.034(16) -0.03(2)
C436 0.204(19) 0.25(2) 0.056(11) 0.010(13) -0.031(12) -0.016(18)
C437 0.111(12) 0.145(15) 0.144(16) -0.008(12) -0.009(11) 0.008(12)
C438 0.132(12) 0.238(18) 0.079(11) 0.034(11) -0.017(9) 0.063(13)
C441 0.108(12) 0.189(18) 0.133(15) 0.002(14) -0.031(12) 0.032(13)
C442 0.099(13) 0.156(17) 0.19(2) 0.020(15) -0.016(13) -0.004(13)
C443 0.21(2) 0.19(2) 0.23(3) 0.037(19) -0.04(2) 0.04(2)
C444 0.15(2) 0.31(3) 0.22(3) 0.00(3) 0.03(2) -0.02(2)
C445 0.135(17) 0.28(3) 0.21(2) -0.06(2) -0.076(17) -0.01(2)
C446 0.21(2) 0.23(2) 0.130(18) -0.020(17) -0.032(17) 0.00(2)
C447 0.150(14) 0.161(15) 0.123(13) 0.035(11) -0.039(12) 0.046(13)
C448 0.034(8) 0.074(10) 0.35(3) 0.065(13) -0.025(11) -0.013(8)
C451 0.210(19) 0.098(12) 0.093(12) 0.000(10) 0.002(13) 0.030(13)
C452 0.159(14) 0.100(11) 0.099(11) 0.014(9) -0.044(11) 0.031(11)
C453 0.154(16) 0.103(13) 0.112(14) 0.002(11) 0.028(12) -0.032(13)
C454 0.188(16) 0.110(12) 0.094(12) 0.023(10) 0.024(11) 0.038(12)
C455 0.149(14) 0.124(12) 0.103(12) 0.040(10) -0.039(11) 0.016(12)
C456 0.138(14) 0.160(15) 0.099(13) 0.031(11) 0.023(11) 0.032(13)
C461 0.119(12) 0.225(18) 0.070(10) 0.021(11) -0.005(9) 0.067(13)
C462 0.086(11) 0.165(15) 0.150(16) -0.010(12) -0.014(11) 0.046(11)
C463 0.225(17) 0.156(13) 0.037(8) 0.015(8) 0.019(10) 0.099(13)
C464 0.153(14) 0.145(14) 0.063(10) 0.008(10) 0.007(10) -0.010(13)
C465 0.123(14) 0.099(13) 0.20(2) -0.010(13) -0.021(14) 0.006(12)
C466 0.154(15) 0.22(2) 0.071(11) 0.035(12) 0.036(11) 0.033(15)
C470 0.167(14) 0.119(12) 0.087(11) 0.044(10) -0.003(10) 0.028(12)
C471 0.128(13) 0.128(14) 0.112(13) -0.002(11) -0.025(11) 0.006(12)
C472 0.105(11) 0.141(13) 0.117(13) 0.043(11) 0.000(10) 0.023(11)
C473 0.154(16) 0.099(13) 0.164(18) -0.008(13) -0.006(14) -0.014(13)
C474 0.174(17) 0.158(17) 0.100(13) 0.016(13) 0.001(12) 0.011(15)
C475 0.181(17) 0.072(10) 0.166(17) 0.036(12) -0.006(14) 0.015(12)
C476 0.26(3) 0.146(18) 0.148(19) -0.015(16) -0.010(18) -0.01(2)
C477 0.21(2) 0.136(16) 0.21(2) -0.015(16) 0.042(18) 0.024(16)
C478 0.172(16) 0.107(13) 0.181(18) -0.046(12) -0.062(14) 0.035(13)
C479 0.24(2) 0.129(14) 0.187(19) 0.062(14) -0.027(17) 0.034(16)
C480 0.139(14) 0.191(17) 0.094(12) 0.051(11) 0.010(10) 0.024(13)
C481 0.146(15) 0.25(2) 0.074(12) -0.009(13) -0.019(11) -0.051(16)
C511 0.235(5) 0.171(5) 0.237(5) 0.014(5) 0.065(5) 0.054(5)
C512 0.235(5) 0.166(5) 0.240(5) 0.014(5) 0.064(5) 0.062(5)
C513 0.239(6) 0.174(5) 0.244(6) 0.013(5) 0.069(6) 0.053(5)
C514 0.245(6) 0.175(6) 0.249(6) 0.009(6) 0.068(6) 0.056(6)
C515 0.247(8) 0.180(8) 0.254(8) 0.012(8) 0.067(8) 0.054(7)
C516 0.241(6) 0.173(6) 0.246(6) 0.010(6) 0.068(6) 0.057(6)
C517 0.225(7) 0.161(6) 0.228(7) 0.016(6) 0.059(6) 0.062(6)
C51' 0.234(5) 0.168(5) 0.236(5) 0.014(5) 0.063(5) 0.057(5)
C52' 0.234(6) 0.169(6) 0.239(6) 0.012(6) 0.064(6) 0.058(6)
C53' 0.238(6) 0.172(6) 0.242(6) 0.013(6) 0.064(6) 0.056(6)
C54' 0.238(6) 0.172(6) 0.244(6) 0.012(6) 0.065(6) 0.057(6)
C55' 0.238(7) 0.172(7) 0.242(7) 0.013(7) 0.066(7) 0.055(7)
C56' 0.236(6) 0.170(6) 0.240(6) 0.013(6) 0.064(6) 0.057(6)
C57' 0.226(6) 0.163(6) 0.227(6) 0.016(6) 0.058(6) 0.060(6)
C518 0.177(7) 0.138(6) 0.162(7) 0.023(6) 0.017(6) 0.060(6)
N511 0.213(6) 0.150(6) 0.203(6) 0.019(6) 0.049(6) 0.063(6)
N512 0.199(7) 0.146(6) 0.194(7) 0.028(6) 0.037(6) 0.062(6)
N521 0.198(7) 0.171(7) 0.209(7) 0.023(7) 0.033(7) 0.014(7)
N522 0.191(6) 0.125(6) 0.202(7) 0.024(6) 0.019(6) 0.024(6)
O512 0.186(7) 0.128(6) 0.148(7) 0.025(6) 0.019(6) 0.061(6)
O532 0.163(6) 0.119(6) 0.180(7) 0.008(6) 0.003(6) 0.031(6)
C551 0.177(6) 0.131(6) 0.165(6) 0.020(6) 0.011(6) 0.041(6)
C552 0.172(6) 0.120(6) 0.174(6) 0.017(6) 0.011(6) 0.043(6)
C553 0.170(6) 0.114(6) 0.172(6) 0.016(6) 0.011(6) 0.042(6)
C554 0.168(6) 0.114(6) 0.169(6) 0.013(6) 0.014(6) 0.046(6)
C555 0.170(8) 0.120(7) 0.162(8) 0.007(7) 0.017(7) 0.044(7)
C556 0.176(7) 0.123(6) 0.163(7) 0.020(6) 0.006(6) 0.039(6)
C521 0.239(5) 0.217(5) 0.236(5) 0.022(5) 0.031(5) 0.005(5)
C522 0.241(6) 0.213(6) 0.235(6) 0.020(6) 0.029(6) 0.011(6)
C523 0.239(6) 0.223(6) 0.236(6) 0.022(6) 0.033(6) 0.008(6)
C524 0.240(5) 0.224(5) 0.236(5) 0.017(5) 0.031(5) 0.013(5)
C525 0.240(5) 0.224(5) 0.236(5) 0.019(4) 0.032(4) 0.011(4)
C526 0.242(5) 0.220(5) 0.238(5) 0.020(5) 0.032(5) 0.009(5)
C31' 0.237(5) 0.215(5) 0.235(5) 0.024(5) 0.031(5) 0.007(5)
C32' 0.239(5) 0.212(5) 0.235(5) 0.020(5) 0.031(5) 0.011(5)
C33' 0.241(5) 0.221(5) 0.236(5) 0.021(5) 0.031(5) 0.009(5)
C34' 0.241(5) 0.219(5) 0.236(5) 0.021(5) 0.031(5) 0.011(5)
C35' 0.242(6) 0.219(6) 0.237(6) 0.021(6) 0.029(6) 0.007(6)
C36' 0.242(6) 0.220(6) 0.235(6) 0.025(6) 0.029(6) 0.007(6)
C527 0.235(7) 0.181(7) 0.234(7) 0.036(7) 0.024(7) 0.014(7)
C528 0.171(7) 0.118(6) 0.176(7) 0.011(7) 0.016(7) 0.037(6)
C531 0.157(17) 0.24(2) 0.132(14) 0.117(14) -0.050(12) -0.080(16)
C532 0.19(2) 0.20(2) 0.17(2) 0.062(16) 0.062(16) 0.016(18)
C533 0.22(2) 0.171(16) 0.20(2) 0.097(15) -0.017(17) 0.058(17)
C534 0.182(18) 0.23(2) 0.23(3) 0.00(2) -0.101(18) 0.079(18)
C535 0.152(17) 0.191(17) 0.192(18) 0.121(15) -0.032(14) 0.001(16)
C536 0.114(14) 0.22(2) 0.18(2) -0.028(18) -0.060(14) 0.004(16)
C537 0.129(8) 0.118(8) 0.114(8) 0.034(6) 0.010(6) -0.003(7)
C538 0.133(10) 0.213(15) 0.138(13) -0.074(11) -0.071(10) 0.122(11)
C541 0.164(7) 0.253(7) 0.235(7) -0.023(7) -0.011(7) 0.072(7)
C542 0.163(7) 0.254(7) 0.228(7) -0.011(7) -0.020(7) 0.083(7)
C543 0.168(7) 0.254(8) 0.232(8) -0.010(8) -0.004(7) 0.072(7)
C544 0.170(7) 0.261(8) 0.237(8) -0.020(8) -0.007(7) 0.075(7)
C545 0.168(7) 0.264(8) 0.237(8) -0.024(8) -0.008(8) 0.073(7)
C546 0.170(7) 0.259(7) 0.239(8) -0.020(7) -0.013(7) 0.071(7)
C547 0.161(9) 0.254(10) 0.235(10) -0.017(9) -0.025(9) 0.073(9)
C548 0.083(10) 0.192(17) 0.106(12) -0.008(11) -0.019(9) 0.028(11)
C561 0.064(10) 0.22(2) 0.117(13) 0.048(13) 0.002(9) 0.008(12)
C562 0.143(15) 0.130(14) 0.093(11) 0.023(10) 0.025(10) -0.032(13)
C563 0.198(19) 0.083(11) 0.131(14) 0.054(11) -0.029(13) -0.013(13)
C564 0.132(13) 0.113(12) 0.127(13) 0.029(11) -0.003(11) 0.045(11)
C565 0.215(18) 0.126(12) 0.099(11) 0.048(10) -0.015(12) 0.055(13)
C566 0.105(13) 0.20(2) 0.107(13) 0.033(14) -0.014(10) -0.018(15)
C570 0.120(14) 0.073(11) 0.20(2) -0.018(13) -0.005(14) -0.013(11)
C571 0.136(14) 0.043(9) 0.176(18) -0.026(11) -0.036(14) -0.020(10)
C572 0.117(13) 0.074(11) 0.139(15) 0.014(10) -0.003(11) -0.019(11)
C573 0.119(13) 0.079(11) 0.154(16) 0.029(11) -0.004(12) -0.003(11)
C574 0.157(16) 0.072(11) 0.160(17) -0.029(12) -0.018(14) -0.005(12)
C575 0.20(2) 0.130(16) 0.132(16) 0.038(13) 0.044(15) 0.007(16)
C576 0.196(19) 0.127(15) 0.19(2) 0.028(14) 0.044(16) 0.022(16)
C577 0.179(17) 0.134(15) 0.138(16) -0.038(13) 0.039(14) 0.019(14)
C578 0.25(2) 0.138(17) 0.20(2) 0.010(16) 0.083(19) -0.017(19)
C579 0.24(2) 0.163(18) 0.130(17) -0.025(15) 0.035(17) -0.018(18)
C580 0.193(16) 0.130(14) 0.159(16) 0.006(12) 0.086(14) 0.068(13)
C581 0.163(16) 0.100(12) 0.135(14) 0.045(11) 0.010(12) -0.012(12)
C611 0.365(17) 0.46(2) 0.19(2) 0.115(16) 0.084(17) 0.379(16)
C612 0.156(11) 0.262(17) 0.149(15) 0.072(13) 0.077(11) 0.161(12)
C613 0.30(3) 0.170(19) 0.143(17) 0.045(14) 0.096(19) 0.04(2)
C614 0.112(17) 0.29(3) 0.42(5) 0.05(3) 0.05(2) 0.02(2)
C615 0.58(8) 0.16(2) 0.34(5) 0.02(3) 0.03(5) 0.05(4)
C616 0.57(7) 0.28(4) 1.5(2) 0.17(7) -0.42(10) 0.18(5)
C617 0.24(2) 0.082(11) 0.142(15) 0.012(10) 0.073(15) -0.002(13)
C618 0.115(12) 0.142(13) 0.111(12) 0.015(10) 0.038(10) 0.024(11)
C621 0.27(2) 0.140(15) 0.079(12) -0.057(11) -0.042(14) 0.052(16)
C622 0.161(17) 0.27(2) 0.156(16) 0.124(15) 0.065(13) 0.071(17)
C623 0.107(13) 0.23(2) 0.18(2) -0.041(19) -0.049(14) -0.038(15)
C624 0.18(2) 0.27(3) 0.120(17) -0.051(18) -0.039(16) -0.03(2)
C625 0.145(19) 0.31(3) 0.20(3) -0.08(2) 0.023(18) 0.00(2)
C626 0.15(2) 0.23(3) 0.30(4) -0.06(3) -0.03(2) 0.00(2)
C627 0.195(17) 0.25(2) 0.055(10) -0.042(12) -0.061(11) 0.028(17)
C628 0.307(17) 0.166(12) 0.203(18) 0.075(11) 0.088(15) 0.202(12)
C631 0.219(5) 0.288(5) 0.278(5) -0.051(5) 0.079(5) 0.021(5)
C632 0.219(5) 0.289(5) 0.278(5) -0.051(5) 0.077(5) 0.020(5)
C633 0.219(5) 0.288(5) 0.277(5) -0.051(5) 0.079(5) 0.021(5)
C634 0.222(6) 0.290(6) 0.279(6) -0.050(6) 0.077(6) 0.018(6)
C635 0.221(6) 0.290(6) 0.279(6) -0.049(6) 0.077(6) 0.018(6)
C636 0.221(6) 0.289(6) 0.279(6) -0.049(6) 0.077(6) 0.020(6)
C61' 0.219(5) 0.288(5) 0.278(5) -0.051(5) 0.079(5) 0.021(5)
C62' 0.219(6) 0.289(6) 0.279(6) -0.051(6) 0.077(6) 0.019(6)
C63' 0.220(6) 0.290(6) 0.278(6) -0.054(6) 0.079(6) 0.020(6)
C64' 0.220(6) 0.291(6) 0.280(6) -0.051(6) 0.076(6) 0.018(6)
C65' 0.220(5) 0.291(5) 0.279(5) -0.052(5) 0.078(5) 0.019(5)
C66' 0.219(5) 0.290(5) 0.279(5) -0.051(5) 0.077(5) 0.019(5)
C637 0.221(7) 0.286(7) 0.282(7) -0.050(7) 0.076(7) 0.020(7)
C638 0.228(17) 0.135(13) 0.095(12) -0.024(10) -0.038(12) 0.100(13)
C641 0.235(5) 0.190(5) 0.167(5) -0.037(5) -0.004(5) 0.057(5)
C642 0.236(5) 0.191(5) 0.169(5) -0.036(5) -0.007(5) 0.057(5)
C643 0.237(6) 0.193(6) 0.169(6) -0.037(6) -0.005(6) 0.055(6)
C644 0.238(6) 0.194(6) 0.173(6) -0.034(6) -0.007(6) 0.054(6)
C645 0.236(6) 0.191(6) 0.171(6) -0.034(6) -0.007(6) 0.055(6)
C646 0.238(5) 0.192(5) 0.169(5) -0.035(5) -0.006(5) 0.055(5)
C647 0.239(7) 0.191(7) 0.166(7) -0.029(7) -0.009(7) 0.051(7)
C71' 0.235(5) 0.190(5) 0.167(5) -0.037(5) -0.005(5) 0.058(5)
C72' 0.235(5) 0.191(5) 0.168(5) -0.035(5) -0.007(5) 0.057(5)
C73' 0.234(5) 0.192(5) 0.168(5) -0.035(5) -0.008(5) 0.058(5)
C74' 0.234(6) 0.191(6) 0.169(6) -0.033(6) -0.010(6) 0.058(6)
C75' 0.235(6) 0.191(6) 0.170(6) -0.036(6) -0.006(6) 0.056(6)
C76' 0.235(5) 0.191(5) 0.168(5) -0.033(5) -0.009(5) 0.056(5)
C648 0.215(15) 0.130(11) 0.095(11) -0.063(9) -0.047(10) 0.112(11)
C651 0.155(13) 0.119(12) 0.154(15) -0.006(11) -0.060(12) 0.065(12)
C652 0.132(12) 0.158(14) 0.116(13) -0.002(11) -0.022(11) 0.075(12)
C653 0.094(11) 0.44(4) 0.097(12) 0.110(17) -0.059(9) -0.110(18)
C654 0.39(3) 0.088(12) 0.20(2) 0.011(13) 0.07(2) 0.115(17)
C655 0.28(3) 0.25(3) 0.20(3) -0.05(3) -0.02(2) -0.13(3)
C656 0.123(14) 0.153(17) 0.23(2) 0.028(16) 0.011(14) 0.059(14)
C661 0.078(10) 0.169(16) 0.140(14) 0.064(12) 0.049(10) 0.020(11)
C662 0.149(14) 0.114(13) 0.111(13) -0.025(10) -0.018(11) 0.047(12)
C663 0.122(14) 0.20(2) 0.115(15) 0.032(14) -0.004(12) 0.033(15)
C664 0.208(18) 0.136(14) 0.105(14) 0.003(11) -0.038(13) 0.061(14)
C665 0.116(11) 0.191(16) 0.106(12) 0.020(11) 0.037(10) 0.087(12)
C666 0.076(11) 0.182(17) 0.139(15) 0.054(13) 0.017(10) 0.016(12)
C670 0.123(12) 0.132(13) 0.094(12) -0.012(11) 0.020(10) 0.036(11)
C671 0.148(16) 0.22(2) 0.129(15) 0.076(16) -0.049(13) -0.011(17)
C672 0.28(3) 0.34(4) 0.088(16) -0.10(2) 0.002(18) 0.04(3)
C673 0.118(13) 0.125(14) 0.25(3) -0.078(16) -0.044(16) 0.054(12)
C674 0.133(15) 0.40(4) 0.098(13) 0.079(18) 0.080(11) 0.01(2)
C675 0.139(15) 0.18(2) 0.126(16) -0.013(15) 0.047(13) 0.018(15)
C676 0.19(2) 0.068(11) 0.31(3) 0.007(15) -0.02(2) 0.010(14)
C677 0.20(2) 0.20(2) 0.27(3) -0.04(2) -0.03(2) 0.085(18)
C678 0.33(3) 0.095(14) 0.27(3) 0.018(16) 0.11(2) 0.031(18)
C679 0.20(2) 0.151(15) 0.36(4) -0.10(2) -0.01(2) 0.099(15)
C680 0.100(12) 0.104(12) 0.23(2) -0.018(13) 0.002(13) 0.024(11)
C681 0.21(2) 0.161(18) 0.17(2) -0.039(16) -0.004(17) 0.007(18)
O111 0.139(8) 0.194(10) 0.092(7) 0.033(7) 0.015(6) 0.029(8)
O141 0.196(10) 0.187(9) 0.150(10) 0.050(8) 0.042(8) 0.113(8)
O131 0.208(11) 0.185(10) 0.068(6) 0.011(6) -0.020(7) 0.070(9)
O121 0.163(10) 0.262(14) 0.139(9) 0.086(9) -0.055(8) 0.017(10)
O112 0.126(8) 0.181(9) 0.103(7) 0.054(7) -0.019(6) 0.025(8)
O122 0.116(7) 0.190(10) 0.137(9) 0.042(8) -0.012(7) 0.055(7)
O142 0.168(9) 0.164(9) 0.095(7) 0.011(7) 0.009(7) 0.039(8)
O132 0.174(9) 0.129(8) 0.121(8) 0.005(7) -0.027(7) 0.056(7)
O151 0.104(7) 0.180(9) 0.093(7) 0.034(7) 0.004(6) 0.025(7)
O152 0.199(11) 0.159(9) 0.115(8) 0.024(7) -0.015(8) 0.060(9)
O211 0.157(9) 0.231(12) 0.085(7) 0.043(8) -0.010(7) 0.040(9)
O212 0.122(9) 0.202(12) 0.159(10) 0.061(9) -0.015(8) -0.016(9)
O221 0.140(9) 0.175(10) 0.149(10) -0.007(8) -0.021(8) 0.032(8)
O222 0.240(13) 0.128(9) 0.198(12) 0.032(9) -0.093(11) 0.011(10)
O231 0.124(8) 0.130(8) 0.138(8) 0.075(6) 0.021(6) -0.002(7)
O232 0.190(11) 0.162(9) 0.131(9) 0.058(7) 0.003(8) 0.048(9)
O241 0.132(8) 0.155(10) 0.173(11) 0.005(8) -0.045(8) 0.010(8)
O242 0.129(9) 0.161(10) 0.200(13) 0.027(9) -0.026(9) 0.001(9)
O251 0.196(12) 0.177(11) 0.208(13) 0.067(10) -0.058(10) 0.019(10)
O252 0.223(12) 0.144(9) 0.147(10) 0.025(8) -0.036(9) 0.061(9)
O311 0.263(15) 0.194(13) 0.42(2) 0.110(15) -0.210(16) -0.040(13)
O312 0.122(8) 0.145(8) 0.133(9) 0.006(7) -0.009(7) 0.034(7)
O321 0.219(12) 0.145(9) 0.081(7) -0.013(7) 0.007(7) 0.028(9)
O322 0.152(8) 0.124(7) 0.131(8) 0.030(6) -0.014(7) 0.060(7)
O332 0.124(8) 0.111(8) 0.269(14) 0.049(8) -0.087(9) 0.015(7)
O341 0.164(9) 0.150(8) 0.086(7) -0.013(6) -0.016(6) 0.064(7)
O342 0.148(8) 0.118(8) 0.117(8) -0.018(6) -0.024(7) 0.028(7)
O351 0.156(10) 0.123(9) 0.242(15) -0.010(9) -0.002(10) 0.044(8)
O352 0.221(11) 0.124(8) 0.158(10) -0.016(7) -0.060(9) 0.058(9)
O411 0.195(11) 0.197(11) 0.115(9) 0.029(8) -0.016(8) 0.060(10)
O412 0.145(9) 0.208(12) 0.122(9) 0.004(9) 0.020(8) -0.003(9)
O421 0.162(10) 0.298(15) 0.094(7) 0.088(9) -0.053(7) -0.002(11)
O422 0.156(9) 0.146(9) 0.144(10) 0.012(8) -0.034(8) 0.010(8)
O431 0.176(9) 0.120(8) 0.119(8) -0.015(6) -0.054(7) 0.034(8)
O432 0.237(11) 0.124(7) 0.087(7) 0.023(6) -0.041(7) 0.072(8)
O441 0.128(8) 0.317(14) 0.100(7) 0.124(8) 0.013(6) 0.032(9)
O442 0.323(18) 0.171(11) 0.110(9) 0.013(8) -0.038(11) 0.041(12)
O451 0.215(11) 0.191(10) 0.098(8) 0.025(7) 0.011(8) 0.094(9)
O452 0.136(9) 0.192(12) 0.149(11) 0.013(9) -0.013(8) -0.023(9)
O511 0.253(13) 0.111(8) 0.145(10) -0.007(7) -0.064(9) 0.057(9)
O521 0.119(8) 0.154(9) 0.167(10) 0.058(8) 0.003(7) -0.031(8)
O522 0.112(8) 0.174(10) 0.152(10) 0.040(8) 0.004(7) 0.021(8)
O531 0.197(13) 0.320(17) 0.262(17) 0.159(14) 0.053(12) 0.081(13)
O541 0.187(10) 0.144(8) 0.110(8) 0.025(7) -0.032(7) 0.059(8)
O542 0.104(7) 0.170(10) 0.110(8) 0.029(7) -0.020(6) 0.002(7)
O551 0.173(10) 0.099(7) 0.167(11) -0.005(7) 0.049(8) -0.003(8)
O552 0.138(9) 0.115(8) 0.195(12) 0.028(8) -0.025(8) -0.029(8)
O611 0.238(13) 0.133(9) 0.158(11) -0.008(8) 0.092(10) 0.019(10)
O612 0.194(11) 0.199(12) 0.092(8) -0.014(8) 0.009(8) 0.028(10)
O621 0.165(10) 0.209(12) 0.141(10) 0.008(9) 0.039(8) 0.050(10)
O622 0.203(11) 0.107(8) 0.153(10) -0.013(7) -0.025(9) 0.024(8)
O631 0.203(10) 0.109(7) 0.147(10) -0.009(7) -0.060(8) 0.048(8)
O632 0.205(10) 0.107(7) 0.127(8) 0.028(6) -0.029(8) 0.063(7)
O641 0.237(12) 0.156(9) 0.116(9) 0.021(7) 0.009(8) 0.091(9)
O642 0.119(8) 0.147(9) 0.198(12) 0.020(8) -0.012(8) 0.036(8)
O651 0.170(10) 0.160(10) 0.199(12) -0.064(9) -0.053(9) 0.065(9)
O752 0.124(9) 0.165(10) 0.158(11) -0.008(9) 0.002(8) -0.020(8)
N111 0.102(9) 0.150(10) 0.093(9) 0.049(8) 0.014(7) 0.011(8)
N112 0.095(8) 0.179(12) 0.096(9) 0.056(8) 0.010(7) 0.016(9)
N121 0.161(12) 0.32(2) 0.112(11) 0.008(12) -0.048(10) 0.082(14)
N122 0.158(12) 0.30(2) 0.107(11) -0.006(12) 0.036(10) 0.077(14)
N131 0.192(11) 0.111(9) 0.139(11) 0.016(8) -0.086(9) 0.045(9)
N132 0.137(10) 0.128(10) 0.101(10) -0.009(8) -0.019(8) 0.026(9)
N141 0.197(13) 0.143(10) 0.087(9) 0.038(8) 0.006(9) 0.060(10)
N142 0.241(14) 0.128(10) 0.100(10) 0.033(8) 0.018(10) 0.093(10)
N211 0.178(12) 0.177(11) 0.200(13) 0.125(10) 0.115(10) 0.080(10)
N212 0.119(10) 0.183(14) 0.130(12) 0.001(10) 0.002(9) 0.035(11)
N221 0.144(12) 0.197(14) 0.145(13) 0.055(11) -0.008(10) 0.011(11)
N222 0.126(11) 0.153(12) 0.131(11) 0.041(10) 0.002(9) -0.023(10)
N231 0.204(13) 0.070(7) 0.204(15) 0.039(9) 0.028(11) 0.057(9)
N232 0.193(13) 0.080(8) 0.139(11) 0.032(8) -0.027(10) 0.018(9)
N241 0.149(14) 0.172(15) 0.29(2) -0.073(16) -0.009(15) 0.002(13)
N242 0.43(3) 0.107(11) 0.090(10) 0.049(9) 0.008(15) -0.002(16)
N321 0.141(10) 0.141(11) 0.195(15) -0.015(10) -0.032(10) 0.071(9)
N322 0.194(15) 0.132(12) 0.164(14) -0.036(10) -0.003(12) 0.024(12)
N331 0.140(10) 0.095(8) 0.130(11) -0.037(8) -0.027(8) 0.044(8)
N332 0.180(11) 0.088(8) 0.116(10) -0.028(7) 0.005(9) 0.056(8)
N341 0.161(10) 0.127(9) 0.111(9) 0.025(7) -0.012(8) 0.068(8)
N342 0.152(11) 0.120(9) 0.107(10) 0.014(8) 0.002(8) 0.037(9)
N411 0.257(16) 0.210(14) 0.061(8) -0.018(9) 0.007(10) 0.112(13)
N412 0.212(14) 0.121(10) 0.094(10) 0.007(8) -0.016(10) 0.056(11)
N421 0.142(12) 0.166(13) 0.171(14) -0.051(11) 0.039(11) 0.011(11)
N422 0.106(9) 0.168(12) 0.146(12) 0.000(10) -0.023(9) 0.033(9)
N431 0.108(10) 0.151(12) 0.180(14) 0.031(11) -0.048(10) -0.003(9)
N432 0.149(12) 0.212(14) 0.089(9) 0.057(9) 0.003(8) 0.042(11)
N441 0.091(9) 0.144(11) 0.175(13) 0.044(10) 0.027(9) 0.014(9)
N442 0.148(12) 0.160(13) 0.095(10) -0.003(9) -0.001(9) 0.026(11)
N531 0.121(7) 0.115(7) 0.117(7) 0.030(6) 0.000(6) 0.003(6)
N532 0.156(8) 0.140(7) 0.142(8) 0.038(6) 0.005(6) 0.011(7)
N541 0.108(10) 0.190(13) 0.174(14) 0.019(11) -0.009(9) 0.050(10)
N542 0.078(8) 0.144(12) 0.175(13) -0.020(10) 0.009(9) -0.012(9)
N611 0.172(13) 0.092(9) 0.189(15) 0.010(10) 0.001(11) 0.004(10)
N612 0.158(12) 0.141(11) 0.122(11) 0.026(9) 0.017(9) 0.036(10)
N621 0.177(11) 0.154(12) 0.115(9) 0.052(9) -0.097(9) -0.041(11)
N622 0.165(12) 0.133(11) 0.132(12) -0.001(9) -0.008(10) 0.050(10)
N631 0.153(15) 0.198(16) 0.33(2) 0.150(16) 0.041(15) -0.032(14)
N632 0.305(17) 0.152(11) 0.079(9) -0.024(8) 0.008(11) 0.136(12)
N641 0.231(15) 0.125(10) 0.098(10) 0.004(8) -0.009(10) 0.066(11)
N642 0.193(14) 0.077(8) 0.141(12) -0.023(8) -0.039(10) 0.000(10)

loop_
_atom_type_symbol
_atom_type_description
_atom_type_scat_dispersion_real
_atom_type_scat_dispersion_imag
_atom_type_scat_source
C C 0.0033 0.0016 'International Tables Vol C Tables 4.2.6.8 and 6.1.1.4'
H H 0.0000 0.0000 'International Tables Vol C Tables 4.2.6.8 and 6.1.1.4'
N N 0.0061 0.0033 'International Tables Vol C Tables 4.2.6.8 and 6.1.1.4'
O O 0.0106 0.0060 'International Tables Vol C Tables 4.2.6.8 and 6.1.1.4'
Ce Ce -0.2486 2.6331 'International Tables Vol C Tables 4.2.6.8 and 6.1.1.4'

loop_
_geom_angle_atom_site_label_1
_geom_angle_atom_site_label_2
_geom_angle_atom_site_label_3
_geom_angle
_geom_angle_site_symmetry_1
_geom_angle_site_symmetry_3
_geom_angle_publ_flag
O611 Ce1 O411 85.8(5) . . ?
O611 Ce1 O321 93.6(5) . . ?
O411 Ce1 O321 84.0(4) . . ?
O611 Ce1 O631 130.0(4) . . ?
O411 Ce1 O631 87.6(5) . . ?
O321 Ce1 O631 134.8(4) . . ?
O611 Ce1 O341 78.6(4) . . ?
O411 Ce1 O341 145.5(4) . . ?
O321 Ce1 O341 127.1(4) . . ?
O631 Ce1 O341 79.5(4) . . ?
O611 Ce1 O431 141.3(4) . . ?
O411 Ce1 O431 130.7(4) . . ?
O321 Ce1 O431 80.4(4) . . ?
O631 Ce1 O431 72.1(4) . . ?
O341 Ce1 O431 75.2(4) . . ?
O611 Ce1 N611 68.9(5) . . ?
O411 Ce1 N611 78.7(5) . . ?
O321 Ce1 N611 156.1(5) . . ?
O631 Ce1 N611 61.2(5) . . ?
O341 Ce1 N611 67.0(5) . . ?
O431 Ce1 N611 123.5(5) . . ?
O611 Ce1 N411 149.5(5) . . ?
O411 Ce1 N411 67.2(5) . . ?
O321 Ce1 N411 70.7(4) . . ?
O631 Ce1 N411 65.2(4) . . ?
O341 Ce1 N411 131.8(4) . . ?
O431 Ce1 N411 63.6(4) . . ?
N611 Ce1 N411 116.4(5) . . ?
O611 Ce1 N331 74.6(5) . . ?
O411 Ce1 N331 143.1(4) . . ?
O321 Ce1 N331 66.8(4) . . ?
O631 Ce1 N331 128.9(4) . . ?
O341 Ce1 N331 60.7(3) . . ?
O431 Ce1 N331 67.9(4) . . ?
N611 Ce1 N331 120.5(4) . . ?
N411 Ce1 N331 119.0(5) . . ?
O621 Ce2 O212 83.6(5) . . ?
O621 Ce2 O141 86.7(5) . . ?
O212 Ce2 O141 85.9(5) . . ?
O621 Ce2 O641 128.8(5) . . ?
O212 Ce2 O641 144.8(4) . . ?
O141 Ce2 O641 83.1(4) . . ?
O621 Ce2 O142 139.1(5) . . ?
O212 Ce2 O142 84.8(4) . . ?
O141 Ce2 O142 131.3(4) . . ?
O641 Ce2 O142 77.8(4) . . ?
O621 Ce2 O232 82.8(4) . . ?
O212 Ce2 O232 129.1(4) . . ?
O141 Ce2 O232 141.5(4) . . ?
O641 Ce2 O232 75.3(4) . . ?
O142 Ce2 O232 74.7(4) . . ?
O621 Ce2 N631 63.1(6) . . ?
O212 Ce2 N631 141.3(6) . . ?
O141 Ce2 N631 73.8(5) . . ?
O641 Ce2 N631 65.8(5) . . ?
O142 Ce2 N631 133.2(5) . . ?
O232 Ce2 N631 68.5(5) . . ?
O621 Ce2 N141 145.9(4) . . ?
O212 Ce2 N141 70.4(5) . . ?
O141 Ce2 N141 70.2(4) . . ?
O641 Ce2 N141 74.4(4) . . ?
O142 Ce2 N141 61.6(4) . . ?
O232 Ce2 N141 130.8(4) . . ?
N631 Ce2 N141 128.5(5) . . ?
O621 Ce2 N221 70.9(5) . . ?
O212 Ce2 N221 66.3(5) . . ?
O141 Ce2 N221 145.5(5) . . ?
O641 Ce2 N221 131.4(4) . . ?
O142 Ce2 N221 68.5(5) . . ?
O232 Ce2 N221 62.9(4) . . ?
N631 Ce2 N221 115.4(5) . . ?
N141 Ce2 N221 115.2(5) . . ?
O111 Ce3 O522 80.5(4) . . ?
O111 Ce3 O211 89.2(4) . . ?
O522 Ce3 O211 92.7(4) . . ?
O111 Ce3 O231 138.8(4) . . ?
O522 Ce3 O231 84.0(4) . . ?
O211 Ce3 O231 129.7(4) . . ?
O111 Ce3 O542 89.4(4) . . ?
O522 Ce3 O542 130.1(4) . . ?
O211 Ce3 O542 136.2(4) . . ?
O231 Ce3 O542 72.2(3) . . ?
O111 Ce3 O112 132.5(4) . . ?
O522 Ce3 O112 144.9(4) . . ?
O211 Ce3 O112 78.5(4) . . ?
O231 Ce3 O112 76.4(4) . . ?
O542 Ce3 O112 70.6(4) . . ?
O111 Ce3 N541 71.1(5) . . ?
O522 Ce3 N541 69.5(4) . . ?
O211 Ce3 N541 155.0(5) . . ?
O231 Ce3 N541 67.7(5) . . ?
O542 Ce3 N541 61.0(4) . . ?
O112 Ce3 N541 126.1(4) . . ?
O111 Ce3 N111 69.0(4) . . ?
O522 Ce3 N111 145.8(4) . . ?
O211 Ce3 N111 72.4(4) . . ?
O231 Ce3 N111 129.3(4) . . ?
O542 Ce3 N111 66.3(4) . . ?
O112 Ce3 N111 63.5(4) . . ?
N541 Ce3 N111 112.3(4) . . ?
O111 Ce3 N211 144.5(4) . . ?
O522 Ce3 N211 76.4(4) . . ?
O211 Ce3 N211 65.6(4) . . ?
O231 Ce3 N211 64.8(4) . . ?
O542 Ce3 N211 126.1(4) . . ?
O112 Ce3 N211 69.0(3) . . ?
N541 Ce3 N211 123.3(4) . . ?
N111 Ce3 N211 121.1(4) . . ?
O421 Ce5 O521 81.2(5) . . ?
O421 Ce5 O121 89.5(5) . . ?
O521 Ce5 O121 85.1(5) . . ?
O421 Ce5 O122 141.1(4) . . ?
O521 Ce5 O122 89.1(4) . . ?
O121 Ce5 O122 127.3(4) . . ?
O421 Ce5 O441 128.1(5) . . ?
O521 Ce5 O441 147.5(5) . . ?
O121 Ce5 O441 81.8(4) . . ?
O122 Ce5 O441 75.8(4) . . ?
O421 Ce5 O541 86.1(4) . . ?
O521 Ce5 O541 127.0(4) . . ?
O121 Ce5 O541 146.3(5) . . ?
O122 Ce5 O541 70.0(4) . . ?
O441 Ce5 O541 74.9(4) . . ?
O421 Ce5 N121 148.9(5) . . ?
O521 Ce5 N121 78.8(5) . . ?
O121 Ce5 N121 65.3(4) . . ?
O122 Ce5 N121 62.3(4) . . ?
O441 Ce5 N121 68.6(5) . . ?
O541 Ce5 N121 125.0(4) . . ?
O421 Ce5 N431 69.1(5) . . ?
O521 Ce5 N431 143.3(4) . . ?
O121 Ce5 N431 74.0(5) . . ?
O122 Ce5 N431 127.6(4) . . ?
O441 Ce5 N431 59.3(4) . . ?
O541 Ce5 N431 73.2(4) . . ?
N121 Ce5 N431 116.8(6) . . ?
O421 Ce5 N531 71.9(4) . . ?
O521 Ce5 N531 68.3(4) . . ?
O121 Ce5 N531 149.2(4) . . ?
O122 Ce5 N531 69.5(4) . . ?
O441 Ce5 N531 129.0(4) . . ?
O541 Ce5 N531 58.8(4) . . ?
N121 Ce5 N531 121.0(4) . . ?
N431 Ce5 N531 118.8(5) . . ?
O221 Ce4 O312 85.3(4) . . ?
O221 Ce4 O622 81.9(5) . . ?
O312 Ce4 O622 90.3(4) . . ?
O221 Ce4 O642 146.9(5) . . ?
O312 Ce4 O642 85.3(4) . . ?
O622 Ce4 O642 129.8(5) . . ?
O221 Ce4 O241 130.0(4) . . ?
O312 Ce4 O241 142.1(4) . . ?
O622 Ce4 O241 83.0(4) . . ?
O642 Ce4 O241 71.3(4) . . ?
O221 Ce4 O332 86.9(4) . . ?
O312 Ce4 O332 127.3(4) . . ?
O622 Ce4 O332 139.7(4) . . ?
O642 Ce4 O332 73.9(4) . . ?
O241 Ce4 O332 75.0(4) . . ?
O221 Ce4 N231 67.6(4) . . ?
O312 Ce4 N231 148.8(4) . . ?
O622 Ce4 N231 71.4(5) . . ?
O642 Ce4 N231 125.8(3) . . ?
O241 Ce4 N231 62.4(4) . . ?
O332 Ce4 N231 68.5(4) . . ?
O221 Ce4 N641 144.6(4) . . ?
O312 Ce4 N641 73.4(4) . . ?
O622 Ce4 N641 70.5(5) . . ?
O642 Ce4 N641 60.3(4) . . ?
O241 Ce4 N641 69.2(4) . . ?
O332 Ce4 N641 128.5(4) . . ?
N231 Ce4 N641 120.6(5) . . ?
O221 Ce4 N321 79.1(5) . . ?
O312 Ce4 N321 68.6(4) . . ?
O622 Ce4 N321 152.5(4) . . ?
O642 Ce4 N321 67.9(5) . . ?
O241 Ce4 N321 124.4(4) . . ?
O332 Ce4 N321 58.7(4) . . ?
N231 Ce4 N321 118.1(5) . . ?
N641 Ce4 N321 116.8(4) . . ?
O221 Ce4 C648 152.7(3) . . ?
O312 Ce4 C648 74.3(3) . . ?
O622 Ce4 C648 115.5(3) . . ?
O642 Ce4 C648 17.2(3) . . ?
O241 Ce4 C648 75.2(3) . . ?
O332 Ce4 C648 91.1(3) . . ?
N231 Ce4 C648 136.1(3) . . ?
N641 Ce4 C648 45.0(3) . . ?
N321 Ce4 C648 76.7(3) . . ?
O531 Ce6 O331 118.0(5) . . ?
O531 Ce6 N521 101.8(6) . . ?
O331 Ce6 N521 92.5(6) . . ?
O531 Ce6 C522 19.8(6) . . ?
O331 Ce6 C522 105.9(9) . . ?
N521 Ce6 C522 87.3(8) . . ?
O531 Ce6 O222 92.2(6) . . ?
O331 Ce6 O222 149.4(4) . . ?
N521 Ce6 O222 75.2(5) . . ?
C522 Ce6 O222 101.5(8) . . ?
O531 Ce6 O532 159.1(5) . . ?
O331 Ce6 O532 77.2(5) . . ?
N521 Ce6 O532 61.2(6) . . ?
C522 Ce6 O532 148.5(7) . . ?
O222 Ce6 O532 72.3(3) . . ?
O531 Ce6 O311 69.7(7) . . ?
O331 Ce6 O311 123.2(4) . . ?
N521 Ce6 O311 143.5(6) . . ?
C522 Ce6 O311 89.4(6) . . ?
O222 Ce6 O311 69.9(4) . . ?
O532 Ce6 O311 115.7(4) . . ?
O531 Ce6 C527 80.0(6) . . ?
O331 Ce6 C527 91.5(7) . . ?
N521 Ce6 C527 25.4(7) . . ?
C522 Ce6 C527 63.2(8) . . ?
O222 Ce6 C527 88.7(6) . . ?
O532 Ce6 C527 85.5(7) . . ?
O311 Ce6 C527 141.5(6) . . ?
O531 Ce6 N311 76.5(5) . . ?
O331 Ce6 N311 65.1(5) . . ?
N521 Ce6 N311 151.8(7) . . ?
C522 Ce6 N311 83.1(8) . . ?
O222 Ce6 N311 132.7(5) . . ?
O532 Ce6 N311 124.3(5) . . ?
O311 Ce6 N311 63.0(4) . . ?
C527 Ce6 N311 132.3(8) . . ?
O531 Ce6 O242 129.1(6) . . ?
O331 Ce6 O242 68.2(4) . . ?
N521 Ce6 O242 129.0(6) . . ?
C522 Ce6 O242 142.4(6) . . ?
O222 Ce6 O242 97.7(5) . . ?
O532 Ce6 O242 68.5(3) . . ?
O311 Ce6 O242 67.4(5) . . ?
C527 Ce6 O242 149.6(6) . . ?
N311 Ce6 O242 60.3(4) . . ?
O531 Ce6 C318 108.6(5) . . ?
O331 Ce6 C318 16.7(5) . . ?
N521 Ce6 C318 108.5(7) . . ?
C522 Ce6 C318 101.2(9) . . ?
O222 Ce6 C318 157.2(5) . . ?
O532 Ce6 C318 89.5(5) . . ?
O311 Ce6 C318 107.8(5) . . ?
C527 Ce6 C318 103.9(8) . . ?
N311 Ce6 C318 48.4(5) . . ?
O242 Ce6 C318 62.0(5) . . ?
O531 Ce6 C521 43.4(6) . . ?
O331 Ce6 C521 98.3(7) . . ?
N521 Ce6 C521 63.6(7) . . ?
C522 Ce6 C521 24.8(5) . . ?
O222 Ce6 C521 100.9(6) . . ?
O532 Ce6 C521 124.3(5) . . ?
O311 Ce6 C521 112.7(5) . . ?
C527 Ce6 C521 38.8(7) . . ?
N311 Ce6 C521 101.2(6) . . ?
O242 Ce6 C521 160.1(6) . . ?
C318 Ce6 C521 100.8(7) . . ?
O311 Ce6' O242 94.2(7) . . ?
O311 Ce6' O222 90.4(5) . . ?
O242 Ce6' O222 136.8(6) . . ?
O311 Ce6' N241 93.0(8) . . ?
O242 Ce6' N241 67.0(6) . . ?
O222 Ce6' N241 69.9(6) . . ?
O311 Ce6' O531 72.4(8) . . ?
O242 Ce6' O531 134.8(5) . . ?
O222 Ce6' O531 87.4(5) . . ?
N241 Ce6' O531 153.1(6) . . ?
O311 Ce6' O532 160.4(6) . . ?
O242 Ce6' O532 81.6(3) . . ?
O222 Ce6' O532 80.0(3) . . ?
N241 Ce6' O532 67.7(5) . . ?
O531 Ce6' O532 123.7(5) . . ?
O311 Ce6' O331 127.4(5) . . ?
O242 Ce6' O331 70.6(4) . . ?
O222 Ce6' O331 135.4(4) . . ?
N241 Ce6' O331 122.5(5) . . ?
O531 Ce6' O331 83.6(4) . . ?
O532 Ce6' O331 69.4(4) . . ?
O311 Ce6' N311 69.4(4) . . ?
O242 Ce6' N311 67.3(4) . . ?
O222 Ce6' N311 151.3(4) . . ?
N241 Ce6' N311 129.1(5) . . ?
O531 Ce6' N311 67.6(4) . . ?
O532 Ce6' N311 125.0(5) . . ?
O331 Ce6' N311 58.2(5) . . ?
O311 Ce6' N521 138.2(6) . . ?
O242 Ce6' N521 126.5(4) . . ?
O222 Ce6' N521 67.5(4) . . ?
N241 Ce6' N521 110.3(5) . . ?
O531 Ce6' N521 71.6(5) . . ?
O532 Ce6' N521 52.8(5) . . ?
O331 Ce6' N521 68.2(5) . . ?
N311 Ce6' N521 114.2(6) . . ?
O311 Ce6' C248 93.0(6) . . ?
O242 Ce6' C248 20.7(4) . . ?
O222 Ce6' C248 116.2(4) . . ?
N241 Ce6' C248 46.4(5) . . ?
O531 Ce6' C248 152.8(4) . . ?
O532 Ce6' C248 76.3(4) . . ?
O331 Ce6' C248 87.7(5) . . ?
N311 Ce6' C248 85.9(5) . . ?
N521 Ce6' C248 128.3(5) . . ?
O511 Ce7 O442 140.8(5) . . ?
O511 Ce7 O322 83.0(4) . . ?
O442 Ce7 O322 87.8(5) . . ?
O511 Ce7 O422 85.0(5) . . ?
O442 Ce7 O422 132.2(5) . . ?
O322 Ce7 O422 85.3(4) . . ?
O511 Ce7 O342 84.2(4) . . ?
O442 Ce7 O342 72.8(4) . . ?
O322 Ce7 O342 129.7(4) . . ?
O422 Ce7 O342 141.4(4) . . ?
O511 Ce7 O512 131.7(3) . . ?
O442 Ce7 O512 73.5(4) . . ?
O322 Ce7 O512 142.2(3) . . ?
O422 Ce7 O512 83.8(3) . . ?
O342 Ce7 O512 76.3(3) . . ?
O511 Ce7 N341 66.6(5) . . ?
O442 Ce7 N341 74.7(5) . . ?
O322 Ce7 N341 66.7(4) . . ?
O422 Ce7 N341 141.6(4) . . ?
O342 Ce7 N341 63.5(3) . . ?
O512 Ce7 N341 134.3(3) . . ?
O511 Ce7 N441 145.1(4) . . ?
O442 Ce7 N441 65.0(4) . . ?
O322 Ce7 N441 73.9(4) . . ?
O422 Ce7 N441 67.6(5) . . ?
O342 Ce7 N441 130.7(4) . . ?
O512 Ce7 N441 68.4(3) . . ?
N341 Ce7 N441 123.7(4) . . ?
O511 Ce7 N511 71.3(4) . . ?
O442 Ce7 N511 125.9(4) . . ?
O322 Ce7 N511 146.2(4) . . ?
O422 Ce7 N511 71.3(4) . . ?
O342 Ce7 N511 70.1(4) . . ?
O512 Ce7 N511 60.6(5) . . ?
N341 Ce7 N511 118.9(5) . . ?
N441 Ce7 N511 116.3(5) . . ?
O511 Ce7 C52' 17.1(6) . . ?
O442 Ce7 C52' 130.4(7) . . ?
O322 Ce7 C52' 95.8(5) . . ?
O422 Ce7 C52' 97.3(7) . . ?
O342 Ce7 C52' 67.2(6) . . ?
O512 Ce7 C52' 121.5(6) . . ?
N341 Ce7 C52' 62.0(6) . . ?
N441 Ce7 C52' 162.0(6) . . ?
N511 Ce7 C52' 64.6(7) . . ?
O511 Ce7 C448 152.1(4) . . ?
O442 Ce7 C448 16.6(4) . . ?
O322 Ce7 C448 81.1(3) . . ?
O422 Ce7 C448 116.1(4) . . ?
O342 Ce7 C448 88.6(4) . . ?
O512 Ce7 C448 71.7(4) . . ?
N341 Ce7 C448 86.1(4) . . ?
N441 Ce7 C448 48.6(4) . . ?
N511 Ce7 C448 130.8(5) . . ?
C52' Ce7 C448 145.9(8) . . ?
O412 Ce8 O131 89.3(5) . . ?
O412 Ce8 O612 85.8(5) . . ?
O131 Ce8 O612 84.0(4) . . ?
O412 Ce8 O432 128.0(5) . . ?
O131 Ce8 O432 140.2(4) . . ?
O612 Ce8 O432 85.4(4) . . ?
O412 Ce8 O132 81.2(4) . . ?
O131 Ce8 O132 130.3(4) . . ?
O612 Ce8 O132 142.7(4) . . ?
O432 Ce8 O132 75.7(3) . . ?
O412 Ce8 O632 144.8(4) . . ?
O131 Ce8 O632 85.3(4) . . ?
O612 Ce8 O632 128.0(4) . . ?
O432 Ce8 O632 71.6(3) . . ?
O132 Ce8 O632 76.1(4) . . ?
O412 Ce8 N131 73.1(5) . . ?
O131 Ce8 N131 69.5(4) . . ?
O612 Ce8 N131 145.9(4) . . ?
O432 Ce8 N131 128.7(4) . . ?
O132 Ce8 N131 61.0(4) . . ?
O632 Ce8 N131 72.4(4) . . ?
O412 Ce8 N421 70.5(5) . . ?
O131 Ce8 N421 152.4(5) . . ?
O612 Ce8 N421 76.2(5) . . ?
O432 Ce8 N421 57.7(5) . . ?
O132 Ce8 N421 66.6(4) . . ?
O632 Ce8 N421 122.1(4) . . ?
N131 Ce8 N421 119.1(5) . . ?
O412 Ce8 N621 148.8(4) . . ?
O131 Ce8 N621 71.4(4) . . ?
O612 Ce8 N621 68.5(5) . . ?
O432 Ce8 N621 69.1(4) . . ?
O132 Ce8 N621 130.0(4) . . ?
O632 Ce8 N621 59.8(4) . . ?
N131 Ce8 N621 119.3(5) . . ?
N421 Ce8 N621 117.2(4) . . ?
C112 C111 C116 125.3(13) . . ?
C112 C111 C117 120.6(13) . . ?
C116 C111 C117 114.0(13) . . ?
O111 C112 C113 117.5(13) . . ?
O111 C112 C111 127.6(12) . . ?
C113 C112 C111 114.7(13) . . ?
C112 C113 C114 125.4(14) . . ?
C113 C114 C115 115.0(14) . . ?
C116 C115 C114 124.5(14) . . ?
C115 C116 C111 114.5(14) . . ?
N111 C117 C111 124.7(14) . . ?
O112 C118 N112 124.0(15) . . ?
O112 C118 C151 118.9(13) . . ?
N112 C118 C151 116.9(14) . . ?
C127 C121 C122 125(3) . . ?
C127 C121 C126 122(3) . . ?
C122 C121 C126 113.3(18) . . ?
C121 C122 C123 125.0(19) . . ?
C121 C122 O121 112.0(15) . . ?
C123 C122 O121 121.3(18) . . ?
C124 C123 C122 112.7(19) . . ?
C123 C124 C125 125.4(19) . . ?
C126 C125 C124 113(2) . . ?
C125 C126 C121 122(2) . . ?
N121 C127 C121 136(4) . . ?
C22' C21' C26' 111.9(17) . . ?
C22' C21' C27' 127(2) . . ?
C26' C21' C27' 118(2) . . ?
O121 C22' C21' 117(3) . . ?
O121 C22' C23' 107(2) . . ?
C21' C22' C23' 128.0(19) . . ?
C24' C23' C22' 112.1(18) . . ?
C23' C24' C25' 127.3(19) . . ?
C26' C25' C24' 112(2) . . ?
C25' C26' C21' 127(2) . . ?
N121 C27' C21' 92(3) . . ?
N122 C128 O122 131.4(11) . . ?
N122 C128 C153 118.3(13) . . ?
O122 C128 C153 110.3(14) . . ?
C136 C131 C132 123.4(14) . . ?
C136 C131 C137 121.1(16) . . ?
C132 C131 C137 114.4(14) . . ?
O131 C132 C131 126.9(12) . . ?
O131 C132 C133 116.9(14) . . ?
C131 C132 C133 116.3(14) . . ?
C134 C133 C132 122.9(15) . . ?
C133 C134 C135 116.8(15) . . ?
C136 C135 C134 122.1(16) . . ?
C135 C136 C131 116.2(15) . . ?
N131 C137 C131 132.0(16) . . ?
O132 C138 N132 125.1(13) . . ?
O132 C138 C161 119.6(11) . . ?
N132 C138 C161 115.3(13) . . ?
C142 C141 C146 120.3(14) . . ?
C142 C141 C147 127.1(14) . . ?
C146 C141 C147 112.6(14) . . ?
C143 C142 O141 124.9(13) . . ?
C143 C142 C141 118.2(14) . . ?
O141 C142 C141 116.5(13) . . ?
C142 C143 C144 121.1(15) . . ?
C145 C144 C143 119.4(15) . . ?
C146 C145 C144 119.9(15) . . ?
C145 C146 C141 119.1(15) . . ?
N141 C147 C141 122.5(16) . . ?
O142 C148 N142 126.2(11) . . ?
O142 C148 C163 120.7(12) . . ?
N142 C148 C163 113.0(13) . . ?
C156 C151 C152 118.4(16) . . ?
C156 C151 C118 114.8(14) . . ?
C152 C151 C118 126.7(15) . . ?
C153 C152 C151 122.2(18) . . ?
C154 C153 C152 117.1(19) . . ?
C154 C153 C128 127.8(18) . . ?
C152 C153 C128 115.0(18) . . ?
C153 C154 C155 122.7(18) . . ?
O151 C155 C154 121.6(15) . . ?
O151 C155 C156 113.4(11) . . ?
C154 C155 C156 124.8(16) . . ?
C155 C156 C151 114.4(14) . . ?
C166 C161 C162 124.7(19) . . ?
C166 C161 C138 108.4(17) . . ?
C162 C161 C138 126.9(13) . . ?
C163 C162 C161 123.6(15) . . ?
C162 C163 C148 125.6(16) . . ?
C162 C163 C164 114.5(17) . . ?
C148 C163 C164 119.9(14) . . ?
C163 C164 C165 111.1(16) . . ?
C166 C165 C164 131(2) . . ?
C166 C165 O152 135(2) . . ?
C164 C165 O152 93.0(17) . . ?
C165 C166 C161 114(3) . . ?
C175 C170 C171 119.8(16) . . ?
C175 C170 C180 115.5(15) . . ?
C171 C170 C180 124.5(15) . . ?
C172 C171 C170 125.2(15) . . ?
C172 C171 C176 114.7(16) . . ?
C170 C171 C176 120.1(16) . . ?
C173 C172 C171 118.7(16) . . ?
C173 C172 C177 114.3(17) . . ?
C171 C172 C177 126.7(16) . . ?
C172 C173 C174 122.3(16) . . ?
C172 C173 C181 125.2(16) . . ?
C174 C173 C181 112.5(17) . . ?
C173 C174 C175 114.8(15) . . ?
C173 C174 C178 129.3(18) . . ?
C175 C174 C178 115.8(17) . . ?
C170 C175 C174 118.9(16) . . ?
C170 C175 C179 122.1(16) . . ?
C174 C175 C179 118.9(16) . . ?
O151 C180 C170 111.2(12) . . ?
O152 C181 C173 108.1(13) . . ?
C217 C211 C212 122.1(17) . . ?
C217 C211 C216 109.7(17) . . ?
C212 C211 C216 126.3(14) . . ?
O211 C212 C213 118.4(11) . . ?
O211 C212 C211 126.6(12) . . ?
C213 C212 C211 114.0(13) . . ?
C212 C213 C214 126.1(13) . . ?
C213 C214 C215 114.1(13) . . ?
C216 C215 C214 123.9(14) . . ?
C215 C216 C211 115.3(14) . . ?
C211 C217 N211 133(2) . . ?
C253 C218 N212 132.7(14) . . ?
C253 C218 O231 117.4(14) . . ?
N212 C218 O231 109.4(12) . . ?
C222 C221 C226 114.4(16) . . ?
C222 C221 C227 123.0(18) . . ?
C226 C221 C227 122.3(18) . . ?
O212 C222 C221 120.3(14) . . ?
O212 C222 C223 113.1(14) . . ?
C221 C222 C223 126.3(16) . . ?
C224 C223 C222 114.9(16) . . ?
C223 C224 C225 125.4(16) . . ?
C224 C225 C226 113.0(16) . . ?
C221 C226 C225 124.6(16) . . ?
N221 C227 C221 126(2) . . ?
O232 C228 N222 122.7(12) . . ?
O232 C228 C251 132.8(14) . . ?
N222 C228 C251 104.5(13) . . ?
C237 C231 C236 127(2) . . ?
C237 C231 C232 113(2) . . ?
C236 C231 C232 119(2) . . ?
O221 C232 C231 134(2) . . ?
O221 C232 C233 106(2) . . ?
C231 C232 C233 120(2) . . ?
C234 C233 C232 118(2) . . ?
C235 C234 C233 120(2) . . ?
C234 C235 C236 119(2) . . ?
C231 C236 C235 120(2) . . ?
N231 C237 C231 127(2) . . ?
N231 C237 C41' 125.1(18) . . ?
C231 C237 C41' 16(2) . . ?
C46' C41' C42' 110.7(16) . . ?
C46' C41' C237 119.9(17) . . ?
C42' C41' C237 129.0(16) . . ?
O221 C42' C41' 114.6(13) . . ?
O221 C42' C43' 116.3(15) . . ?
C41' C42' C43' 129.1(15) . . ?
C44' C43' C42' 109.9(16) . . ?
C43' C44' C45' 129.7(16) . . ?
C46' C45' C44' 109.3(16) . . ?
C41' C46' C45' 130.1(17) . . ?
O241 C238 N232 129.6(11) . . ?
O241 C238 C261 120.2(13) . . ?
N232 C238 C261 109.8(13) . . ?
C242 C241 C246 120.4(14) . . ?
C242 C241 C247 125.4(14) . . ?
C246 C241 C247 114.1(15) . . ?
O222 C242 C241 121.8(12) . . ?
O222 C242 C243 119.0(13) . . ?
C241 C242 C243 119.2(13) . . ?
C244 C243 C242 120.7(14) . . ?
C243 C244 C245 119.8(14) . . ?
C246 C245 C244 119.5(14) . . ?
C241 C246 C245 120.2(15) . . ?
C241 C247 N241 110.2(17) . . ?
O242 C248 C263 122.5(18) . . ?
O242 C248 N242 127.4(12) . . ?
C263 C248 N242 109.6(16) . . ?
O242 C248 Ce6' 37.6(5) . . ?
C263 C248 Ce6' 159.9(16) . . ?
N242 C248 Ce6' 89.9(10) . . ?
C252 C251 C256 111.2(11) . . ?
C252 C251 C228 139.5(13) . . ?
C256 C251 C228 109.1(13) . . ?
C251 C252 C253 127.5(11) . . ?
C218 C253 C254 131.7(12) . . ?
C218 C253 C252 117.5(13) . . ?
C254 C253 C252 106.6(8) . . ?
C253 C254 C255 134.6(9) . . ?
C254 C255 O251 129.0(10) . . ?
C254 C255 C256 110.0(10) . . ?
O251 C255 C256 120.9(11) . . ?
C255 C256 C251 125.5(11) . . ?
C266 C261 C262 122.0(17) . . ?
C266 C261 C238 120.4(18) . . ?
C262 C261 C238 116.5(17) . . ?
C261 C262 C263 124.2(18) . . ?
C264 C263 C248 135(2) . . ?
C264 C263 C262 105(2) . . ?
C248 C263 C262 120.4(19) . . ?
C263 C264 C265 133(3) . . ?
C264 C265 C266 122(2) . . ?
C264 C265 O252 135.6(19) . . ?
C266 C265 O252 102(2) . . ?
C261 C266 C265 114(2) . . ?
C271 C270 C275 115.2(13) . . ?
C271 C270 C280 111.4(15) . . ?
C275 C270 C280 133.4(15) . . ?
C272 C271 C270 123.8(14) . . ?
C272 C271 C276 115.1(15) . . ?
C270 C271 C276 120.8(16) . . ?
C271 C272 C273 114.6(14) . . ?
C271 C272 C277 121.7(18) . . ?
C273 C272 C277 121.4(18) . . ?
C281 C273 C274 108.4(16) . . ?
C281 C273 C272 124.4(16) . . ?
C274 C273 C272 125.8(15) . . ?
C275 C274 C273 115.1(15) . . ?
C275 C274 C278 110.1(19) . . ?
C273 C274 C278 134.0(19) . . ?
C274 C275 C270 124.3(14) . . ?
C274 C275 C279 125.2(17) . . ?
C270 C275 C279 110.0(16) . . ?
O251 C280 C270 107.0(14) . . ?
C273 C281 O252 106.8(14) . . ?
C312 C311 C316 117.4(15) . . ?
C312 C311 C317 124.9(15) . . ?
C316 C311 C317 117.7(15) . . ?
C311 C312 C313 121.0(14) . . ?
C311 C312 O311 117.2(13) . . ?
C313 C312 O311 121.5(12) . . ?
C314 C313 C312 117.2(15) . . ?
C315 C314 C313 122.4(15) . . ?
C314 C315 C316 118.0(15) . . ?
C315 C316 C311 122.0(15) . . ?
N311 C317 C311 122.0(19) . . ?
C317 N311 N312 116.9(17) . . ?
C317 N311 Ce6 137.6(15) . . ?
N312 N311 Ce6 104.4(11) . . ?
C317 N311 Ce6' 129.4(16) . . ?
N312 N311 Ce6' 112.6(11) . . ?
Ce6 N311 Ce6' 21.97(17) . . ?
N311 N312 C318 119.0(14) . . ?
C318 O331 Ce6 131.9(13) . . ?
C318 O331 Ce6' 121.8(14) . . ?
Ce6 O331 Ce6' 21.5(2) . . ?
C356 C351 C352 120.7(19) . . ?
C356 C351 C318 114.0(17) . . ?
C352 C351 C318 125(2) . . ?
C351 C352 C353 113.4(18) . . ?
C354 C353 C328 124(2) . . ?
C354 C353 C352 127.4(17) . . ?
C328 C353 C352 109(2) . . ?
C353 C354 C355 120.5(19) . . ?
O351 C355 C354 124.4(16) . . ?
O351 C355 C356 119.0(14) . . ?
C354 C355 C356 116.1(18) . . ?
C351 C356 C355 121.8(17) . . ?
O331 C318 N312 119.6(19) . . ?
O331 C318 C351 126.6(19) . . ?
N312 C318 C351 113.9(16) . . ?
O331 C318 Ce6 31.4(9) . . ?
N312 C318 Ce6 88.2(11) . . ?
C351 C318 Ce6 157.9(14) . . ?
C326 C321 C322 115.9(12) . . ?
C326 C321 C327 118.0(14) . . ?
C322 C321 C327 126.0(13) . . ?
O312 C322 C323 114.2(11) . . ?
O312 C322 C321 122.1(11) . . ?
C323 C322 C321 123.7(12) . . ?
C324 C323 C322 114.5(13) . . ?
C323 C324 C325 125.1(14) . . ?
C326 C325 C324 116.5(14) . . ?
C325 C326 C321 123.6(14) . . ?
N321 C327 C321 119.4(15) . . ?
C353 C328 O332 129(3) . . ?
C353 C328 N322 128.0(19) . . ?
O332 C328 N322 103(2) . . ?
C336 C331 C332 113.7(12) . . ?
C336 C331 C337 123.9(13) . . ?
C332 C331 C337 121.7(12) . . ?
O321 C332 C331 118.8(11) . . ?
O321 C332 C333 115.3(11) . . ?
C331 C332 C333 125.4(11) . . ?
C334 C333 C332 115.2(12) . . ?
C333 C334 C335 124.7(13) . . ?
C334 C335 C336 114.1(12) . . ?
C331 C336 C335 126.4(13) . . ?
N331 C337 C331 132.5(15) . . ?
O341 C338 N332 125.9(11) . . ?
O341 C338 C361 116.3(13) . . ?
N332 C338 C361 117.8(13) . . ?
C347 C341 C342 126.4(15) . . ?
C347 C341 C346 115.9(15) . . ?
C342 C341 C346 117.6(13) . . ?
O322 C342 C343 122.5(12) . . ?
O322 C342 C341 115.9(11) . . ?
C343 C342 C341 121.6(13) . . ?
C342 C343 C344 119.0(13) . . ?
C345 C344 C343 121.9(13) . . ?
C346 C345 C344 116.7(14) . . ?
C345 C346 C341 122.8(14) . . ?
N341 C347 C341 126.5(17) . . ?
O342 C348 N342 129.3(11) . . ?
O342 C348 C363 118.0(12) . . ?
N342 C348 C363 112.5(12) . . ?
C366 C361 C362 117.8(17) . . ?
C366 C361 C338 114.9(16) . . ?
C362 C361 C338 127.3(14) . . ?
C363 C362 C361 121.2(15) . . ?
C362 C363 C364 124.6(15) . . ?
C362 C363 C348 122.9(14) . . ?
C364 C363 C348 112.0(14) . . ?
C365 C364 C363 116.2(17) . . ?
O352 C365 C364 119.8(17) . . ?
O352 C365 C366 120.1(16) . . ?
C364 C365 C366 119.8(16) . . ?
C361 C366 C365 119.8(16) . . ?
C371 C370 C375 118(2) . . ?
C371 C370 C380 117.6(19) . . ?
C375 C370 C380 124(2) . . ?
C370 C371 C372 121(2) . . ?
C370 C371 C377 118.9(17) . . ?
C372 C371 C377 119.9(18) . . ?
C373 C372 C371 121.8(18) . . ?
C373 C372 C376 118.5(17) . . ?
C371 C372 C376 119.4(18) . . ?
C374 C373 C381 116(2) . . ?
C374 C373 C372 120.4(18) . . ?
C381 C373 C372 124.0(19) . . ?
C373 C374 C379 120.8(19) . . ?
C373 C374 C375 115(2) . . ?
C379 C374 C375 124(3) . . ?
C370 C375 C374 124(2) . . ?
C370 C375 C378 113(2) . . ?
C374 C375 C378 122.6(19) . . ?
O351 C380 C370 105.7(13) . . ?
C373 C381 O352 109.6(14) . . ?
C417 C411 C412 122.8(15) . . ?
C417 C411 C416 121.0(16) . . ?
C412 C411 C416 115.9(14) . . ?
O411 C412 C413 108.5(13) . . ?
O411 C412 C411 127.9(13) . . ?
C413 C412 C411 123.6(14) . . ?
C412 C413 C414 116.2(14) . . ?
C415 C414 C413 124.4(15) . . ?
C416 C415 C414 115.7(14) . . ?
C415 C416 C411 124.1(15) . . ?
N411 C417 C411 121.9(19) . . ?
O431 C418 N412 122.6(18) . . ?
O431 C418 C451 123.8(14) . . ?
N412 C418 C451 113.6(15) . . ?
C422 C421 C426 118.3(13) . . ?
C422 C421 C427 117.6(14) . . ?
C426 C421 C427 124.0(15) . . ?
O412 C422 C421 123.0(11) . . ?
O412 C422 C423 115.9(12) . . ?
C421 C422 C423 120.9(14) . . ?
C424 C423 C422 119.2(15) . . ?
C425 C424 C423 121.0(15) . . ?
C424 C425 C426 119.0(15) . . ?
C421 C426 C425 120.8(15) . . ?
N421 C427 C421 136.0(16) . . ?
O432 C428 N422 124.6(11) . . ?
O432 C428 C453 120.9(14) . . ?
N422 C428 C453 114.3(14) . . ?
C436 C431 C432 121.5(13) . . ?
C436 C431 C437 116.2(14) . . ?
C432 C431 C437 121.2(13) . . ?
O421 C432 C433 117.6(13) . . ?
O421 C432 C431 124.7(11) . . ?
C433 C432 C431 117.3(13) . . ?
C434 C433 C432 122.1(15) . . ?
C433 C434 C435 117.7(15) . . ?
C436 C435 C434 123.8(14) . . ?
C435 C436 C431 117.0(14) . . ?
N431 C437 C431 127.2(15) . . ?
N432 C438 O441 120.2(14) . . ?
N432 C438 C461 124.2(16) . . ?
O441 C438 C461 115.2(13) . . ?
C447 C441 C442 119.6(14) . . ?
C447 C441 C446 120.6(15) . . ?
C442 C441 C446 119.8(13) . . ?
O422 C442 C443 113.7(12) . . ?
O422 C442 C441 127.3(12) . . ?
C443 C442 C441 118.9(13) . . ?
C442 C443 C444 120.1(14) . . ?
C445 C444 C443 120.1(15) . . ?
C444 C445 C446 121.2(15) . . ?
C445 C446 C441 119.6(15) . . ?
C441 C447 N441 128.0(17) . . ?
O442 C448 N442 121.0(11) . . ?
O442 C448 C463 136.6(16) . . ?
N442 C448 C463 102.0(15) . . ?
O442 C448 Ce7 33.5(8) . . ?
N442 C448 Ce7 87.9(6) . . ?
C463 C448 Ce7 170.1(14) . . ?
C456 C451 C452 120.6(19) . . ?
C456 C451 C418 115.3(17) . . ?
C452 C451 C418 121.8(16) . . ?
C453 C452 C451 120.1(17) . . ?
C452 C453 C454 117.6(18) . . ?
C452 C453 C428 114.2(16) . . ?
C454 C453 C428 128.0(18) . . ?
C453 C454 C455 120.5(18) . . ?
C456 C455 O451 112.4(14) . . ?
C456 C455 C454 124.0(16) . . ?
O451 C455 C454 123.5(17) . . ?
C455 C456 C451 116.1(18) . . ?
C466 C461 C438 114.7(17) . . ?
C466 C461 C462 123.9(17) . . ?
C438 C461 C462 121.5(16) . . ?
C461 C462 C463 127.9(16) . . ?
C464 C463 C462 107.1(17) . . ?
C464 C463 C448 115.5(14) . . ?
C462 C463 C448 137.3(16) . . ?
C465 C464 C463 123.0(16) . . ?
C466 C465 C464 126.0(18) . . ?
C466 C465 O452 123.5(16) . . ?
C464 C465 O452 110.5(17) . . ?
C461 C466 C465 111.9(18) . . ?
C475 C470 C471 119.8(16) . . ?
C475 C470 C480 122.5(15) . . ?
C471 C470 C480 117.6(16) . . ?
C470 C471 C472 118.8(16) . . ?
C470 C471 C478 121.2(15) . . ?
C472 C471 C478 120.0(15) . . ?
C473 C472 C471 116.6(15) . . ?
C473 C472 C479 126.7(16) . . ?
C471 C472 C479 116.6(16) . . ?
C474 C473 C472 127.5(19) . . ?
C474 C473 C481 116.5(18) . . ?
C472 C473 C481 115.9(18) . . ?
C473 C474 C475 109.5(18) . . ?
C473 C474 C476 126.9(18) . . ?
C475 C474 C476 123.5(18) . . ?
C470 C475 C474 127.6(17) . . ?
C470 C475 C477 118.3(18) . . ?
C474 C475 C477 114.2(17) . . ?
O451 C480 C470 108.4(13) . . ?
O452 C481 C473 102.8(14) . . ?
C512 C511 C516 127.0(17) . . ?
C512 C511 C517 114(2) . . ?
C516 C511 C517 118.8(19) . . ?
O511 C512 C513 116.4(15) . . ?
O511 C512 C511 131.0(17) . . ?
C513 C512 C511 112.0(17) . . ?
C512 C513 C514 127.1(17) . . ?
C515 C514 C513 111.9(18) . . ?
C516 C515 C514 124.7(18) . . ?
C515 C516 C511 113.1(17) . . ?
N511 C517 C511 128(3) . . ?
C52' C51' C56' 119(2) . . ?
C52' C51' C57' 124(5) . . ?
C56' C51' C57' 117(5) . . ?
O511 C52' C53' 121(2) . . ?
O511 C52' C51' 118(2) . . ?
C53' C52' C51' 119(2) . . ?
O511 C52' Ce7 30.1(11) . . ?
C53' C52' Ce7 142.0(18) . . ?
C51' C52' Ce7 97.9(16) . . ?
C52' C53' C54' 119(2) . . ?
C55' C54' C53' 116(3) . . ?
C56' C55' C54' 116(3) . . ?
C55' C56' C51' 120(2) . . ?
N511 C57' C51' 126(8) . . ?
O512 C518 N512 129(2) . . ?
O512 C518 C551 121(2) . . ?
N512 C518 C551 109.3(18) . . ?
C517 N511 C57' 61(5) . . ?
C517 N511 N512 108(2) . . ?
C57' N511 N512 114(4) . . ?
C517 N511 Ce7 130.0(19) . . ?
C57' N511 Ce7 105(5) . . ?
N512 N511 Ce7 120.7(15) . . ?
N511 N512 C518 108.9(19) . . ?
C527 N521 N522 127(2) . . ?
C527 N521 Ce6 96.2(19) . . ?
N522 N521 Ce6 133.3(16) . . ?
C527 N521 Ce6' 112(2) . . ?
N522 N521 Ce6' 120.1(15) . . ?
Ce6 N521 Ce6' 17.3(2) . . ?
C528 N522 N521 102.3(18) . . ?
C518 O512 Ce7 119.3(14) . . ?
C528 O532 Ce6' 126.9(14) . . ?
C528 O532 Ce6 110.1(14) . . ?
Ce6' O532 Ce6 24.25(18) . . ?
C552 C551 C556 120.3(19) . . ?
C552 C551 C518 125(2) . . ?
C556 C551 C518 114.5(18) . . ?
C551 C552 C553 115(2) . . ?
C554 C553 C552 122.5(19) . . ?
C554 C553 C528 116.0(19) . . ?
C552 C553 C528 121(2) . . ?
C555 C554 C553 124.0(19) . . ?
O551 C555 C554 126.7(17) . . ?
O551 C555 C556 117.6(16) . . ?
C554 C555 C556 116(2) . . ?
C555 C556 C551 121.8(19) . . ?
C522 C521 C526 140(2) . . ?
C522 C521 C527 99.7(18) . . ?
C526 C521 C527 119.6(18) . . ?
C522 C521 Ce6 44.7(11) . . ?
C526 C521 Ce6 175.0(16) . . ?
C527 C521 Ce6 55.8(11) . . ?
O531 C522 C521 146(3) . . ?
O531 C522 C523 108(2) . . ?
C521 C522 C523 99.9(19) . . ?
O531 C522 Ce6 43.0(12) . . ?
C521 C522 Ce6 110.5(14) . . ?
C523 C522 Ce6 149.5(17) . . ?
C522 C523 C524 138(2) . . ?
C522 C523 O531 26.4(11) . . ?
C524 C523 O531 163.8(18) . . ?
C525 C524 C523 100(2) . . ?
C526 C525 C524 135(3) . . ?
C525 C526 C521 99(2) . . ?
C36' C31' C32' 119.8(9) . . ?
C36' C31' C527 136.1(18) . . ?
C32' C31' C527 98.2(15) . . ?
C33' C32' C31' 119.3(9) . . ?
C33' C32' O531 99.4(10) . . ?
C31' C32' O531 141.0(11) . . ?
C32' C33' C34' 120.0(9) . . ?
C33' C34' C35' 119.4(9) . . ?
C36' C35' C34' 119.5(9) . . ?
C31' C36' C35' 119.6(9) . . ?
N521 C527 C31' 149(3) . . ?
N521 C527 C521 141(3) . . ?
C31' C527 C521 28.2(13) . . ?
N521 C527 Ce6 58.4(17) . . ?
C31' C527 Ce6 93.6(13) . . ?
C521 C527 Ce6 85.5(12) . . ?
O532 C528 N522 131(2) . . ?
O532 C528 C553 122(2) . . ?
N522 C528 C553 106.2(19) . . ?
C532 C531 C536 120.7(14) . . ?
C532 C531 C537 130.9(14) . . ?
C536 C531 C537 108.4(14) . . ?
O521 C532 C533 125.1(15) . . ?
O521 C532 C531 116.7(13) . . ?
C533 C532 C531 118.2(14) . . ?
C534 C533 C532 122.7(15) . . ?
C535 C534 C533 118.2(15) . . ?
C534 C535 C536 120.8(15) . . ?
C531 C536 C535 118.6(15) . . ?
N531 C537 C531 118.7(15) . . ?
N532 C538 O541 116.9(12) . . ?
N532 C538 C561 135.5(14) . . ?
O541 C538 C561 107.0(16) . . ?
C546 C541 C542 119.1(14) . . ?
C546 C541 C547 124.3(17) . . ?
C542 C541 C547 115.4(17) . . ?
C541 C542 C543 120.0(15) . . ?
C541 C542 O522 124.7(12) . . ?
C543 C542 O522 115.1(13) . . ?
C544 C543 C542 119.2(15) . . ?
C543 C544 C545 119.4(15) . . ?
C546 C545 C544 119.8(16) . . ?
C545 C546 C541 120.4(16) . . ?
N541 C547 C541 132(2) . . ?
O542 C548 N542 119.5(12) . . ?
O542 C548 C563 118.0(15) . . ?
N542 C548 C563 122.3(15) . . ?
C566 C561 C562 115.3(19) . . ?
C566 C561 C538 128.4(15) . . ?
C562 C561 C538 115.8(17) . . ?
C563 C562 C561 121(2) . . ?
C564 C563 C562 127(2) . . ?
C564 C563 C548 116.5(17) . . ?
C562 C563 C548 115.8(18) . . ?
C563 C564 C565 115.2(17) . . ?
O552 C565 C566 114.1(17) . . ?
O552 C565 C564 127.4(14) . . ?
C566 C565 C564 118.4(18) . . ?
C561 C566 C565 121.5(18) . . ?
C575 C570 C580 114(2) . . ?
C575 C570 C571 114(2) . . ?
C580 C570 C571 132.3(18) . . ?
C572 C571 C570 126.1(17) . . ?
C572 C571 C576 128(2) . . ?
C570 C571 C576 105.9(19) . . ?
C573 C572 C571 121(2) . . ?
C573 C572 C577 123(2) . . ?
C571 C572 C577 115.2(18) . . ?
C572 C573 C581 122(2) . . ?
C572 C573 C574 117.3(19) . . ?
C581 C573 C574 120.2(17) . . ?
C575 C574 C573 117.7(17) . . ?
C575 C574 C578 129(2) . . ?
C573 C574 C578 113.6(19) . . ?
C570 C575 C574 123(2) . . ?
C570 C575 C579 125(2) . . ?
C574 C575 C579 111.2(19) . . ?
O551 C580 C570 108.5(14) . . ?
O552 C581 C573 108.9(14) . . ?
C612 C611 C616 128.4(16) . . ?
C612 C611 C617 111.9(13) . . ?
C616 C611 C617 112.7(14) . . ?
O611 C612 C611 127.4(11) . . ?
O611 C612 C613 125.6(12) . . ?
C611 C612 C613 106.4(12) . . ?
C612 C613 C614 129.9(14) . . ?
C615 C614 C613 107.9(14) . . ?
C616 C615 C614 128.5(17) . . ?
C615 C616 C611 102.4(18) . . ?
N611 C617 C611 129.9(14) . . ?
N612 C618 O631 121.6(12) . . ?
N612 C618 C651 120.2(15) . . ?
O631 C618 C651 118.0(14) . . ?
C626 C621 C622 119.5(14) . . ?
C626 C621 C627 105.2(14) . . ?
C622 C621 C627 135.1(14) . . ?
O612 C622 C623 126.8(13) . . ?
O612 C622 C621 113.5(12) . . ?
C623 C622 C621 119.1(13) . . ?
C624 C623 C622 120.6(14) . . ?
C623 C624 C625 119.7(15) . . ?
C624 C625 C626 120.3(15) . . ?
C621 C626 C625 119.5(15) . . ?
N621 C627 C621 115.9(17) . . ?
O632 C628 N622 108.1(15) . . ?
O632 C628 C653 118.5(16) . . ?
N622 C628 C653 132.7(17) . . ?
C637 C631 C636 121(2) . . ?
C637 C631 C632 113(2) . . ?
C636 C631 C632 126(2) . . ?
C633 C632 C631 114(2) . . ?
C633 C632 O621 115.7(19) . . ?
C631 C632 O621 128.8(19) . . ?
C634 C633 C632 125(2) . . ?
C635 C634 C633 115(2) . . ?
C636 C635 C634 126(2) . . ?
C635 C636 C631 114(2) . . ?
C637 C61' C62' 128(2) . . ?
C637 C61' C66' 106(2) . . ?
C62' C61' C66' 122(2) . . ?
O621 C62' C61' 124(2) . . ?
O621 C62' C63' 118(2) . . ?
C61' C62' C63' 115(2) . . ?
C64' C63' C62' 124(2) . . ?
C63' C64' C65' 115(2) . . ?
C66' C65' C64' 124(2) . . ?
C61' C66' C65' 114(2) . . ?
C61' C637 C631 28.1(18) . . ?
C61' C637 N631 104(2) . . ?
C631 C637 N631 124(2) . . ?
O641 C638 N632 104.9(14) . . ?
O641 C638 C661 124.2(15) . . ?
N632 C638 C661 130.9(14) . . ?
C642 C641 C646 111(2) . . ?
C642 C641 C647 125(2) . . ?
C646 C641 C647 124(2) . . ?
O622 C642 C641 119.1(18) . . ?
O622 C642 C643 111.0(17) . . ?
C641 C642 C643 130(2) . . ?
C642 C643 C644 110(2) . . ?
C643 C644 C645 130(2) . . ?
C646 C645 C644 110(2) . . ?
C645 C646 C641 130(2) . . ?
N641 C647 C641 130(2) . . ?
N641 C647 C71' 129(2) . . ?
C641 C647 C71' 12.5(17) . . ?
C72' C71' C76' 121(2) . . ?
C72' C71' C647 119(2) . . ?
C76' C71' C647 118(2) . . ?
O622 C72' C71' 123.9(19) . . ?
O622 C72' C73' 116.5(17) . . ?
C71' C72' C73' 118(2) . . ?
C74' C73' C72' 120(2) . . ?
C73' C74' C75' 119(2) . . ?
C76' C75' C74' 121(2) . . ?
C75' C76' C71' 119(2) . . ?
O642 C648 N642 129.6(13) . . ?
O642 C648 C663 124.5(14) . . ?
N642 C648 C663 105.6(15) . . ?
O642 C648 Ce4 42.8(6) . . ?
N642 C648 Ce4 91.1(7) . . ?
C663 C648 Ce4 158.2(13) . . ?
C652 C651 C618 122.0(18) . . ?
C652 C651 C656 116.6(17) . . ?
C618 C651 C656 121.3(17) . . ?
C651 C652 C653 116.5(19) . . ?
C652 C653 C654 111.1(17) . . ?
C652 C653 C628 104(2) . . ?
C654 C653 C628 144(2) . . ?
C655 C654 C653 141(4) . . ?
C654 C655 O651 113(4) . . ?
C654 C655 C656 102(3) . . ?
O651 C655 C656 145(3) . . ?
C651 C656 C655 131(2) . . ?
C662 C661 C666 123.3(18) . . ?
C662 C661 C638 120.7(17) . . ?
C666 C661 C638 115.7(18) . . ?
C661 C662 C663 120.3(18) . . ?
C664 C663 C662 115(2) . . ?
C664 C663 C648 115.2(19) . . ?
C662 C663 C648 129.7(19) . . ?
C663 C664 C665 122(2) . . ?
C666 C665 O752 118.9(18) . . ?
C666 C665 C664 119.1(17) . . ?
O752 C665 C664 121.9(17) . . ?
C665 C666 C661 119.5(19) . . ?
C675 C670 C671 107.4(19) . . ?
C675 C670 C681 123(2) . . ?
C671 C670 C681 129(2) . . ?
C672 C671 C670 134(2) . . ?
C672 C671 C677 118(3) . . ?
C670 C671 C677 102(2) . . ?
C673 C672 C671 117(4) . . ?
C673 C672 C676 109(2) . . ?
C671 C672 C676 131(3) . . ?
C672 C673 C674 114(3) . . ?
C672 C673 C680 130(3) . . ?
C674 C673 C680 115(2) . . ?
C675 C674 C673 119(2) . . ?
C675 C674 C679 119(3) . . ?
C673 C674 C679 122(2) . . ?
C670 C675 C674 122(2) . . ?
C670 C675 C678 122(2) . . ?
C674 C675 C678 116(2) . . ?
O651 C680 C673 107.3(13) . . ?
C670 C681 O752 112.7(15) . . ?
C112 O111 Ce3 144.4(8) . . ?
C142 O141 Ce2 148.1(8) . . ?
C132 O131 Ce8 148.0(7) . . ?
C22' O121 C122 48(2) . . ?
C22' O121 Ce5 144.8(9) . . ?
C122 O121 Ce5 139.2(13) . . ?
C118 O112 Ce3 119.1(8) . . ?
C128 O122 Ce5 121.0(7) . . ?
C148 O142 Ce2 123.0(7) . . ?
C138 O132 Ce8 124.4(7) . . ?
C155 O151 C180 119.8(9) . . ?
C181 O152 C165 105.1(11) . . ?
C212 O211 Ce3 143.5(8) . . ?
C222 O212 Ce2 151.0(8) . . ?
C232 O221 C42' 19(3) . . ?
C232 O221 Ce4 127(2) . . ?
C42' O221 Ce4 145.5(10) . . ?
C242 O222 Ce6' 146.1(11) . . ?
C242 O222 Ce6 157.9(8) . . ?
Ce6' O222 Ce6 24.37(14) . . ?
C218 O231 Ce3 124.0(7) . . ?
C228 O232 Ce2 123.8(8) . . ?
C238 O241 Ce4 118.7(9) . . ?
C248 O242 Ce6' 121.7(8) . . ?
C248 O242 Ce6 137.4(8) . . ?
Ce6' O242 Ce6 19.06(14) . . ?
C255 O251 C280 118.0(10) . . ?
C265 O252 C281 115.4(13) . . ?
C312 O311 Ce6' 154.2(12) . . ?
C312 O311 Ce6 135.8(12) . . ?
Ce6' O311 Ce6 21.5(3) . . ?
C322 O312 Ce4 146.5(7) . . ?
C332 O321 Ce1 149.9(7) . . ?
C342 O322 Ce7 147.1(8) . . ?
C328 O332 Ce4 138.6(14) . . ?
C338 O341 Ce1 121.6(7) . . ?
C348 O342 Ce7 121.5(6) . . ?
C355 O351 C380 119.6(11) . . ?
C365 O352 C381 122.3(11) . . ?
C412 O411 Ce1 141.2(9) . . ?
C422 O412 Ce8 150.1(9) . . ?
C432 O421 Ce5 147.8(9) . . ?
C442 O422 Ce7 142.7(9) . . ?
C418 O431 Ce1 121.1(9) . . ?
C428 O432 Ce8 130.3(9) . . ?
C438 O441 Ce5 122.9(7) . . ?
C448 O442 Ce7 129.9(10) . . ?
C455 O451 C480 120.3(10) . . ?
C481 O452 C465 112.1(11) . . ?
C52' O511 C512 45(2) . . ?
C52' O511 Ce7 132.8(17) . . ?
C512 O511 Ce7 144.4(8) . . ?
C532 O521 Ce5 142.8(9) . . ?
C542 O522 Ce3 139.2(7) . . ?
C522 O531 C32' 13.6(19) . . ?
C522 O531 Ce6 117.2(16) . . ?
C32' O531 Ce6 103.7(11) . . ?
C522 O531 C523 45.5(15) . . ?
C32' O531 C523 58.3(10) . . ?
Ce6 O531 C523 160.2(11) . . ?
C522 O531 Ce6' 141.2(16) . . ?
C32' O531 Ce6' 127.9(10) . . ?
Ce6 O531 Ce6' 24.1(2) . . ?
C523 O531 Ce6' 170.8(10) . . ?
C538 O541 Ce5 121.7(8) . . ?
C548 O542 Ce3 126.7(7) . . ?
C555 O551 C580 113.9(11) . . ?
C565 O552 C581 118.4(10) . . ?
C612 O611 Ce1 149.3(8) . . ?
C622 O612 Ce8 142.6(9) . . ?
C62' O621 C632 11(2) . . ?
C62' O621 Ce2 150.8(11) . . ?
C632 O621 Ce2 144.7(9) . . ?
C72' O622 C642 14(2) . . ?
C72' O622 Ce4 147.3(8) . . ?
C642 O622 Ce4 145.4(9) . . ?
C618 O631 Ce1 127.9(8) . . ?
C628 O632 Ce8 129.1(9) . . ?
C638 O641 Ce2 129.9(9) . . ?
C648 O642 Ce4 120.0(8) . . ?
C655 O651 C680 108.5(16) . . ?
C665 O752 C681 119.5(12) . . ?
C117 N111 N112 115.9(10) . . ?
C117 N111 Ce3 131.6(9) . . ?
N112 N111 Ce3 112.3(8) . . ?
C118 N112 N111 118.7(10) . . ?
C127 N121 C27' 56(3) . . ?
C127 N121 N122 116(2) . . ?
C27' N121 N122 98.4(18) . . ?
C127 N121 Ce5 122(2) . . ?
C27' N121 Ce5 137.6(19) . . ?
N122 N121 Ce5 114.8(11) . . ?
C128 N122 N121 110.3(13) . . ?
C137 N131 N132 115.2(11) . . ?
C137 N131 Ce8 128.2(9) . . ?
N132 N131 Ce8 116.4(8) . . ?
C138 N132 N131 111.8(11) . . ?
C147 N141 N142 109.5(11) . . ?
C147 N141 Ce2 131.3(10) . . ?
N142 N141 Ce2 118.3(8) . . ?
C148 N142 N141 110.5(11) . . ?
C217 N211 N212 130.2(13) . . ?
C217 N211 Ce3 125.2(11) . . ?
N212 N211 Ce3 103.9(11) . . ?
N211 N212 C218 132.5(13) . . ?
C227 N221 N222 113.6(14) . . ?
C227 N221 Ce2 133.0(13) . . ?
N222 N221 Ce2 112.6(11) . . ?
C228 N222 N221 115.3(12) . . ?
C237 N231 N232 114.5(13) . . ?
C237 N231 Ce4 129.8(10) . . ?
N232 N231 Ce4 115.4(9) . . ?
N231 N232 C238 109.4(11) . . ?
N242 N241 C247 82.9(12) . . ?
N242 N241 Ce6' 131.4(13) . . ?
C247 N241 Ce6' 145.6(10) . . ?
N241 N242 C248 92.3(13) . . ?
C327 N321 N322 108.7(12) . . ?
C327 N321 Ce4 135.7(9) . . ?
N322 N321 Ce4 114.8(10) . . ?
C328 N322 N321 124.6(13) . . ?
C337 N331 N332 117.4(11) . . ?
C337 N331 Ce1 127.9(9) . . ?
N332 N331 Ce1 114.2(8) . . ?
C338 N332 N331 114.0(11) . . ?
C347 N341 N342 112.1(11) . . ?
C347 N341 Ce7 129.5(8) . . ?
N342 N341 Ce7 116.7(8) . . ?
C348 N342 N341 108.7(10) . . ?
C417 N411 N412 111.4(14) . . ?
C417 N411 Ce1 137.4(12) . . ?
N412 N411 Ce1 110.8(9) . . ?
C418 N412 N411 118.4(13) . . ?
C427 N421 N422 118.9(15) . . ?
C427 N421 Ce8 122.7(11) . . ?
N422 N421 Ce8 117.6(11) . . ?
C428 N422 N421 109.5(13) . . ?
C437 N431 N432 117.3(12) . . ?
C437 N431 Ce5 127.8(10) . . ?
N432 N431 Ce5 114.9(10) . . ?
C438 N432 N431 116.1(13) . . ?
N442 N441 C447 114.9(13) . . ?
N442 N441 Ce7 112.7(11) . . ?
C447 N441 Ce7 132.3(9) . . ?
N441 N442 C448 110.8(13) . . ?
C537 N531 N532 116.4(12) . . ?
C537 N531 Ce5 129.7(8) . . ?
N532 N531 Ce5 113.8(10) . . ?
C538 N532 N531 123.5(14) . . ?
C547 N541 N542 119.4(14) . . ?
C547 N541 Ce3 125.9(12) . . ?
N542 N541 Ce3 113.9(10) . . ?
C548 N542 N541 118.5(13) . . ?
C617 N611 N612 106.8(11) . . ?
C617 N611 Ce1 131.6(9) . . ?
N612 N611 Ce1 120.6(10) . . ?
C618 N612 N611 108.4(11) . . ?
C627 N621 N622 113.6(14) . . ?
C627 N621 Ce8 131.8(10) . . ?
N622 N621 Ce8 114.5(11) . . ?
N621 N622 C628 124.0(13) . . ?
C637 N631 N632 102.0(16) . . ?
C637 N631 Ce2 141.9(13) . . ?
N632 N631 Ce2 112.6(14) . . ?
N631 N632 C638 126.3(15) . . ?
C647 N641 N642 120.9(15) . . ?
C647 N641 Ce4 127.0(11) . . ?
N642 N641 Ce4 112.1(11) . . ?
C648 N642 N641 110.4(13) . . ?
C711 N71 C713 121.0(13) . . ?
C711 N71 C712 126.3(13) . . ?
C713 N71 C712 112.0(14) . . ?
O71 C711 N71 126.5(14) . . ?
C721 N72 C723 116.5(11) . . ?
C721 N72 C722 119.1(11) . . ?
C723 N72 C722 113.2(12) . . ?
O72 C721 N72 137.0(15) . . ?
C724 N72' C725 121.6(10) . . ?
C724 N72' C726 119.6(11) . . ?
C725 N72' C726 117.1(11) . . ?
O72' C724 N72' 120.6(12) . . ?
C731 N73 C732 123.0(16) . . ?
C731 N73 C733 134.1(18) . . ?
C732 N73 C733 102.9(18) . . ?
O73 C731 N73 126.0(16) . . ?
C734 N73' C735 116.0(16) . . ?
C734 N73' C736 115.7(16) . . ?
C735 N73' C736 113.8(14) . . ?
O73' C734 N73' 119.2(13) . . ?
C741 N74 C743 120.5(11) . . ?
C741 N74 C742 119.8(11) . . ?
C743 N74 C742 117.7(11) . . ?
O74 C741 N74 119.1(13) . . ?
C744 N74' C745 96.9(12) . . ?
C744 N74' C746 96.9(12) . . ?
C745 N74' C746 95.3(13) . . ?
O74' C744 N74' 119.3(13) . . ?
O74' C744 C745 145.9(18) . . ?
N74' C744 C745 42.2(6) . . ?
O74' C744 C746 131.6(18) . . ?
N74' C744 C746 42.2(7) . . ?
C745 C744 C746 60.0(5) . . ?
N74' C745 C744 40.9(6) . . ?
N74' C745 C746 42.3(7) . . ?
C744 C745 C746 60.0(5) . . ?
N74' C746 C745 42.3(7) . . ?
N74' C746 C744 40.9(6) . . ?
C745 C746 C744 60.0(5) . . ?
C751 N75 C753 131.6(18) . . ?
C751 N75 C752 125.7(19) . . ?
C753 N75 C752 102.2(19) . . ?
O75 C751 N75 107(2) . . ?
C754 N75' C756 118.7(12) . . ?
C754 N75' C755 118.2(10) . . ?
C756 N75' C755 117.0(11) . . ?
O75' C754 N75' 118.6(12) . . ?
C771 N77 C772 116(2) . . ?
C771 N77 C773 137.1(19) . . ?
C772 N77 C773 107(2) . . ?
O77 C771 N77 112.7(19) . . ?
C774 N77' C775 118.6(11) . . ?
C774 N77' C776 118.9(12) . . ?
C775 N77' C776 115.6(12) . . ?
O77' C774 N77' 119.9(13) . . ?
C781 N78 C783 120.6(11) . . ?
C781 N78 C782 120.4(10) . . ?
C783 N78 C782 117.3(11) . . ?
O78 C781 N78 120.1(13) . . ?
O79 C791 N79 119.9(13) . . ?
C791 N79 C793 119.8(13) . . ?
C791 N79 C792 119.7(14) . . ?
C793 N79 C792 116.5(11) . . ?
C794 N79' C795 121.1(10) . . ?
C794 N79' C796 119.7(11) . . ?
C795 N79' C796 118.6(11) . . ?
O79' C794 N79' 118.2(12) . . ?
C811 N81 C812 104.6(18) . . ?
C811 N81 C813 120.7(19) . . ?
C812 N81 C813 134(2) . . ?
O81' C811 O81 123(4) . . ?
O81' C811 N81 111(3) . . ?
O81 C811 N81 126(2) . . ?
C821 N82 C822 103(2) . . ?
C821 N82 C823 128(2) . . ?
C822 N82 C823 129(2) . . ?
O82 C821 N82 153(3) . . ?
C824 N82' C825 120.8(13) . . ?
C824 N82' C826 120.4(13) . . ?
C825 N82' C826 118.4(11) . . ?
O82' C824 N82' 119.4(13) . . ?
C831 N83 C832 120.4(11) . . ?
C831 N83 C833 121.0(10) . . ?
C832 N83 C833 118.6(10) . . ?
O83 C831 N83 127.9(19) . . ?
C834 N83' C836 119.6(13) . . ?
C834 N83' C835 119.5(12) . . ?
C836 N83' C835 117.6(13) . . ?
O83' C834 N83' 119.5(13) . . ?
C841 N84 C842 121.7(9) . . ?
C841 N84 C843 119.1(10) . . ?
C842 N84 C843 118.8(10) . . ?
O84 C841 N84 119.0(11) . . ?
C851 N85 C852 121.3(10) . . ?
C851 N85 C853 120.7(10) . . ?
C852 N85 C853 117.7(10) . . ?
O85 C851 N85 120.7(11) . . ?
O85' C853 N85 105.9(19) . . ?
C861 N86 C863 135(2) . . ?
C861 N86 C862 99(2) . . ?
C863 N86 C862 125(3) . . ?
O86 C861 N86 150(3) . . ?
C871 N87 C873 99.3(18) . . ?
C871 N87 C872 144(2) . . ?
C873 N87 C872 117(2) . . ?
O87 C871 N87 115.6(18) . . ?
C881 N88 C883 138(2) . . ?
C881 N88 C882 118(2) . . ?
C883 N88 C882 98.9(19) . . ?
O88 C881 N88 118(2) . . ?
C891 N89 C893 113.3(13) . . ?
C891 N89 C892 113.3(13) . . ?
C893 N89 C892 110.6(13) . . ?
O89 C891 N89 97.3(15) . . ?
C911 N91 C913 118.3(19) . . ?
C911 N91 C912 130.1(18) . . ?
C913 N91 C912 111.5(19) . . ?
C911 N91 O91 42.1(11) . . ?
C913 N91 O91 160(2) . . ?
C912 N91 O91 88.1(18) . . ?
O91 C911 N91 91(2) . . ?
C911 O91 N91 47.1(14) . . ?
C914 N91' C915 121.2(10) . . ?
C914 N91' C916 120.0(11) . . ?
C915 N91' C916 118.0(11) . . ?
O91' C914 N91' 119.2(11) . . ?
C921 N92 C923 127.7(19) . . ?
C921 N92 C922 139.3(19) . . ?
C923 N92 C922 93(2) . . ?
O92 C921 N92 110.7(16) . . ?
N92 C922 C923 43.5(11) . . ?
N92 C923 C922 43.6(11) . . ?
C924 N92' C925 120.4(11) . . ?
C924 N92' C926 120.3(10) . . ?
C925 N92' C926 117.5(11) . . ?
O92' C924 N92' 120.0(13) . . ?
C931 N93 C933 115.5(16) . . ?
C931 N93 C932 115.7(15) . . ?
C933 N93 C932 113.7(13) . . ?
O93 C931 N93 119.2(12) . . ?
C941 N94 C943 100.7(14) . . ?
C941 N94 C942 99.8(15) . . ?
C943 N94 C942 98.4(15) . . ?
O94 C941 N94 118.8(13) . . ?
C951 N95 C952 106.7(14) . . ?
C951 N95 C953 106.5(15) . . ?
C952 N95 C953 104.6(14) . . ?
O95 C951 N95 95.9(18) . . ?
C961 N96 C962 117.2(11) . . ?
C961 N96 C963 117.0(11) . . ?
C962 N96 C963 115.4(11) . . ?
O96 C961 N96 119.3(12) . . ?
C964 N96' C965 171(4) . . ?
O96' C964 N96' 118.1(12) . . ?
C971 N97 C973 120.6(11) . . ?
C971 N97 C972 121.0(11) . . ?
C973 N97 C972 118.3(11) . . ?
O97 C971 N97 127(4) . . ?
C981 N98 C983 97.0(13) . . ?
C981 N98 C982 97.4(12) . . ?
C983 N98 C982 95.8(13) . . ?
O98 C981 N98 119.4(13) . . ?
O98 C981 C983 98(2) . . ?
N98 C981 C983 42.1(7) . . ?
O98 C981 C982 158(2) . . ?
N98 C981 C982 41.9(6) . . ?
C983 C981 C982 60.1(5) . . ?
N98 C982 C983 42.1(7) . . ?
N98 C982 C981 40.7(6) . . ?
C983 C982 C981 59.8(5) . . ?
N98 C983 C981 40.9(7) . . ?
N98 C983 C982 42.1(7) . . ?
C981 C983 C982 60.1(5) . . ?
C991 N99 C993 99.8(13) . . ?
C991 N99 C992 99.5(11) . . ?
C993 N99 C992 98.5(14) . . ?
O99 C991 N99 118.5(12) . . ?

loop_
_geom_bond_atom_site_label_1
_geom_bond_atom_site_label_2
_geom_bond_distance
_geom_bond_site_symmetry_2
_geom_bond_publ_flag
Ce1 O611 2.071(14) . ?
Ce1 O411 2.157(12) . ?
Ce1 O321 2.258(11) . ?
Ce1 O631 2.293(10) . ?
Ce1 O341 2.407(9) . ?
Ce1 O431 2.448(13) . ?
Ce1 N611 2.532(14) . ?
Ce1 N411 2.592(16) . ?
Ce1 N331 2.685(12) . ?
Ce2 O621 2.182(13) . ?
Ce2 O212 2.195(12) . ?
Ce2 O141 2.218(11) . ?
Ce2 O641 2.356(14) . ?
Ce2 O142 2.387(11) . ?
Ce2 O232 2.440(10) . ?
Ce2 N631 2.49(2) . ?
Ce2 N141 2.611(13) . ?
Ce2 N221 2.653(16) . ?
Ce3 O111 2.190(10) . ?
Ce3 O522 2.215(11) . ?
Ce3 O211 2.257(13) . ?
Ce3 O231 2.399(10) . ?
Ce3 O542 2.428(10) . ?
Ce3 O112 2.477(11) . ?
Ce3 N541 2.661(16) . ?
Ce3 N111 2.698(12) . ?
Ce3 N211 2.742(16) . ?
Ce5 O421 2.186(10) . ?
Ce5 O521 2.227(11) . ?
Ce5 O121 2.234(14) . ?
Ce5 O122 2.418(9) . ?
Ce5 O441 2.469(11) . ?
Ce5 O541 2.585(10) . ?
Ce5 N121 2.713(16) . ?
Ce5 N431 2.716(14) . ?
Ce5 N531 2.664(13) . ?
Ce4 O221 2.185(13) . ?
Ce4 O312 2.184(9) . ?
Ce4 O622 2.235(12) . ?
Ce4 O642 2.417(12) . ?
Ce4 O241 2.429(12) . ?
Ce4 O332 2.473(12) . ?
Ce4 N231 2.627(15) . ?
Ce4 N641 2.629(17) . ?
Ce4 N321 2.656(16) . ?
Ce4 C648 3.079(18) . ?
Ce6 O531 1.780(16) . ?
Ce6 O331 2.105(12) . ?
Ce6 N521 2.195(18) . ?
Ce6 C522 2.32(2) . ?
Ce6 O222 2.475(11) . ?
Ce6 O532 2.480(13) . ?
Ce6 O311 2.521(19) . ?
Ce6 C527 2.56(3) . ?
Ce6 N311 2.664(14) . ?
Ce6 O242 2.755(13) . ?
Ce6 C318 3.01(2) . ?
Ce6 C521 3.09(2) . ?
Ce6' O311 1.892(17) . ?
Ce6' O242 2.106(11) . ?
Ce6' O222 2.133(11) . ?
Ce6' N241 2.15(2) . ?
Ce6' O531 2.351(16) . ?
Ce6' O532 2.403(12) . ?
Ce6' O331 2.639(13) . ?
Ce6' N311 2.722(14) . ?
Ce6' N521 2.890(18) . ?
Ce6' C248 2.937(18) . ?
Ce7 O511 2.039(15) . ?
Ce7 O442 2.140(18) . ?
Ce7 O322 2.169(9) . ?
Ce7 O422 2.256(11) . ?
Ce7 O342 2.362(9) . ?
Ce7 O512 2.445(11) . ?
Ce7 N341 2.544(13) . ?
Ce7 N441 2.550(16) . ?
Ce7 N511 2.599(19) . ?
Ce7 C52' 2.98(3) . ?
Ce7 C448 2.973(18) . ?
Ce8 O412 2.119(12) . ?
Ce8 O131 2.188(10) . ?
Ce8 O612 2.211(12) . ?
Ce8 O432 2.346(9) . ?
Ce8 O132 2.369(11) . ?
Ce8 O632 2.570(12) . ?
Ce8 N131 2.633(13) . ?
Ce8 N421 2.655(18) . ?
Ce8 N621 2.688(17) . ?
C111 C112 1.392(15) . ?
C111 C116 1.411(14) . ?
C111 C117 1.50(2) . ?
C112 O111 1.290(13) . ?
C112 C113 1.371(15) . ?
C113 C114 1.401(15) . ?
C114 C115 1.404(16) . ?
C115 C116 1.382(15) . ?
C117 N111 1.213(16) . ?
C118 O112 1.325(17) . ?
C118 N112 1.329(16) . ?
C118 C151 1.52(2) . ?
C121 C127 1.34(4) . ?
C121 C122 1.387(17) . ?
C121 C126 1.419(18) . ?
C122 C123 1.415(17) . ?
C122 O121 1.49(2) . ?
C123 C124 1.400(18) . ?
C124 C125 1.405(18) . ?
C125 C126 1.379(18) . ?
C127 N121 1.24(5) . ?
C21' C22' 1.383(17) . ?
C21' C26' 1.405(17) . ?
C21' C27' 1.64(5) . ?
C22' O121 1.27(3) . ?
C22' C23' 1.400(17) . ?
C23' C24' 1.394(18) . ?
C24' C25' 1.400(18) . ?
C25' C26' 1.390(18) . ?
C27' N121 1.40(5) . ?
C128 N122 1.229(19) . ?
C128 O122 1.349(16) . ?
C128 C153 1.53(2) . ?
C131 C136 1.393(16) . ?
C131 C132 1.400(16) . ?
C131 C137 1.52(2) . ?
C132 O131 1.342(15) . ?
C132 C133 1.401(15) . ?
C133 C134 1.379(16) . ?
C134 C135 1.403(16) . ?
C135 C136 1.388(15) . ?
C137 N131 1.27(2) . ?
C138 O132 1.247(16) . ?
C138 N132 1.302(13) . ?
C138 C161 1.48(2) . ?
C141 C142 1.407(15) . ?
C141 C146 1.425(15) . ?
C141 C147 1.56(2) . ?
C142 C143 1.388(15) . ?
C142 O141 1.393(15) . ?
C143 C144 1.400(15) . ?
C144 C145 1.393(16) . ?
C145 C146 1.377(15) . ?
C147 N141 1.309(19) . ?
C148 O142 1.245(17) . ?
C148 N142 1.342(15) . ?
C148 C163 1.44(2) . ?
C151 C156 1.40(2) . ?
C151 C152 1.49(2) . ?
C152 C153 1.37(3) . ?
C153 C154 1.32(2) . ?
C154 C155 1.36(2) . ?
C155 O151 1.348(16) . ?
C155 C156 1.40(2) . ?
C161 C166 1.32(3) . ?
C161 C162 1.43(2) . ?
C162 C163 1.38(2) . ?
C163 C164 1.50(2) . ?
C164 C165 1.54(3) . ?
C165 C166 1.23(3) . ?
C165 O152 1.56(2) . ?
C170 C175 1.29(2) . ?
C170 C171 1.34(2) . ?
C170 C180 1.52(2) . ?
C171 C172 1.32(2) . ?
C171 C176 1.44(2) . ?
C172 C173 1.30(2) . ?
C172 C177 1.48(2) . ?
C173 C174 1.40(2) . ?
C173 C181 1.56(2) . ?
C174 C175 1.50(2) . ?
C174 C178 1.58(2) . ?
C175 C179 1.60(2) . ?
C180 O151 1.397(15) . ?
C181 O152 1.488(16) . ?
C211 C217 1.14(3) . ?
C211 C212 1.379(14) . ?
C211 C216 1.379(15) . ?
C212 O211 1.238(13) . ?
C212 C213 1.376(15) . ?
C213 C214 1.384(15) . ?
C214 C215 1.429(15) . ?
C215 C216 1.370(15) . ?
C217 N211 1.31(3) . ?
C218 C253 1.215(19) . ?
C218 N212 1.371(18) . ?
C218 O231 1.422(16) . ?
C221 C222 1.379(16) . ?
C221 C226 1.412(16) . ?
C221 C227 1.45(3) . ?
C222 O212 1.252(17) . ?
C222 C223 1.381(16) . ?
C223 C224 1.378(16) . ?
C224 C225 1.413(16) . ?
C225 C226 1.420(16) . ?
C227 N221 1.13(3) . ?
C228 O232 1.192(18) . ?
C228 N222 1.406(17) . ?
C228 C251 1.452(19) . ?
C231 C237 1.38(3) . ?
C231 C236 1.391(18) . ?
C231 C232 1.392(19) . ?
C232 O221 1.27(2) . ?
C232 C233 1.398(18) . ?
C233 C234 1.395(18) . ?
C234 C235 1.396(19) . ?
C235 C236 1.399(19) . ?
C237 N231 1.213(19) . ?
C237 C41' 1.40(2) . ?
C41' C46' 1.382(16) . ?
C41' C42' 1.385(17) . ?
C42' O221 1.351(16) . ?
C42' C43' 1.409(16) . ?
C43' C44' 1.405(16) . ?
C44' C45' 1.411(17) . ?
C45' C46' 1.403(16) . ?
C238 O241 1.168(19) . ?
C238 N232 1.385(17) . ?
C238 C261 1.67(2) . ?
C241 C242 1.387(15) . ?
C241 C246 1.393(15) . ?
C241 C247 1.45(2) . ?
C242 O222 1.334(14) . ?
C242 C243 1.410(14) . ?
C243 C244 1.378(15) . ?
C244 C245 1.409(16) . ?
C245 C246 1.396(15) . ?
C247 N241 1.57(2) . ?
C248 O242 1.22(2) . ?
C248 C263 1.42(3) . ?
C248 N242 1.50(2) . ?
C251 C252 1.406(14) . ?
C251 C256 1.414(14) . ?
C252 C253 1.432(13) . ?
C253 C254 1.311(11) . ?
C254 C255 1.354(13) . ?
C255 O251 1.390(14) . ?
C255 C256 1.420(14) . ?
C261 C266 1.26(2) . ?
C261 C262 1.46(3) . ?
C262 C263 1.56(3) . ?
C263 C264 1.24(3) . ?
C264 C265 1.38(3) . ?
C265 C266 1.45(3) . ?
C265 O252 1.45(2) . ?
C270 C271 1.399(15) . ?
C270 C275 1.425(15) . ?
C270 C280 1.61(3) . ?
C271 C272 1.386(16) . ?
C271 C276 1.52(3) . ?
C272 C273 1.393(16) . ?
C272 C277 1.48(3) . ?
C273 C281 1.36(2) . ?
C273 C274 1.385(16) . ?
C274 C275 1.364(16) . ?
C274 C278 1.57(5) . ?
C275 C279 1.56(3) . ?
C280 O251 1.527(18) . ?
C281 O252 1.506(19) . ?
C311 C312 1.404(16) . ?
C311 C316 1.401(15) . ?
C311 C317 1.52(3) . ?
C312 C313 1.420(16) . ?
C312 O311 1.454(16) . ?
C313 C314 1.398(15) . ?
C314 C315 1.380(16) . ?
C315 C316 1.384(16) . ?
C317 N311 1.21(2) . ?
N311 N312 1.34(2) . ?
N312 C318 1.38(2) . ?
O331 C318 1.161(18) . ?
C351 C356 1.36(3) . ?
C351 C352 1.40(2) . ?
C351 C318 1.48(3) . ?
C352 C353 1.48(3) . ?
C353 C354 1.23(2) . ?
C353 C328 1.31(3) . ?
C354 C355 1.41(2) . ?
C355 O351 1.304(19) . ?
C355 C356 1.46(3) . ?
C321 C326 1.392(14) . ?
C321 C322 1.412(14) . ?
C321 C327 1.46(2) . ?
C322 O312 1.403(12) . ?
C322 C323 1.405(14) . ?
C323 C324 1.378(14) . ?
C324 C325 1.403(16) . ?
C325 C326 1.366(15) . ?
C327 N321 1.312(17) . ?
C328 O332 1.35(2) . ?
C328 N322 1.38(3) . ?
C331 C336 1.382(14) . ?
C331 C332 1.380(14) . ?
C331 C337 1.425(19) . ?
C332 O321 1.318(11) . ?
C332 C333 1.412(14) . ?
C333 C334 1.373(14) . ?
C334 C335 1.397(15) . ?
C335 C336 1.401(14) . ?
C337 N331 1.211(15) . ?
C338 O341 1.274(16) . ?
C338 N332 1.281(16) . ?
C338 C361 1.48(2) . ?
C341 C347 1.330(19) . ?
C341 C342 1.383(15) . ?
C341 C346 1.401(16) . ?
C342 O322 1.232(14) . ?
C342 C343 1.364(14) . ?
C343 C344 1.392(15) . ?
C344 C345 1.391(15) . ?
C345 C346 1.382(15) . ?
C347 N341 1.196(15) . ?
C348 O342 1.258(16) . ?
C348 N342 1.285(15) . ?
C348 C363 1.56(2) . ?
C361 C366 1.42(2) . ?
C361 C362 1.41(2) . ?
C362 C363 1.32(2) . ?
C363 C364 1.41(2) . ?
C364 C365 1.41(2) . ?
C365 O352 1.380(16) . ?
C365 C366 1.45(2) . ?
C370 C371 1.32(3) . ?
C370 C375 1.41(2) . ?
C370 C380 1.56(2) . ?
C371 C372 1.43(2) . ?
C371 C377 1.59(3) . ?
C372 C373 1.42(3) . ?
C372 C376 1.53(3) . ?
C373 C374 1.37(3) . ?
C373 C381 1.39(2) . ?
C374 C379 1.40(3) . ?
C374 C375 1.51(3) . ?
C375 C378 1.60(3) . ?
C380 O351 1.418(18) . ?
C381 O352 1.471(15) . ?
C411 C417 1.28(2) . ?
C411 C412 1.396(16) . ?
C411 C416 1.416(15) . ?
C412 O411 1.339(15) . ?
C412 C413 1.382(16) . ?
C413 C414 1.409(15) . ?
C414 C415 1.383(16) . ?
C415 C416 1.383(16) . ?
C417 N411 1.266(17) . ?
C418 O431 1.193(19) . ?
C418 N412 1.340(16) . ?
C418 C451 1.61(3) . ?
C421 C422 1.395(15) . ?
C421 C426 1.396(15) . ?
C421 C427 1.47(2) . ?
C422 O412 1.252(14) . ?
C422 C423 1.399(15) . ?
C423 C424 1.380(16) . ?
C424 C425 1.382(16) . ?
C425 C426 1.405(15) . ?
C427 N421 1.16(2) . ?
C428 O432 1.207(17) . ?
C428 N422 1.255(17) . ?
C428 C453 1.48(2) . ?
C431 C436 1.402(15) . ?
C431 C432 1.403(15) . ?
C431 C437 1.46(2) . ?
C432 O421 1.332(13) . ?
C432 C433 1.392(14) . ?
C433 C434 1.380(15) . ?
C434 C435 1.380(16) . ?
C435 C436 1.366(15) . ?
C437 N431 1.313(17) . ?
C438 N432 1.295(15) . ?
C438 O441 1.305(18) . ?
C438 C461 1.39(2) . ?
C441 C447 1.30(2) . ?
C441 C442 1.408(15) . ?
C441 C446 1.409(14) . ?
C442 O422 1.264(14) . ?
C442 C443 1.389(15) . ?
C443 C444 1.408(15) . ?
C444 C445 1.362(16) . ?
C445 C446 1.374(16) . ?
C447 N441 1.329(16) . ?
C448 O442 1.11(2) . ?
C448 N442 1.50(2) . ?
C448 C463 1.52(2) . ?
C451 C456 1.39(2) . ?
C451 C452 1.45(2) . ?
C452 C453 1.38(2) . ?
C453 C454 1.38(2) . ?
C454 C455 1.40(2) . ?
C455 C456 1.35(2) . ?
C455 O451 1.369(15) . ?
C461 C466 1.38(2) . ?
C461 C462 1.39(2) . ?
C462 C463 1.47(2) . ?
C463 C464 1.47(2) . ?
C464 C465 1.44(2) . ?
C465 C466 1.41(3) . ?
C465 O452 1.49(2) . ?
C470 C475 1.36(2) . ?
C470 C471 1.38(2) . ?
C470 C480 1.53(2) . ?
C471 C472 1.45(2) . ?
C471 C478 1.47(2) . ?
C472 C473 1.43(2) . ?
C472 C479 1.56(2) . ?
C473 C474 1.39(3) . ?
C473 C481 1.50(2) . ?
C474 C475 1.46(2) . ?
C474 C476 1.45(3) . ?
C475 C477 1.50(3) . ?
C480 O451 1.443(17) . ?
C481 O452 1.438(18) . ?
C511 C512 1.395(16) . ?
C511 C516 1.422(17) . ?
C511 C517 1.50(3) . ?
C512 O511 1.321(19) . ?
C512 C513 1.390(17) . ?
C513 C514 1.406(17) . ?
C514 C515 1.407(16) . ?
C515 C516 1.388(17) . ?
C517 N511 1.22(4) . ?
C51' C52' 1.400(18) . ?
C51' C56' 1.405(19) . ?
C51' C57' 1.42(10) . ?
C52' O511 1.19(2) . ?
C52' C53' 1.399(18) . ?
C53' C54' 1.403(19) . ?
C54' C55' 1.402(19) . ?
C55' C56' 1.397(19) . ?
C57' N511 1.27(10) . ?
C518 O512 1.22(2) . ?
C518 N512 1.35(3) . ?
C518 C551 1.63(3) . ?
N511 N512 1.30(2) . ?
N521 C527 1.10(3) . ?
N521 N522 1.29(2) . ?
N522 C528 1.29(3) . ?
O532 C528 1.20(2) . ?
C551 C552 1.41(2) . ?
C551 C556 1.45(3) . ?
C552 C553 1.42(2) . ?
C553 C554 1.38(3) . ?
C553 C528 1.47(3) . ?
C554 C555 1.36(2) . ?
C555 O551 1.36(2) . ?
C555 C556 1.42(2) . ?
C521 C522 1.383(18) . ?
C521 C526 1.415(18) . ?
C521 C527 1.94(3) . ?
C522 O531 0.88(2) . ?
C522 C523 1.419(18) . ?
C523 C524 1.419(18) . ?
C523 O531 1.89(2) . ?
C524 C525 1.413(18) . ?
C525 C526 1.406(18) . ?
C31' C36' 1.388(15) . ?
C31' C32' 1.394(14) . ?
C31' C527 1.62(3) . ?
C32' C33' 1.385(14) . ?
C32' O531 1.442(19) . ?
C33' C34' 1.390(15) . ?
C34' C35' 1.395(14) . ?
C35' C36' 1.391(14) . ?
C531 C532 1.392(16) . ?
C531 C536 1.405(15) . ?
C531 C537 1.479(18) . ?
C532 O521 1.183(15) . ?
C532 C533 1.392(15) . ?
C533 C534 1.386(16) . ?
C534 C535 1.376(16) . ?
C535 C536 1.421(15) . ?
C537 N531 1.221(14) . ?
C538 N532 1.25(2) . ?
C538 O541 1.304(16) . ?
C538 C561 1.44(3) . ?
C541 C546 1.392(16) . ?
C541 C542 1.401(16) . ?
C541 C547 1.53(3) . ?
C542 C543 1.402(15) . ?
C542 O522 1.414(16) . ?
C543 C544 1.384(16) . ?
C544 C545 1.404(16) . ?
C545 C546 1.370(15) . ?
C547 N541 1.24(2) . ?
C548 O542 1.262(18) . ?
C548 N542 1.309(17) . ?
C548 C563 1.50(2) . ?
C561 C566 1.39(3) . ?
C561 C562 1.41(2) . ?
C562 C563 1.34(2) . ?
C563 C564 1.27(2) . ?
C564 C565 1.49(2) . ?
C565 O552 1.37(2) . ?
C565 C566 1.42(2) . ?
C570 C575 1.30(3) . ?
C570 C580 1.44(3) . ?
C570 C571 1.46(3) . ?
C571 C572 1.32(3) . ?
C571 C576 1.49(2) . ?
C572 C573 1.32(2) . ?
C572 C577 1.48(2) . ?
C573 C581 1.42(2) . ?
C573 C574 1.47(3) . ?
C574 C575 1.46(3) . ?
C574 C578 1.56(3) . ?
C575 C579 1.60(3) . ?
C580 O551 1.418(15) . ?
C581 O552 1.399(15) . ?
C611 C612 1.395(15) . ?
C611 C616 1.414(18) . ?
C611 C617 1.52(2) . ?
C612 O611 1.331(14) . ?
C612 C613 1.411(14) . ?
C613 C614 1.418(15) . ?
C614 C615 1.420(16) . ?
C615 C616 1.405(18) . ?
C617 N611 1.24(2) . ?
C618 N612 1.309(17) . ?
C618 O631 1.321(18) . ?
C618 C651 1.39(2) . ?
C621 C626 1.396(16) . ?
C621 C622 1.400(15) . ?
C621 C627 1.49(2) . ?
C622 O612 1.333(14) . ?
C622 C623 1.393(15) . ?
C623 C624 1.380(15) . ?
C624 C625 1.384(16) . ?
C625 C626 1.398(16) . ?
C627 N621 1.258(17) . ?
C628 O632 1.316(18) . ?
C628 N622 1.43(2) . ?
C628 C653 1.60(3) . ?
C631 C637 1.38(4) . ?
C631 C636 1.398(18) . ?
C631 C632 1.397(18) . ?
C632 C633 1.396(18) . ?
C632 O621 1.48(2) . ?
C633 C634 1.392(18) . ?
C634 C635 1.391(18) . ?
C635 C636 1.391(18) . ?
C61' C637 1.35(3) . ?
C61' C62' 1.394(18) . ?
C61' C66' 1.401(18) . ?
C62' O621 1.12(3) . ?
C62' C63' 1.401(17) . ?
C63' C64' 1.388(18) . ?
C64' C65' 1.408(18) . ?
C65' C66' 1.404(18) . ?
C637 N631 1.39(3) . ?
C638 O641 1.363(17) . ?
C638 N632 1.455(19) . ?
C638 C661 1.50(2) . ?
C641 C642 1.386(17) . ?
C641 C646 1.399(18) . ?
C641 C647 1.44(3) . ?
C642 O622 1.34(2) . ?
C642 C643 1.392(17) . ?
C643 C644 1.400(18) . ?
C644 C645 1.405(18) . ?
C645 C646 1.393(18) . ?
C647 N641 1.28(2) . ?
C647 C71' 1.50(3) . ?
C71' C72' 1.387(17) . ?
C71' C76' 1.400(18) . ?
C72' O622 1.30(2) . ?
C72' C73' 1.395(17) . ?
C73' C74' 1.393(18) . ?
C74' C75' 1.404(18) . ?
C75' C76' 1.384(17) . ?
C648 O642 1.050(19) . ?
C648 N642 1.347(16) . ?
C648 C663 1.48(2) . ?
C651 C652 1.26(2) . ?
C651 C656 1.38(2) . ?
C652 C653 1.51(3) . ?
C653 C654 1.44(3) . ?
C654 C655 1.06(4) . ?
C655 O651 1.21(4) . ?
C655 C656 1.47(4) . ?
C661 C662 1.34(2) . ?
C661 C666 1.35(2) . ?
C662 C663 1.44(3) . ?
C663 C664 1.38(3) . ?
C664 C665 1.42(2) . ?
C665 C666 1.34(2) . ?
C665 O752 1.356(16) . ?
C670 C675 1.22(2) . ?
C670 C671 1.40(3) . ?
C670 C681 1.44(2) . ?
C671 C672 1.21(3) . ?
C671 C677 1.47(3) . ?
C672 C673 1.20(4) . ?
C672 C676 1.59(4) . ?
C673 C674 1.47(3) . ?
C673 C680 1.52(3) . ?
C674 C675 1.42(3) . ?
C674 C679 1.50(3) . ?
C675 C678 1.65(3) . ?
C680 O651 1.385(17) . ?
C681 O752 1.43(2) . ?
N111 N112 1.372(16) . ?
N121 N122 1.483(19) . ?
N131 N132 1.376(18) . ?
N141 N142 1.357(17) . ?
N211 N212 1.334(19) . ?
N221 N222 1.403(18) . ?
N231 N232 1.378(16) . ?
N241 N242 1.45(3) . ?
N321 N322 1.467(18) . ?
N331 N332 1.349(15) . ?
N341 N342 1.466(16) . ?
N411 N412 1.40(2) . ?
N421 N422 1.386(18) . ?
N431 N432 1.38(2) . ?
N441 N442 1.301(18) . ?
N531 N532 1.338(15) . ?
N541 N542 1.380(17) . ?
N611 N612 1.437(18) . ?
N621 N622 1.396(18) . ?
N631 N632 1.38(2) . ?
N641 N642 1.361(17) . ?
N71 C711 1.316(9) . ?
N71 C713 1.371(9) . ?
N71 C712 1.371(9) . ?
O71 C711 1.214(9) . ?
N72 C721 1.316(9) . ?
N72 C723 1.366(10) . ?
N72 C722 1.367(10) . ?
O72 C721 1.205(9) . ?
O72' C724 1.212(10) . ?
N72' C724 1.323(9) . ?
N72' C725 1.362(10) . ?
N72' C726 1.370(10) . ?
N73 C731 1.333(9) . ?
N73 C732 1.361(10) . ?
N73 C733 1.371(10) . ?
O73 C731 1.214(10) . ?
N73' C734 1.330(10) . ?
N73' C735 1.362(10) . ?
N73' C736 1.365(10) . ?
C734 O73' 1.219(10) . ?
N74 C741 1.330(10) . ?
N74 C743 1.361(10) . ?
N74 C742 1.366(10) . ?
O74 C741 1.220(10) . ?
N74' C744 1.329(10) . ?
N74' C745 1.361(10) . ?
N74' C746 1.362(10) . ?
O74' C744 1.218(10) . ?
C744 C745 2.013(17) . ?
C744 C746 2.014(16) . ?
C745 C746 2.013(19) . ?
N75 C751 1.327(10) . ?
N75 C753 1.363(10) . ?
N75 C752 1.364(10) . ?
O75 C751 1.219(10) . ?
N75' C754 1.330(9) . ?
N75' C756 1.359(10) . ?
N75' C755 1.361(10) . ?
O75' C754 1.220(10) . ?
N77 C771 1.336(10) . ?
N77 C772 1.367(10) . ?
N77 C773 1.368(10) . ?
O77 C771 1.221(10) . ?
O77' C774 1.218(10) . ?
N77' C774 1.327(10) . ?
N77' C775 1.364(10) . ?
N77' C776 1.364(10) . ?
N78 C781 1.323(10) . ?
N78 C783 1.362(10) . ?
N78 C782 1.362(10) . ?
O78 C781 1.217(10) . ?
C791 O79 1.220(10) . ?
C791 N79 1.325(10) . ?
C793 N79 1.362(10) . ?
C792 N79 1.363(10) . ?
O79' C794 1.222(10) . ?
N79' C794 1.331(10) . ?
N79' C795 1.361(10) . ?
N79' C796 1.364(10) . ?
N81 C811 1.332(10) . ?
N81 C812 1.361(10) . ?
N81 C813 1.361(10) . ?
O81 C811 1.217(10) . ?
O81' C811 1.01(6) . ?
N82 C821 1.322(10) . ?
N82 C822 1.362(10) . ?
N82 C823 1.363(10) . ?
O82 C821 1.218(10) . ?
O82' C824 1.218(10) . ?
N82' C824 1.329(10) . ?
N82' C825 1.362(10) . ?
N82' C826 1.364(10) . ?
O83 C831 1.217(10) . ?
N83 C831 1.330(10) . ?
N83 C832 1.362(10) . ?
N83 C833 1.364(10) . ?
N83' C834 1.328(9) . ?
N83' C836 1.360(10) . ?
N83' C835 1.362(10) . ?
O83' C834 1.216(10) . ?
O84 C841 1.217(10) . ?
N84 C841 1.328(9) . ?
N84 C842 1.360(10) . ?
N84 C843 1.362(10) . ?
N85 C851 1.318(9) . ?
N85 C852 1.355(9) . ?
N85 C853 1.359(10) . ?
O85 C851 1.214(10) . ?
O85' C853 1.18(3) . ?
N86 C861 1.332(10) . ?
N86 C863 1.367(10) . ?
N86 C862 1.370(10) . ?
O86 C861 1.214(10) . ?
N87 C871 1.328(10) . ?
N87 C873 1.362(10) . ?
N87 C872 1.362(10) . ?
O87 C871 1.221(10) . ?
N88 C881 1.327(9) . ?
N88 C883 1.355(10) . ?
N88 C882 1.368(10) . ?
O88 C881 1.218(10) . ?
O89 C891 1.211(10) . ?
N89 C891 1.325(10) . ?
N89 C893 1.356(10) . ?
N89 C892 1.361(10) . ?
N91 C911 1.333(9) . ?
N91 C913 1.362(10) . ?
N91 C912 1.369(10) . ?
N91 O91 1.82(4) . ?
C911 O91 1.219(10) . ?
O91' C914 1.213(10) . ?
N91' C914 1.332(9) . ?
N91' C915 1.362(10) . ?
N91' C916 1.367(10) . ?
N92 C921 1.338(9) . ?
N92 C923 1.359(10) . ?
N92 C922 1.363(10) . ?
O92 C921 1.215(10) . ?
C922 C923 1.97(4) . ?
N92' C924 1.328(9) . ?
N92' C925 1.362(10) . ?
N92' C926 1.366(10) . ?
O92' C924 1.216(10) . ?
N93 C931 1.326(10) . ?
N93 C933 1.359(10) . ?
N93 C932 1.359(10) . ?
O93 C931 1.216(10) . ?
N94 C941 1.330(10) . ?
N94 C943 1.361(10) . ?
N94 C942 1.365(10) . ?
O94 C941 1.222(10) . ?
N95 C951 1.325(10) . ?
N95 C952 1.362(10) . ?
N95 C953 1.362(10) . ?
O95 C951 1.217(10) . ?
N96 C961 1.331(10) . ?
N96 C962 1.362(10) . ?
N96 C963 1.362(10) . ?
O96 C961 1.215(10) . ?
N96' C964 1.346(7) . ?
N96' C965 1.365(10) . ?
O96' C964 1.220(10) . ?
N97 C971 1.325(10) . ?
N97 C973 1.361(10) . ?
N97 C972 1.361(10) . ?
O97 C971 1.216(10) . ?
N98 C981 1.326(10) . ?
N98 C983 1.359(10) . ?
N98 C982 1.359(10) . ?
O98 C981 1.218(10) . ?
C981 C983 2.012(19) . ?
C981 C982 2.018(17) . ?
C982 C983 2.017(19) . ?
N99 C991 1.330(9) . ?
N99 C993 1.358(10) . ?
N99 C992 1.362(9) . ?
O99 C991 1.221(10) . ?
O701 C701 1.331(12) . ?
O702 C702 1.316(12) . ?
C704 O704 1.322(12) . ?
O705 C705 1.319(12) . ?
